data_1568043
loop_
_publ_author_name
'Wang, Silan'
'Li, Qinzhen'
'Yang, Sha'
'Yu, Haizhu'
'Chai, Jinsong'
'Zhu, Manzhou'

_publ_section_title
;
 H-bond-induced luminescence enhancement in a
 Pt<sub>1</sub>Ag<sub>30</sub> nanocluster and its application in methanol
 detection.
;
_journal_issue 44
_journal_name_full Nanoscale
_journal_page_first 16647
_journal_page_last 16654
_journal_paper_doi 10.1039/d2nr03387a
_journal_volume 14
_journal_year 2022
_chemical_formula_moiety 'C240 H302 Ag30 Cl5 N4 P8 Pt S14, 5(C H2 Cl2), 3(C24 H20 B), C7 H8, 9(C H2 Cl2)'
_chemical_formula_sum 'C333 H398 Ag30 B3 Cl33 N4 P8 Pt S14'
_chemical_formula_weight 9786.97
_space_group_crystal_system triclinic
_space_group_IT_number 2
_space_group_name_Hall '-P 1'
_space_group_name_H-M_alt 'P -1'
_atom_sites_solution_hydrogens mixed
_audit_creation_date 2022-09-19
_audit_creation_method
;
Olex2 1.2
(compiled 2018.05.29 svn.r3508 for OlexSys, GUI svn.r5506)
;
_audit_update_record
;
2022-09-21 deposited with the CCDC.	2022-11-02 downloaded from the CCDC.
;
_cell_angle_alpha 96.7550(10)
_cell_angle_beta 100.9060(10)
_cell_angle_gamma 100.2480(10)
_cell_formula_units_Z 2
_cell_length_a 21.6934(3)
_cell_length_b 23.8539(3)
_cell_length_c 34.4020(5)
_cell_measurement_reflns_used 105358
_cell_measurement_temperature 150
_cell_measurement_theta_max 70.26
_cell_measurement_theta_min 3.81
_cell_volume 16989.5(4)
_computing_cell_refinement
;
X-Area Recipe 1.33.0.0 (STOE, 2015)
;
_computing_data_collection
;
X-Area Pilatus3_SV 1.31.153.0 (STOE, 2018)
;
_computing_data_reduction
;
X-Area Integrate 1.74.2.0 (STOE, 2018)
X-Area LANA 1.75.3.0 (STOE, 2018)
;
_computing_molecular_graphics 'Olex2 (Dolomanov et al., 2009)'
_computing_publication_material
;
STOE & Cie GmbH, X-Area, software package for collecting single-crystal or
multi-domain crystal data on STOE area-detector diffractometers, for image 
processing, for the correction and scaling of reflection intensities and 
for outlier rejection, version 1.86, Darmstadt 2018
;
_computing_structure_refinement 'ShelXL (Sheldrick, 2015)'
_computing_structure_solution 'SHELXT 2018/2 (Sheldrick, 2018)'
_diffrn_ambient_temperature 150
_diffrn_measured_fraction_theta_full 0.949
_diffrn_measured_fraction_theta_max 0.949
_diffrn_measurement_device_type 'STOE STADIVARI'
_diffrn_radiation_type CuK\a
_diffrn_radiation_wavelength 1.54186
_diffrn_reflns_av_R_equivalents 0.0403
_diffrn_reflns_av_unetI/netI 0.0469
_diffrn_reflns_Laue_measured_fraction_full 0.949
_diffrn_reflns_Laue_measured_fraction_max 0.949
_diffrn_reflns_limit_h_max 25
_diffrn_reflns_limit_h_min -16
_diffrn_reflns_limit_k_max 28
_diffrn_reflns_limit_k_min -25
_diffrn_reflns_limit_l_max 40
_diffrn_reflns_limit_l_min -40
_diffrn_reflns_number 124446
_diffrn_reflns_point_group_measured_fraction_full 0.949
_diffrn_reflns_point_group_measured_fraction_max 0.949
_diffrn_reflns_theta_full 66.603
_diffrn_reflns_theta_max 66.603
_diffrn_reflns_theta_min 4.730
_exptl_absorpt_coefficient_mu 18.211
_exptl_absorpt_correction_T_max 0.4446
_exptl_absorpt_correction_T_min 0.0371
_exptl_absorpt_correction_type multi-scan
_exptl_absorpt_process_details
;
STOE X-Red32, absorption correction by Gaussian integration, analogous to
P. Coppens, "The Evaluation of Absorption and Extinction in Single-Crystal
Structure Analysis", published in: F. R. Ahmed (Editor), "Crystallographic
Computing", Munksgaard, Copenhagen (1970), 255 - 270.
Afterwards scaling of reflection intensities was performed within STOE LANA.
J. Koziskova, F. Hahn, J. Richter, J. Kozisek, "Comparison of different
absorption corrections on the model structure of tetrakis(\m~2~-acetato)-
diaqua-di-copper(II)", Acta Chimica Slovaca, vol. 9, no. 2, 2016, pp. 136 - 140.
;
_exptl_crystal_colour 'metallic blackish red'
_exptl_crystal_colour_lustre metallic
_exptl_crystal_colour_modifier blackish
_exptl_crystal_colour_primary red
_exptl_crystal_density_diffrn 1.913
_exptl_crystal_description block
_exptl_crystal_F_000 8908
_exptl_crystal_size_max 0.35
_exptl_crystal_size_mid 0.3
_exptl_crystal_size_min 0.1
_refine_diff_density_max 3.202
_refine_diff_density_min -1.423
_refine_diff_density_rms 0.178
_refine_ls_extinction_method none
_refine_ls_goodness_of_fit_ref 1.025
_refine_ls_hydrogen_treatment constr
_refine_ls_matrix_type full
_refine_ls_number_parameters 3521
_refine_ls_number_reflns 56983
_refine_ls_number_restraints 1965
_refine_ls_restrained_S_all 1.025
_refine_ls_R_factor_all 0.0777
_refine_ls_R_factor_gt 0.0613
_refine_ls_shift/su_max 0.002
_refine_ls_shift/su_mean 0.000
_refine_ls_structure_factor_coef Fsqd
_refine_ls_weighting_details 'w=1/[\s^2^(Fo^2^)+(0.1023P)^2^+105.4038P] where P=(Fo^2^+2Fc^2^)/3'
_refine_ls_weighting_scheme calc
_refine_ls_wR_factor_gt 0.1672
_refine_ls_wR_factor_ref 0.1779
_reflns_Friedel_coverage 0.000
_reflns_number_gt 44329
_reflns_number_total 56983
_reflns_threshold_expression 'I > 2\s(I)'
_cod_data_source_file d2nr03387a2.cif
_cod_data_source_block PtAg30
_cod_database_code 1568043
_shelx_shelxl_version_number 2016/4
_shelx_space_group_comment
;
The symmetry employed for this shelxl refinement is uniquely defined
by the following loop, which should always be used as a source of
symmetry information in preference to the above space-group names.
They are only intended as comments.
;
_shelx_estimated_absorpt_t_max 0.283
_shelx_estimated_absorpt_t_min 0.067
_olex2_refinement_description
;
1. Fixed Uiso
 At 1.2 times of:
  All C(H) groups, All C(H,H) groups
 At 1.5 times of:
  All C(H,H,H) groups
2. Restrained distances
 Cl25-C76 = Cl22-C76
 1.71 with sigma of 0.01
 Cl52-C49 = Cl7-C49
 1.71 with sigma of 0.01
 C62-C48
 1.5 with sigma of 0.01
 C62-C30 \\sim C62-C1AA
 with sigma of 0.02
3. Rigid bond restraints
 C1AA, C30, C48, C78, C62, C53, C79
 with sigma for 1-2 distances of 0.01 and sigma for 1-3 distances of 0.01
4. Uiso/Uaniso restraints and constraints
Uanis(C01X) \\sim Ueq, Uanis(C01Z) \\sim Ueq, Uanis(C020) \\sim Ueq,
Uanis(C021) \\sim Ueq, Uanis(C023) \\sim Ueq, Uanis(C024) \\sim Ueq,
Uanis(C025) \\sim Ueq, Uanis(C026) \\sim Ueq, Uanis(C027) \\sim Ueq,
Uanis(C029) \\sim Ueq, Uanis(C02A) \\sim Ueq, Uanis(C02B) \\sim Ueq,
Uanis(C02C) \\sim Ueq, Uanis(C02E) \\sim Ueq, Uanis(C02F) \\sim Ueq,
Uanis(C02G) \\sim Ueq, Uanis(C02H) \\sim Ueq, Uanis(C02I) \\sim Ueq,
Uanis(C02J) \\sim Ueq, Uanis(C02K) \\sim Ueq, Uanis(C02L) \\sim Ueq,
Uanis(C02M) \\sim Ueq, Uanis(C02N) \\sim Ueq, Uanis(C02O) \\sim Ueq,
Uanis(C02P) \\sim Ueq, Uanis(C02Q) \\sim Ueq, Uanis(C02S) \\sim Ueq,
Uanis(C02T) \\sim Ueq, Uanis(C02U) \\sim Ueq, Uanis(C02V) \\sim Ueq,
Uanis(C02W) \\sim Ueq, Uanis(C02X) \\sim Ueq, Uanis(C02Y) \\sim Ueq,
Uanis(C02Z) \\sim Ueq, Uanis(C030) \\sim Ueq, Uanis(C08F) \\sim Ueq,
Uanis(C0A0) \\sim Ueq, Uanis(C3AA) \\sim Ueq, Uanis(C09T) \\sim Ueq,
Uanis(C09L) \\sim Ueq, Uanis(C031) \\sim Ueq, Uanis(C032) \\sim Ueq,
Uanis(C033) \\sim Ueq, Uanis(C034) \\sim Ueq, Uanis(C035) \\sim Ueq,
Uanis(C036) \\sim Ueq, Uanis(C037) \\sim Ueq, Uanis(C038) \\sim Ueq,
Uanis(C039) \\sim Ueq, Uanis(C03A) \\sim Ueq, Uanis(C03B) \\sim Ueq,
Uanis(C03C) \\sim Ueq, Uanis(C03D) \\sim Ueq, Uanis(C03F) \\sim Ueq,
Uanis(C03G) \\sim Ueq, Uanis(C03H) \\sim Ueq, Uanis(C03I) \\sim Ueq,
Uanis(C03J) \\sim Ueq, Uanis(C03K) \\sim Ueq, Uanis(C03L) \\sim Ueq,
Uanis(C03M) \\sim Ueq, Uanis(C03N) \\sim Ueq, Uanis(C03O) \\sim Ueq,
Uanis(C03P) \\sim Ueq, Uanis(C03Q) \\sim Ueq, Uanis(C03R) \\sim Ueq,
Uanis(C03S) \\sim Ueq, Uanis(C03T) \\sim Ueq, Uanis(C03U) \\sim Ueq,
Uanis(C03V) \\sim Ueq, Uanis(C03W) \\sim Ueq, Uanis(C03X) \\sim Ueq,
Uanis(C03Y) \\sim Ueq, Uanis(C03Z) \\sim Ueq, Uanis(C040) \\sim Ueq,
Uanis(C041) \\sim Ueq, Uanis(C042) \\sim Ueq, Uanis(C043) \\sim Ueq,
Uanis(C044) \\sim Ueq, Uanis(C045) \\sim Ueq, Uanis(C046) \\sim Ueq,
Uanis(C047) \\sim Ueq, Uanis(C048) \\sim Ueq, Uanis(C049) \\sim Ueq,
Uanis(C04A) \\sim Ueq, Uanis(C04B) \\sim Ueq, Uanis(C04C) \\sim Ueq,
Uanis(C04D) \\sim Ueq, Uanis(C04E) \\sim Ueq, Uanis(C04F) \\sim Ueq,
Uanis(C04G) \\sim Ueq, Uanis(C04H) \\sim Ueq, Uanis(C04I) \\sim Ueq,
Uanis(C04J) \\sim Ueq, Uanis(C04K) \\sim Ueq, Uanis(C04L) \\sim Ueq,
Uanis(C04M) \\sim Ueq, Uanis(C04N) \\sim Ueq, Uanis(C04O) \\sim Ueq,
Uanis(C04P) \\sim Ueq, Uanis(C04R) \\sim Ueq, Uanis(C04S) \\sim Ueq,
Uanis(C04T) \\sim Ueq, Uanis(C04V) \\sim Ueq, Uanis(C04W) \\sim Ueq,
Uanis(C04X) \\sim Ueq, Uanis(C04Y) \\sim Ueq, Uanis(C04Z) \\sim Ueq,
Uanis(C050) \\sim Ueq, Uanis(C051) \\sim Ueq, Uanis(C052) \\sim Ueq,
Uanis(C053) \\sim Ueq, Uanis(C054) \\sim Ueq, Uanis(C055) \\sim Ueq,
Uanis(C056) \\sim Ueq, Uanis(C057) \\sim Ueq, Uanis(C058) \\sim Ueq,
Uanis(C059) \\sim Ueq, Uanis(C05A) \\sim Ueq, Uanis(C05B) \\sim Ueq,
Uanis(C05C) \\sim Ueq, Uanis(C05D) \\sim Ueq, Uanis(C05E) \\sim Ueq,
Uanis(C05F) \\sim Ueq, Uanis(C05G) \\sim Ueq, Uanis(C05H) \\sim Ueq,
Uanis(C05I) \\sim Ueq, Uanis(C05J) \\sim Ueq, Uanis(C05K) \\sim Ueq,
Uanis(C05L) \\sim Ueq, Uanis(C05M) \\sim Ueq, Uanis(C05N) \\sim Ueq,
Uanis(C05O) \\sim Ueq, Uanis(C05P) \\sim Ueq, Uanis(C05Q) \\sim Ueq,
Uanis(C05R) \\sim Ueq, Uanis(C05S) \\sim Ueq, Uanis(C05T) \\sim Ueq,
Uanis(C05U) \\sim Ueq, Uanis(C05V) \\sim Ueq, Uanis(C05W) \\sim Ueq,
Uanis(C05X) \\sim Ueq, Uanis(C08N) \\sim Ueq, Uanis(C24) \\sim Ueq, Uanis(C19)
\\sim Ueq, Uanis(C6) \\sim Ueq, Uanis(C08I) \\sim Ueq, Uanis(C05Y) \\sim Ueq,
Uanis(C05Z) \\sim Ueq, Uanis(C060) \\sim Ueq, Uanis(C061) \\sim Ueq,
Uanis(C062) \\sim Ueq, Uanis(C063) \\sim Ueq, Uanis(C064) \\sim Ueq,
Uanis(C065) \\sim Ueq, Uanis(C066) \\sim Ueq, Uanis(C067) \\sim Ueq,
Uanis(C068) \\sim Ueq, Uanis(C069) \\sim Ueq, Uanis(C06A) \\sim Ueq,
Uanis(C06B) \\sim Ueq, Uanis(C06C) \\sim Ueq, Uanis(C06D) \\sim Ueq,
Uanis(C06E) \\sim Ueq, Uanis(C06F) \\sim Ueq, Uanis(C095) \\sim Ueq,
Uanis(C0AH) \\sim Ueq, Uanis(C08D) \\sim Ueq, Uanis(C0AB) \\sim Ueq,
Uanis(C09M) \\sim Ueq, Uanis(C06H) \\sim Ueq, Uanis(C06J) \\sim Ueq,
Uanis(C06K) \\sim Ueq, Uanis(C06L) \\sim Ueq, Uanis(C06M) \\sim Ueq,
Uanis(C06N) \\sim Ueq, Uanis(C06P) \\sim Ueq, Uanis(C06Q) \\sim Ueq,
Uanis(C06R) \\sim Ueq, Uanis(C06S) \\sim Ueq, Uanis(C06T) \\sim Ueq,
Uanis(C06U) \\sim Ueq, Uanis(C06V) \\sim Ueq, Uanis(C06W) \\sim Ueq,
Uanis(C06X) \\sim Ueq, Uanis(C06Y) \\sim Ueq, Uanis(C06Z) \\sim Ueq,
Uanis(C070) \\sim Ueq, Uanis(C071) \\sim Ueq, Uanis(C072) \\sim Ueq,
Uanis(C073) \\sim Ueq, Uanis(C074) \\sim Ueq, Uanis(C075) \\sim Ueq,
Uanis(C077) \\sim Ueq, Uanis(C078) \\sim Ueq, Uanis(C079) \\sim Ueq,
Uanis(C07A) \\sim Ueq, Uanis(C07B) \\sim Ueq, Uanis(C07C) \\sim Ueq,
Uanis(C07D) \\sim Ueq, Uanis(C07E) \\sim Ueq, Uanis(C07F) \\sim Ueq,
Uanis(C07G) \\sim Ueq, Uanis(C07H) \\sim Ueq, Uanis(C07I) \\sim Ueq,
Uanis(C07J) \\sim Ueq, Uanis(C07K) \\sim Ueq, Uanis(C07L) \\sim Ueq,
Uanis(C07M) \\sim Ueq, Uanis(C07N) \\sim Ueq, Uanis(C07O) \\sim Ueq,
Uanis(C07Q) \\sim Ueq, Uanis(C07R) \\sim Ueq, Uanis(C07S) \\sim Ueq,
Uanis(C07T) \\sim Ueq, Uanis(C07U) \\sim Ueq, Uanis(C07V) \\sim Ueq,
Uanis(C07W) \\sim Ueq, Uanis(C07X) \\sim Ueq, Uanis(C07Y) \\sim Ueq,
Uanis(C07Z) \\sim Ueq, Uanis(C081) \\sim Ueq, Uanis(C082) \\sim Ueq,
Uanis(C084) \\sim Ueq, Uanis(C085) \\sim Ueq, Uanis(C086) \\sim Ueq,
Uanis(C087) \\sim Ueq, Uanis(C088) \\sim Ueq, Uanis(C089) \\sim Ueq,
Uanis(C08A) \\sim Ueq, Uanis(C08B) \\sim Ueq, Uanis(C09A) \\sim Ueq,
Uanis(C09V) \\sim Ueq, Uanis(C07P) \\sim Ueq, Uanis(C080) \\sim Ueq,
Uanis(C076) \\sim Ueq, Uanis(C08C) \\sim Ueq, Uanis(C08E) \\sim Ueq,
Uanis(C08G) \\sim Ueq, Uanis(C08H) \\sim Ueq, Uanis(C08J) \\sim Ueq,
Uanis(C08K) \\sim Ueq, Uanis(C08L) \\sim Ueq, Uanis(C08M) \\sim Ueq,
Uanis(C08O) \\sim Ueq, Uanis(C08P) \\sim Ueq, Uanis(C08S) \\sim Ueq,
Uanis(C08T) \\sim Ueq, Uanis(C08U) \\sim Ueq, Uanis(C08W) \\sim Ueq,
Uanis(C08X) \\sim Ueq, Uanis(C08Y) \\sim Ueq, Uanis(C08Z) \\sim Ueq,
Uanis(C090) \\sim Ueq, Uanis(C091) \\sim Ueq, Uanis(C092) \\sim Ueq,
Uanis(C093) \\sim Ueq, Uanis(C096) \\sim Ueq, Uanis(C097) \\sim Ueq,
Uanis(C099) \\sim Ueq, Uanis(C09B) \\sim Ueq, Uanis(C09C) \\sim Ueq,
Uanis(C09D) \\sim Ueq, Uanis(C09E) \\sim Ueq, Uanis(C09F) \\sim Ueq,
Uanis(C09G) \\sim Ueq, Uanis(C40) \\sim Ueq, Uanis(C25) \\sim Ueq, Uanis(C42)
\\sim Ueq, Uanis(C14) \\sim Ueq, Uanis(C13) \\sim Ueq, Uanis(C09H) \\sim Ueq,
Uanis(C09J) \\sim Ueq, Uanis(C09K) \\sim Ueq, Uanis(C09N) \\sim Ueq,
Uanis(C09P) \\sim Ueq, Uanis(C09Q) \\sim Ueq, Uanis(C09R) \\sim Ueq,
Uanis(C09S) \\sim Ueq, Uanis(C09U) \\sim Ueq, Uanis(C09W) \\sim Ueq,
Uanis(C09X) \\sim Ueq, Uanis(C09Z) \\sim Ueq, Uanis(C0A1) \\sim Ueq,
Uanis(C0A3) \\sim Ueq, Uanis(C0A4) \\sim Ueq, Uanis(C0A6) \\sim Ueq,
Uanis(C0AA) \\sim Ueq, Uanis(C0AC) \\sim Ueq, Uanis(C0AD) \\sim Ueq,
Uanis(C0AE) \\sim Ueq, Uanis(C0AF) \\sim Ueq, Uanis(C0AG) \\sim Ueq,
Uanis(C0AI) \\sim Ueq, Uanis(C0A8) \\sim Ueq, Uanis(C0AK) \\sim Ueq,
Uanis(C133) \\sim Ueq, Uanis(C86) \\sim Ueq, Uanis(C0AM) \\sim Ueq, Uanis(C0AJ)
\\sim Ueq, Uanis(C0AN) \\sim Ueq, Uanis(C0AO) \\sim Ueq, Uanis(C0AP) \\sim Ueq,
Uanis(C0AQ) \\sim Ueq, Uanis(C0AT) \\sim Ueq, Uanis(C0AX) \\sim Ueq, Uanis(C69)
\\sim Ueq, Uanis(C72) \\sim Ueq, Uanis(C94) \\sim Ueq, Uanis(C76) \\sim Ueq,
Uanis(C49) \\sim Ueq, Uanis(C30) \\sim Ueq, Uanis(C48) \\sim Ueq, Uanis(C1AA)
\\sim Ueq, Uanis(C79) \\sim Ueq, Uanis(C53) \\sim Ueq, Uanis(C78) \\sim Ueq,
Uanis(C62) \\sim Ueq, Uanis(C2AA) \\sim Ueq, Uanis(C16) \\sim Ueq, Uanis(C26)
\\sim Ueq, Uanis(C11) \\sim Ueq, Uanis(C15) \\sim Ueq, Uanis(C22) \\sim Ueq:
with sigma of 0.01 and sigma for terminal atoms of 0.02
5. Others
 Fixed Sof: Ag0V(0.855) Ag1(0.145)
6.a Riding coordinates:
 C62(H62A,H62B,H62C)
6.b Ternary CH refined with riding coordinates:
 C02H(H02L), C02U(H02W), C033(H033), C03Q(H03Q), C03R(H03R), C03W(H03Y),
 C047(H047), C04C(H04K), C04W(H1AA), C04Y(H4AA), C055(H055), C05A(H05N),
 C05D(H05Q), C05J(H05Y), C05N(H05), C05O(H6AA), C05Q(H8AA), C05T(H1BA),
 C05W(H3BA), C05Y(H4BA), C062(H062), C06D(H06M), C06T(H06), C07A(H07I),
 C07F(H07O), C07J(H07R), C07K(H07S), C07N(H07X), C07U(H9BA), C07V(H0CA),
 C084(H084), C08C(H08K), C08J(H08R), C08O(H08V), C091(H091), C092(H092),
 C093(H093), C096(H096), C09H(H09I), C0AG(H0AH), C0AJ(H0AJ), C0AP(H0AP)
6.c Secondary CH2 refined with riding coordinates:
 C020(H02A,H02B), C024(H02C,H02D), C027(H02E,H02F), C02E(H02G,H02H), C02J(H02N,
 H02O), C02N(H02Q,H02R), C02P(H02T,H02U), C02W(H02X,H02Y), C038(H03A,H03B),
 C03G(H03C,H03E), C03I(H03F,H03G), C03N(H03L,H03N), C03O(H03O,H03P), C03S(H03S,
 H03T), C03T(H03U,H03V), C03U(H03W,H03X), C03Z(H03Z,H), C043(H04A,H04B),
 C044(H04C,H04D), C046(H04E,H04F), C04A(H04G,H04H), C04B(H04I,H04J), C04F(H04P,
 H04Q), C04H(H04R,H04S), C04J(H04T,H04U), C04O(H04W,H04X), C04P(H04Y,HA),
 C04T(H04,HB), C04Z(H5AA,HC), C050(H05A,H05B), C052(H05C,H05D), C053(H05E,H05F),
  C058(H05J,H05K), C059(H05L,H05M), C05E(H05R,H05S), C05F(H05T,H05U), C05I(H05W,
 H05X), C05P(H7AA,HD), C05R(H9AA,HE), C060(H06A,H06B), C061(H06C,H06D),
 C065(H06E,H06F), C066(H06G,H06H), C068(H06I,H06J), C06A(H06K,H06L), C06H(H06N,
 H06O), C06J(H06P,H06Q), C06M(H06S,H06T), C06N(H06U,H06V), C06R(H06X,H06Y),
 C06V(H5BA,HF), C06X(H6BA,HG), C06Y(H7BA,HH), C071(H07A,H07B), C073(H07C,H07D),
 C074(H07E,H07F), C075(H07G,H07H), C07D(H07L,H07M), C07I(H07P,H07Q), C07L(H07T,
 H07U), C07M(H07V,H07W), C07Q(H07Y,HI), C07S(H07Z,HJ), C07T(H07,HK), C07W(H1CA,
 HL), C07Y(H2CA,HM), C081(H08A,H08B), C086(H08C,H08D), C089(H08E,H08G),
 C08A(H08H,H08J), C08G(H08M,H08O), C08H(H08P,H08Q), C08M(H08T,H08U), C08T(H08W,
 H08X), C099(H09B,H09C), C09F(H09G,H09H), C09P(H09K,H09M), C09R(H09O,H09P),
 C09W(H09Q,H09R), C09X(H09W,H09X), C0AA(H0AB,H0AC), C0AE(H0AD,H0AE), C0AF(H0AF,
 H0AG), C0AN(H0AU,H0AV), C0AT(H0AI,H0AK), C72(H72A,H72B), C94(H94A,H94B),
 C76(H76A,H76B), C49(H49A,H49B)
6.d Aromatic/amide H refined with riding coordinates:
 C021(H021), C023(H023), C026(H026), C02I(H02M), C02K(H02Z), C02M(H02P),
 C02O(H02S), C02S(H02V), C02T(H02), C02Z(H4CA), C08F(H08F), C0A0(H0A0),
 C3AA(H3AA), C09T(H09T), C09L(H09L), C036(H036), C039(H039), C03D(H03D),
 C03K(H03K), C03M(H03M), C03V(H03), C03X(H5CA), C040(H040), C041(H041),
 C042(H042), C049(H049), C04E(H04O), C04G(H6CA), C04I(H7CA), C04K(H04V),
 C04L(H8CA), C04M(H9CA), C04N(H4DA), C04S(H04Z), C04V(H0AA), C04X(H2AA),
 C051(H051), C054(H054), C057(H057), C05B(H05O), C05C(H05P), C05G(H05V),
 C05H(H5DA), C05K(H7EA), C05L(H0DA), C05M(H05Z), C05S(H0BA), C05U(H2BA),
 C05V(H1DA), C08N(H08N), C24(H24), C19(H19), C6(H6), C08I(H08I), C063(H063),
 C064(H064), C067(H067), C069(H069), C06B(H6DA), C095(H095), C0AH(H0AL),
 C08D(H08), C0AB(H0AM), C09M(H09Y), C06K(H7DA), C06L(H06R), C06P(H06W),
 C06S(H06Z), C06U(H2DA), C06W(H8DA), C06Z(H8BA), C072(H072), C077(H077),
 C078(H078), C079(H079), C07B(H07J), C07C(H07K), C07E(H07N), C07G(H9DA),
 C07H(H0EA), C07O(H1EA), C07R(H3DA), C07X(H8EA), C07Z(H2EA), C082(H082),
 C085(H085), C087(H087), C088(H088), C09A(H09A), C09V(H09V), C07P(H3CA),
 C080(H080), C076(H076), C08E(H08L), C08K(H3EA), C08L(H08S), C08P(H4EA),
 C08S(H5EA), C08U(H9EA), C08W(H08Y), C08X(H6EA), C08Y(H08Z), C08Z(H0FA),
 C090(H090), C09B(H09), C09C(H09D), C09D(H09E), C09E(H09F), C40(H40), C25(H25),
 C42(H42), C14(H14), C13(H13), C09J(H09J), C09K(H1FA), C09N(H09N), C09S(H09S),
 C09U(H09U), C09Z(H09Z), C0A1(H0A1), C0A3(H0A3), C0A4(H0A4), C0A6(H0A6),
 C0AC(H0AN), C0AD(H0AO), C0A8(H0A8), C0AK(H0AR), C133(H133), C86(H86),
 C0AM(H0AS), C0AO(H0AT), C0AQ(H0AQ), C0AX(H0AX), C69(H69), C30(H30), C1AA(H1AB),
  C79(H79), C53(H53), C78(H78), C2AA(H2AB), C16(H16), C26(H26), C11(H11),
 C15(H15), C22(H22)
6.e Fitted hexagon refined as free rotating group:
 C030(C08F,C0A0,C3AA,C09T,C09L), C05X(C08N,C24,C19,C6,C08I), C06F(C095,C0AH,
 C08D,C0AB,C09M), C08B(C09A,C09V,C07P,C080,C076), C09G(C40,C25,C42,C14,C13),
 C0AI(C0A8,C0AK,C133,C86,C0AM), C30(C48,C1AA,C79,C53,C78)
6.f Idealised Me refined as rotating group:
 C02F(H02I,H02J,H02K), C03J(H03H,H03I,H03J), C04D(H04L,H04M,H04N), C056(H05G,
 H05H,H05I)
;
_olex2_submission_special_instructions 'No special instructions were received'

loop_
_space_group_symop_operation_xyz
'x, y, z'
'-x, -y, -z'

loop_
_atom_site_label
_atom_site_type_symbol
_atom_site_fract_x
_atom_site_fract_y
_atom_site_fract_z
_atom_site_U_iso_or_equiv
_atom_site_adp_type
_atom_site_occupancy
_atom_site_site_symmetry_order
_atom_site_calc_flag
_atom_site_refinement_flags_posn
_atom_site_refinement_flags_adp
_atom_site_refinement_flags_occupancy
_atom_site_disorder_assembly
_atom_site_disorder_group
Pt01 Pt 0.33756(2) 0.32470(2) 0.74138(2) 0.02852(8) Uani 1 1 d . . . . .
Ag02 Ag 0.26458(3) 0.29976(3) 0.66490(2) 0.03220(13) Uani 1 1 d . . . . .
Ag03 Ag 0.20847(3) 0.31971(3) 0.73606(2) 0.03186(13) Uani 1 1 d . . . . .
Ag04 Ag 0.25964(3) 0.21790(3) 0.72041(2) 0.03368(14) Uani 1 1 d . . . . .
Ag05 Ag 0.38639(3) 0.38148(3) 0.68461(2) 0.03432(14) Uani 1 1 d . . . . .
Ag06 Ag 0.28596(3) 0.41425(3) 0.71574(2) 0.03308(14) Uani 1 1 d . . . . .
Ag07 Ag 0.37756(3) 0.25573(3) 0.68472(2) 0.03365(14) Uani 1 1 d . . . . .
Ag08 Ag 0.28624(3) 0.27661(3) 0.80052(2) 0.03503(14) Uani 1 1 d . . . . .
Ag09 Ag 0.38877(3) 0.23279(3) 0.76542(2) 0.03551(14) Uani 1 1 d . . . . .
Ag0A Ag 0.41319(3) 0.43547(3) 0.76524(2) 0.03704(15) Uani 1 1 d . . . . .
Ag0B Ag 0.30143(3) 0.40124(3) 0.80076(2) 0.03684(15) Uani 1 1 d . . . . .
Ag0C Ag 0.46628(3) 0.33066(3) 0.74861(2) 0.03682(15) Uani 1 1 d . . . . .
Ag0D Ag 0.19950(3) 0.17475(3) 0.63589(2) 0.03880(15) Uani 1 1 d . . . . .
Ag0E Ag 0.40971(3) 0.34986(3) 0.81800(2) 0.03773(15) Uani 1 1 d . . . . .
Ag0F Ag 0.25727(3) 0.39747(3) 0.61981(2) 0.03774(15) Uani 1 1 d . . . . .
Ag0G Ag 0.13524(3) 0.45692(3) 0.76925(2) 0.03950(15) Uani 1 1 d . . . . .
Ag0H Ag 0.15268(3) 0.30575(3) 0.80847(2) 0.03918(15) Uani 1 1 d . . . . .
Ag0I Ag 0.32901(3) 0.13225(3) 0.68928(2) 0.03933(15) Uani 1 1 d . . . . .
Ag0J Ag 0.11343(4) 0.20922(3) 0.72034(2) 0.04051(16) Uani 1 1 d . . . . .
Ag0K Ag 0.13368(3) 0.32030(3) 0.65013(2) 0.04123(16) Uani 1 1 d . . . . .
Ag0L Ag 0.30537(4) 0.18277(3) 0.56809(2) 0.03972(15) Uani 1 1 d . . . . .
Ag0M Ag 0.16107(4) 0.12193(3) 0.80052(2) 0.04150(16) Uani 1 1 d . . . . .
Ag0N Ag 0.10736(3) 0.44966(3) 0.67880(2) 0.04230(16) Uani 1 1 d . . . . .
Ag0O Ag 0.50885(4) 0.50085(4) 0.86442(2) 0.04399(17) Uani 1 1 d . . . . .
Ag0P Ag 0.47730(4) 0.33364(3) 0.64790(3) 0.04730(18) Uani 1 1 d . . . . .
Ag0Q Ag 0.36020(4) 0.30528(3) 0.56664(2) 0.04893(19) Uani 1 1 d . . . . .
Ag0R Ag 0.51205(4) 0.28850(4) 0.82893(3) 0.04998(18) Uani 1 1 d . . . . .
Ag0S Ag 0.37809(4) 0.19647(4) 0.84252(2) 0.05000(18) Uani 1 1 d . . . . .
Ag0T Ag 0.60701(4) 0.44924(4) 0.83577(2) 0.04967(19) Uani 1 1 d . . . . .
Ag0U Ag 0.27922(4) 0.08114(4) 0.78460(3) 0.0568(2) Uani 1 1 d . . . . .
Ag0V Ag 0.55881(7) 0.42329(6) 0.73961(4) 0.0567(3) Uani 0.855 1 d . . P A 1
Cl0W Cl 0.23906(10) 0.26833(9) 0.58791(6) 0.0346(4) Uani 1 1 d . . . . .
Cl0X Cl 0.20040(11) 0.11897(9) 0.72720(7) 0.0363(4) Uani 1 1 d . . . . .
Cl0Y Cl 0.09614(10) 0.34368(9) 0.72245(7) 0.0356(4) Uani 1 1 d . . . . .
S00Z S 0.27737(11) 0.12167(9) 0.61999(7) 0.0353(5) Uani 1 1 d . . . . .
S10 S 0.21608(11) 0.48018(10) 0.72421(7) 0.0365(5) Uani 1 1 d . . . . .
S11 S 0.11133(11) 0.21452(10) 0.65091(7) 0.0367(5) Uani 1 1 d . . . . .
S12 S 0.14962(11) 0.40823(10) 0.61987(7) 0.0360(5) Uani 1 1 d . . . . .
S0A S 0.41250(11) 0.23798(10) 0.62017(7) 0.0362(5) Uani 1 1 d . . . . .
S014 S 0.10428(11) 0.20516(10) 0.78839(7) 0.0373(5) Uani 1 1 d . . . . .
S15 S 0.19552(11) 0.40708(10) 0.82054(7) 0.0363(5) Uani 1 1 d . . . . .
Cl16 Cl 0.38861(12) 0.49450(11) 0.84406(8) 0.0454(5) Uani 1 1 d . . . . .
S17 S 0.36546(11) 0.39655(9) 0.61207(7) 0.0345(5) Uani 1 1 d . . . . .
S18 S 0.52426(12) 0.49303(11) 0.78849(7) 0.0399(5) Uani 1 1 d . . . . .
Cl19 Cl 0.49876(12) 0.38875(11) 0.87753(7) 0.0453(5) Uani 1 1 d . . . . .
S1A S 0.37235(12) 0.12356(10) 0.75741(8) 0.0403(5) Uani 1 1 d . . . . .
P01B P 0.36105(12) 0.28042(10) 0.49707(8) 0.0368(5) Uani 1 1 d . . . . .
S1C S 0.26565(12) 0.19490(10) 0.83807(7) 0.0398(5) Uani 1 1 d . . . . .
P01D P 0.28498(12) 0.16321(10) 0.49639(8) 0.0372(5) Uani 1 1 d . . . . .
P01E P 0.04725(12) 0.50624(12) 0.76687(8) 0.0403(5) Uani 1 1 d . . . . .
S1F S 0.55301(13) 0.42315(11) 0.66890(9) 0.0473(6) Uani 1 1 d . . . . .
S1G S 0.57896(11) 0.35199(12) 0.79334(8) 0.0431(5) Uani 1 1 d . . . . .
S1H S 0.49103(14) 0.20096(13) 0.85643(9) 0.0510(6) Uani 1 1 d . . . . .
P01I P 0.00272(13) 0.46766(13) 0.67902(8) 0.0464(6) Uani 1 1 d . . . . .
P01J P 0.59427(13) 0.55843(12) 0.91802(8) 0.0432(6) Uani 1 1 d . . . . .
P01K P 0.69381(13) 0.50941(14) 0.88517(8) 0.0467(6) Uani 1 1 d . . . . .
P01L P 0.25167(16) -0.00063(13) 0.81733(10) 0.0535(7) Uani 1 1 d . . . . .
P01M P 0.12129(15) 0.02150(12) 0.80107(9) 0.0478(6) Uani 1 1 d . . . . .
Cl1N Cl 0.2834(3) -0.0503(3) 0.2297(2) 0.143(3) Uani 1 1 d . . . . .
Cl1P Cl 0.4404(4) -0.0554(2) 0.6073(3) 0.179(4) Uani 1 1 d . . . . .
Cl01 Cl 0.3046(4) -0.0863(4) 0.3062(3) 0.176(4) Uani 1 1 d . . . . .
Cl1 Cl 0.5573(4) -0.0902(6) 0.6346(3) 0.208(5) Uani 1 1 d . . . . .
N01S N 0.3156(4) 0.2160(4) 0.4724(3) 0.0405(18) Uani 1 1 d . . . . .
N01U N -0.0124(4) 0.4880(4) 0.7252(3) 0.044(2) Uani 1 1 d . . . . .
N01W N 0.1761(5) -0.0139(4) 0.8255(3) 0.051(2) Uani 1 1 d . . . . .
C01X C 0.2510(5) 0.5545(4) 0.7187(3) 0.039(2) Uani 1 1 d . U . . .
N01Y N 0.6727(4) 0.5568(4) 0.9177(3) 0.048(2) Uani 1 1 d . . . . .
C01Z C 0.3006(5) 0.7578(4) 0.6026(3) 0.041(2) Uani 1 1 d . U . . .
C020 C -0.0181(5) 0.2024(5) 0.6253(3) 0.046(2) Uani 1 1 d . U . . .
H02A H -0.009097 0.241581 0.618094 0.055 Uiso 1 1 calc R . . . .
H02B H -0.021256 0.206124 0.653765 0.055 Uiso 1 1 calc R . . . .
C021 C 0.1291(5) 0.7824(4) 0.5529(4) 0.046(2) Uani 1 1 d . U . . .
H021 H 0.134561 0.788128 0.526807 0.056 Uiso 1 1 calc R . . . .
C023 C 0.3451(5) 0.7224(4) 0.6063(3) 0.041(2) Uani 1 1 d . U . . .
H023 H 0.338927 0.689153 0.586717 0.049 Uiso 1 1 calc R . . . .
C024 C 0.2629(6) 0.5553(5) 0.6766(4) 0.053(3) Uani 1 1 d . U . . .
H02C H 0.221742 0.542121 0.656701 0.063 Uiso 1 1 calc R . . . .
H02D H 0.291554 0.528675 0.671337 0.063 Uiso 1 1 calc R . . . .
C025 C 0.1751(5) 0.7626(4) 0.5781(3) 0.039(2) Uani 1 1 d . U . . .
C026 C 0.3204(5) 0.8247(4) 0.5376(3) 0.045(2) Uani 1 1 d . U . . .
H026 H 0.347091 0.831433 0.563673 0.054 Uiso 1 1 calc R . . . .
C027 C 0.0399(5) 0.1663(4) 0.5748(3) 0.043(2) Uani 1 1 d . U . . .
H02E H 0.049026 0.205039 0.566926 0.052 Uiso 1 1 calc R . . . .
H02F H 0.075489 0.146809 0.570977 0.052 Uiso 1 1 calc R . . . .
Cl02 Cl 0.1107(7) 0.3580(5) 0.2676(4) 0.252(7) Uani 1 1 d . . . . .
C029 C 0.3976(5) 0.4640(4) 0.5938(3) 0.035(2) Uani 1 1 d . U . . .
C02A C 0.5869(5) 0.5446(5) 0.9679(3) 0.047(2) Uani 1 1 d . U . . .
C02B C 0.0178(5) 0.1906(5) 0.7887(3) 0.044(2) Uani 1 1 d . U . . .
C02C C 0.0964(5) 0.3890(4) 0.5690(3) 0.040(2) Uani 1 1 d . U . . .
Cl2 Cl 0.2286(5) 0.3900(3) 0.3280(6) 0.306(10) Uani 1 1 d . . . . .
C02E C 0.0584(6) 0.3298(5) 0.4861(3) 0.054(3) Uani 1 1 d . U . . .
H02G H 0.029042 0.320787 0.459370 0.065 Uiso 1 1 calc R . . . .
H02H H 0.093727 0.308744 0.485293 0.065 Uiso 1 1 calc R . . . .
C02F C -0.0778(6) 0.4964(6) 0.7267(4) 0.058(3) Uani 1 1 d . U . . .
H02I H -0.090838 0.480945 0.749669 0.087 Uiso 1 1 calc GR . . . .
H02J H -0.107628 0.476275 0.701906 0.087 Uiso 1 1 calc GR . . . .
H02K H -0.078173 0.537721 0.729353 0.087 Uiso 1 1 calc GR . . . .
C02G C 0.3251(6) 0.3321(5) 0.4708(4) 0.049(3) Uani 1 1 d . U . . .
C02H C 0.4825(6) 0.5122(5) 0.5623(4) 0.052(3) Uani 1 1 d . U . . .
H02L H 0.520765 0.507003 0.551057 0.063 Uiso 1 1 calc R . . . .
C02I C 0.1741(6) 0.1082(5) 0.4361(4) 0.054(3) Uani 1 1 d . U . . .
H02M H 0.201337 0.089545 0.422917 0.065 Uiso 1 1 calc R . . . .
C02J C 0.0411(5) 0.4218(5) 0.5697(3) 0.047(2) Uani 1 1 d . U . . .
H02N H 0.018156 0.410572 0.590752 0.056 Uiso 1 1 calc R . . . .
H02O H 0.058804 0.463852 0.576046 0.056 Uiso 1 1 calc R . . . .
C02K C 0.3138(6) 0.8058(5) 0.6331(4) 0.050(3) Uani 1 1 d . U . . .
H02Z H 0.286019 0.832422 0.631587 0.061 Uiso 1 1 calc R . . . .
C02L C 0.2342(5) 0.0464(4) 0.6045(3) 0.036(2) Uani 1 1 d . U . . .
C02M C 0.2484(8) -0.0708(6) 0.7470(5) 0.073(4) Uani 1 1 d . U . . .
H02P H 0.240415 -0.038453 0.734730 0.088 Uiso 1 1 calc R . . . .
C02N C 0.4332(7) 0.5260(6) 0.5304(4) 0.060(3) Uani 1 1 d . U . . .
H02Q H 0.422002 0.494820 0.507014 0.072 Uiso 1 1 calc R . . . .
H02R H 0.450924 0.562314 0.521524 0.072 Uiso 1 1 calc R . . . .
C02O C -0.0151(6) 0.4285(6) 0.8068(4) 0.055(3) Uani 1 1 d . U . . .
H02S H -0.002913 0.401400 0.788738 0.066 Uiso 1 1 calc R . . . .
C02P C 0.6283(6) 0.2625(5) 0.7590(4) 0.058(3) Uani 1 1 d . U . . .
H02T H 0.614407 0.274211 0.732625 0.070 Uiso 1 1 calc R . . . .
H02U H 0.592228 0.234664 0.764209 0.070 Uiso 1 1 calc R . . . .
C02Q C 0.2219(5) 0.6765(4) 0.5438(3) 0.039(2) Uani 1 1 d . U . . .
C02S C 0.1579(6) 0.1703(5) 0.4922(3) 0.047(2) Uani 1 1 d . U . . .
H02V H 0.174622 0.194862 0.517153 0.056 Uiso 1 1 calc R . . . .
C02T C 0.2287(7) 0.5956(5) 0.4952(4) 0.059(3) Uani 1 1 d . U . . .
H02 H 0.244495 0.582164 0.472635 0.071 Uiso 1 1 calc R . . . .
C02U C -0.0225(6) 0.1316(5) 0.5492(4) 0.054(3) Uani 1 1 d . U . . .
H02W H -0.019478 0.127473 0.520432 0.065 Uiso 1 1 calc R . . . .
C02V C 0.1993(5) 0.1448(4) 0.4730(3) 0.042(2) Uani 1 1 d . U . . .
C02W C 0.2147(6) 0.5102(5) 0.8692(4) 0.052(3) Uani 1 1 d . U . . .
H02X H 0.181949 0.520197 0.848463 0.062 Uiso 1 1 calc R . . . .
H02Y H 0.256771 0.519851 0.861822 0.062 Uiso 1 1 calc R . . . .
C02X C 0.2630(5) 0.7847(4) 0.5298(3) 0.042(2) Uani 1 1 d . U . . .
C02Y C 0.5540(5) 0.5658(5) 0.7767(3) 0.045(2) Uani 1 1 d . U . . .
C02Z C 0.0743(6) 0.7942(5) 0.5655(4) 0.055(3) Uani 1 1 d . U . . .
H4CA H 0.043553 0.808312 0.547821 0.066 Uiso 1 1 calc R . . . .
C030 C 0.7528(4) 0.5517(4) 0.8622(3) 0.055(3) Uani 1 1 d . U . . .
C08F C 0.7796(6) 0.5223(4) 0.8346(4) 0.100(6) Uani 1 1 d G U . . .
H08F H 0.769235 0.481383 0.829074 0.120 Uiso 1 1 calc R . . . .
C0A0 C 0.8216(7) 0.5529(6) 0.8149(4) 0.128(8) Uani 1 1 d G U . . .
H0A0 H 0.839966 0.532864 0.796004 0.154 Uiso 1 1 calc R . . . .
C3AA C 0.8368(6) 0.6128(6) 0.8230(4) 0.120(7) Uani 1 1 d G U . . .
H3AA H 0.865550 0.633713 0.809525 0.145 Uiso 1 1 calc R . . . .
C09T C 0.8100(6) 0.6421(4) 0.8506(4) 0.094(5) Uani 1 1 d G U . . .
H09T H 0.820404 0.683082 0.856118 0.113 Uiso 1 1 calc R . . . .
C09L C 0.7680(5) 0.6116(4) 0.8703(3) 0.086(5) Uani 1 1 d G U . . .
H09L H 0.749672 0.631602 0.889189 0.103 Uiso 1 1 calc R . . . .
C031 C 0.0030(5) 0.4873(5) 0.8052(3) 0.050(3) Uani 1 1 d . U . . .
C032 C 0.4411(5) 0.2850(5) 0.4857(3) 0.043(2) Uani 1 1 d . U . . .
C033 C 0.2374(6) 0.6557(5) 0.7231(4) 0.058(3) Uani 1 1 d . U . . .
H033 H 0.208252 0.682499 0.728196 0.069 Uiso 1 1 calc R . . . .
C034 C 0.0698(6) 0.5855(4) 0.7759(3) 0.047(2) Uani 1 1 d . U . . .
C035 C 0.3177(6) 0.1022(5) 0.4800(3) 0.047(2) Uani 1 1 d . U . . .
C036 C 0.0935(7) 0.1606(6) 0.4757(4) 0.062(3) Uani 1 1 d . U . . .
H036 H 0.065924 0.177604 0.489717 0.074 Uiso 1 1 calc R . . . .
C037 C 0.2589(7) -0.0662(5) 0.7885(4) 0.060(3) Uani 1 1 d . U . . .
C038 C 0.2068(6) 0.5948(5) 0.7272(4) 0.050(3) Uani 1 1 d . U . . .
H03A H 0.199357 0.593931 0.754653 0.060 Uiso 1 1 calc R . . . .
H03B H 0.164858 0.582202 0.708045 0.060 Uiso 1 1 calc R . . . .
C039 C 0.3997(5) 0.7346(5) 0.6384(4) 0.048(2) Uani 1 1 d . U . . .
H039 H 0.429682 0.709998 0.639833 0.058 Uiso 1 1 calc R . . . .
C03A C 0.7409(6) 0.4675(5) 0.9154(3) 0.048(2) Uani 1 1 d . U . . .
C03B C 0.0344(5) 0.1719(4) 0.6191(3) 0.041(2) Uani 1 1 d . U . . .
C03C C -0.0142(6) 0.5242(6) 0.6501(4) 0.056(3) Uani 1 1 d . U . . .
C03D C 0.5800(6) 0.4882(6) 0.9748(4) 0.054(3) Uani 1 1 d . U . . .
H03D H 0.578052 0.458561 0.953278 0.065 Uiso 1 1 calc R . . . .
C03F C 0.6290(5) 0.4142(5) 0.6553(4) 0.047(2) Uani 1 1 d . U . . .
C03G C 0.0208(6) 0.1122(5) 0.6312(4) 0.049(3) Uani 1 1 d . U . . .
H03C H 0.017562 0.115844 0.659658 0.059 Uiso 1 1 calc R . . . .
H03E H 0.056274 0.092292 0.628026 0.059 Uiso 1 1 calc R . . . .
C03H C 0.4319(5) 0.0757(4) 0.7598(4) 0.047(2) Uani 1 1 d . U . . .
C03I C 0.1325(5) 0.4082(4) 0.5378(3) 0.040(2) Uani 1 1 d . U . . .
H03F H 0.168093 0.387462 0.537099 0.048 Uiso 1 1 calc R . . . .
H03G H 0.150964 0.450042 0.544571 0.048 Uiso 1 1 calc R . . . .
C03J C 0.2974(7) 0.2064(6) 0.4284(4) 0.068(4) Uani 1 1 d . U . . .
H03H H 0.250865 0.202345 0.419884 0.102 Uiso 1 1 calc GR . . . .
H03I H 0.309864 0.171088 0.417787 0.102 Uiso 1 1 calc GR . . . .
H03J H 0.319263 0.239241 0.418145 0.102 Uiso 1 1 calc GR . . . .
C03K C 0.5759(6) 0.4732(6) 1.0123(4) 0.058(3) Uani 1 1 d . U . . .
H03K H 0.571567 0.434283 1.016692 0.070 Uiso 1 1 calc R . . . .
C03L C 0.4729(5) 0.1936(4) 0.6133(3) 0.044(2) Uani 1 1 d . U . . .
C03M C 0.0680(7) 0.1257(7) 0.4382(4) 0.068(3) Uani 1 1 d . U . . .
H03M H 0.023807 0.120092 0.426015 0.081 Uiso 1 1 calc R . . . .
C03N C 0.2510(6) 0.4311(5) 0.9021(3) 0.048(2) Uani 1 1 d . U . . .
H03L H 0.292800 0.440830 0.894284 0.058 Uiso 1 1 calc R . . . .
H03N H 0.241887 0.389392 0.903661 0.058 Uiso 1 1 calc R . . . .
C03O C 0.0320(7) 0.4273(5) 0.4976(4) 0.059(3) Uani 1 1 d . U . . .
H03O H 0.002825 0.419879 0.470878 0.071 Uiso 1 1 calc R . . . .
H03P H 0.050034 0.469278 0.504374 0.071 Uiso 1 1 calc R . . . .
C03P C 0.5887(7) 0.6344(6) 0.9192(4) 0.061(3) Uani 1 1 d . U . . .
C03Q C -0.0058(6) 0.4080(5) 0.5290(4) 0.054(3) Uani 1 1 d . U . . .
H03Q H -0.041821 0.428881 0.529440 0.065 Uiso 1 1 calc R . . . .
C03R C 0.2448(6) -0.0537(5) 0.5791(4) 0.056(3) Uani 1 1 d . U . . .
H03R H 0.274666 -0.077986 0.570806 0.067 Uiso 1 1 calc R . . . .
C03S C -0.0123(6) 0.2412(5) 0.7785(4) 0.056(3) Uani 1 1 d . U . . .
H03S H -0.007895 0.248407 0.751278 0.067 Uiso 1 1 calc R . . . .
H03T H 0.010323 0.276321 0.797739 0.067 Uiso 1 1 calc R . . . .
C03T C 0.4351(7) 0.0527(6) 0.7990(4) 0.063(3) Uani 1 1 d . U . . .
H03U H 0.391956 0.032263 0.800583 0.076 Uiso 1 1 calc R . . . .
H03V H 0.450325 0.084868 0.821683 0.076 Uiso 1 1 calc R . . . .
C03U C 0.1778(6) 0.0418(5) 0.5689(3) 0.049(3) Uani 1 1 d . U . . .
H03W H 0.147980 0.065778 0.576635 0.059 Uiso 1 1 calc R . . . .
H03X H 0.194079 0.056387 0.546161 0.059 Uiso 1 1 calc R . . . .
C03V C 0.2434(6) 0.6549(5) 0.5109(4) 0.049(3) Uani 1 1 d . U . . .
H03 H 0.268928 0.680857 0.498458 0.059 Uiso 1 1 calc R . . . .
C03W C -0.0817(6) 0.1671(6) 0.5984(4) 0.060(3) Uani 1 1 d . U . . .
H03Y H -0.117036 0.187534 0.602438 0.072 Uiso 1 1 calc R . . . .
C03X C 0.1653(6) 0.7548(5) 0.6160(4) 0.052(3) Uani 1 1 d . U . . .
H5CA H 0.196716 0.741566 0.633759 0.063 Uiso 1 1 calc R . . . .
C03Y C 0.0558(7) 0.0094(6) 0.8275(4) 0.062(3) Uani 1 1 d . U . . .
C03Z C 0.4552(5) 0.4557(5) 0.5768(3) 0.046(2) Uani 1 1 d . U . . .
H03Z H 0.442546 0.423370 0.554115 0.055 Uiso 1 1 calc R . . . .
H H 0.488347 0.446237 0.597618 0.055 Uiso 1 1 calc R . . . .
C040 C 0.7076(7) 0.4188(6) 0.9268(4) 0.064(3) Uani 1 1 d . U . . .
H040 H 0.662125 0.409163 0.919649 0.077 Uiso 1 1 calc R . . . .
C041 C 0.2921(7) 0.2586(6) 0.3381(4) 0.061(3) Uani 1 1 d . U . . .
H041 H 0.254041 0.270199 0.342562 0.074 Uiso 1 1 calc R . . . .
C042 C 0.5654(6) 0.2865(5) 0.4753(4) 0.056(3) Uani 1 1 d . U . . .
H042 H 0.607502 0.283064 0.472778 0.067 Uiso 1 1 calc R . . . .
C043 C 0.2189(6) -0.0750(5) 0.6136(4) 0.054(3) Uani 1 1 d . U . . .
H04A H 0.196792 -0.115935 0.605593 0.065 Uiso 1 1 calc R . . . .
H04B H 0.254845 -0.072469 0.636630 0.065 Uiso 1 1 calc R . . . .
C044 C 0.4174(6) 0.5128(5) 0.6297(4) 0.053(3) Uani 1 1 d . U . . .
H04C H 0.451444 0.504319 0.650357 0.064 Uiso 1 1 calc R . . . .
H04D H 0.380204 0.516982 0.641732 0.064 Uiso 1 1 calc R . . . .
C045 C 0.6475(5) 0.3158(5) 0.7922(4) 0.049(3) Uani 1 1 d . U . . .
C046 C -0.0778(6) 0.1624(6) 0.5549(4) 0.058(3) Uani 1 1 d . U . . .
H04E H -0.069669 0.201264 0.547209 0.069 Uiso 1 1 calc R . . . .
H04F H -0.118788 0.140012 0.537825 0.069 Uiso 1 1 calc R . . . .
C047 C 0.0858(6) 0.3950(5) 0.4965(3) 0.050(3) Uani 1 1 d . U . . .
H047 H 0.109402 0.407660 0.475696 0.060 Uiso 1 1 calc R . . . .
C048 C 0.1981(5) 0.4454(5) 0.8710(3) 0.046(2) Uani 1 1 d . U . . .
C049 C 0.5784(7) 0.5179(7) 1.0433(4) 0.066(3) Uani 1 1 d . U . . .
H049 H 0.575216 0.508843 1.069153 0.079 Uiso 1 1 calc R . . . .
C04A C 0.4382(6) 0.1320(5) 0.5924(4) 0.055(3) Uani 1 1 d . U . . .
H04G H 0.411588 0.133558 0.565951 0.066 Uiso 1 1 calc R . . . .
H04H H 0.409902 0.113952 0.608910 0.066 Uiso 1 1 calc R . . . .
C04B C 0.2492(7) 0.6560(6) 0.6806(5) 0.069(4) Uani 1 1 d . U . . .
H04I H 0.207840 0.642809 0.660994 0.082 Uiso 1 1 calc R . . . .
H04J H 0.267404 0.695875 0.677450 0.082 Uiso 1 1 calc R . . . .
C04C C 0.0224(6) 0.3112(5) 0.5179(3) 0.050(3) Uani 1 1 d . U . . .
H04K H 0.005057 0.268696 0.511202 0.060 Uiso 1 1 calc R . . . .
C04D C 0.1546(8) -0.0663(6) 0.8427(5) 0.073(4) Uani 1 1 d . U . . .
H04L H 0.153236 -0.100667 0.823661 0.110 Uiso 1 1 calc GR . . . .
H04M H 0.111646 -0.066405 0.847853 0.110 Uiso 1 1 calc GR . . . .
H04N H 0.184554 -0.066309 0.867837 0.110 Uiso 1 1 calc GR . . . .
C04E C 0.5852(6) 0.5736(7) 1.0374(4) 0.063(3) Uani 1 1 d . U . . .
H04O H 0.587245 0.603262 1.058896 0.076 Uiso 1 1 calc R . . . .
C04F C 0.2071(5) 0.0234(5) 0.6392(3) 0.045(2) Uani 1 1 d . U . . .
H04P H 0.242418 0.026535 0.662765 0.055 Uiso 1 1 calc R . . . .
H04Q H 0.176646 0.046700 0.647023 0.055 Uiso 1 1 calc R . . . .
C04G C 0.3028(6) 0.8463(5) 0.4694(4) 0.055(3) Uani 1 1 d . U . . .
H6CA H 0.316703 0.865603 0.448963 0.066 Uiso 1 1 calc R . . . .
C04H C 0.1876(7) 0.2024(6) 0.8924(4) 0.063(3) Uani 1 1 d . U . . .
H04R H 0.167453 0.161369 0.882160 0.076 Uiso 1 1 calc R . . . .
H04S H 0.165814 0.226387 0.875025 0.076 Uiso 1 1 calc R . . . .
C04I C 0.1912(7) 0.5569(5) 0.5125(4) 0.057(3) Uani 1 1 d . U . . .
H7CA H 0.180653 0.516974 0.501827 0.069 Uiso 1 1 calc R . . . .
C04J C 0.6701(7) 0.2970(6) 0.8319(4) 0.062(3) Uani 1 1 d . U . . .
H04T H 0.680889 0.330871 0.853425 0.075 Uiso 1 1 calc R . . . .
H04U H 0.634891 0.268803 0.837639 0.075 Uiso 1 1 calc R . . . .
C04K C 0.0369(6) 0.5596(6) 0.6409(4) 0.058(3) Uani 1 1 d . U . . .
H04V H 0.077973 0.549842 0.646252 0.070 Uiso 1 1 calc R . . . .
C04L C 0.3407(7) 0.8553(6) 0.5084(4) 0.061(3) Uani 1 1 d . U . . .
H8CA H 0.380297 0.882426 0.515044 0.073 Uiso 1 1 calc R . . . .
C04M C 0.3646(6) 0.8155(5) 0.6644(4) 0.057(3) Uani 1 1 d . U . . .
H9CA H 0.369045 0.847118 0.685015 0.069 Uiso 1 1 calc R . . . .
C04N C 0.2667(7) 0.0895(6) 0.3460(4) 0.062(3) Uani 1 1 d . U . . .
H4DA H 0.306701 0.116026 0.352012 0.074 Uiso 1 1 calc R . . . .
C04O C 0.6200(6) 0.4164(6) 0.6105(4) 0.061(3) Uani 1 1 d . U . . .
H04W H 0.608793 0.453523 0.604849 0.073 Uiso 1 1 calc R . . . .
H04X H 0.584478 0.384820 0.595469 0.073 Uiso 1 1 calc R . . . .
C04P C 0.4990(5) 0.1117(5) 0.7596(4) 0.051(3) Uani 1 1 d . U . . .
H04Y H 0.497747 0.127857 0.734292 0.061 Uiso 1 1 calc R . . . .
HA H 0.511978 0.144055 0.782240 0.061 Uiso 1 1 calc R . . . .
C04R C 0.2585(6) 0.2127(5) 0.8913(4) 0.051(3) Uani 1 1 d . U . . .
C04S C 0.5891(5) 0.5868(5) 0.9997(3) 0.051(3) Uani 1 1 d . U . . .
H04Z H 0.593324 0.625888 0.995519 0.061 Uiso 1 1 calc R . . . .
C04T C -0.0324(7) 0.3409(6) 0.5186(4) 0.066(3) Uani 1 1 d . U . . .
H04 H -0.055906 0.327731 0.539010 0.079 Uiso 1 1 calc R . . . .
HB H -0.062513 0.331419 0.492168 0.079 Uiso 1 1 calc R . . . .
B04U B 0.2403(6) 0.7460(4) 0.5637(3) 0.037(2) Uani 1 1 d . . . . .
C04V C -0.0111(7) 0.5279(7) 0.8329(4) 0.071(4) Uani 1 1 d . U . . .
H0AA H 0.002634 0.567939 0.832696 0.085 Uiso 1 1 calc R . . . .
C04W C 0.2942(7) 0.6176(5) 0.6721(4) 0.059(3) Uani 1 1 d . U . . .
H1AA H 0.301572 0.618645 0.644342 0.071 Uiso 1 1 calc R . . . .
C04X C 0.6340(9) 0.6762(6) 0.9136(4) 0.073(4) Uani 1 1 d . U . . .
H2AA H 0.674483 0.668557 0.910717 0.088 Uiso 1 1 calc R . . . .
C04Y C 0.2171(7) 0.5455(6) 0.9101(5) 0.068(3) Uani 1 1 d . U . . .
H4AA H 0.226442 0.587703 0.908653 0.081 Uiso 1 1 calc R . . . .
C04Z C 0.1514(7) 0.5279(7) 0.9206(5) 0.074(4) Uani 1 1 d . U . . .
H5AA H 0.151398 0.550205 0.946737 0.089 Uiso 1 1 calc R . . . .
HC H 0.117984 0.537530 0.900049 0.089 Uiso 1 1 calc R . . . .
C050 C -0.0960(7) 0.1087(6) 0.6109(4) 0.067(3) Uani 1 1 d . U . . .
H05A H -0.137669 0.086313 0.594683 0.080 Uiso 1 1 calc R . . . .
H05B H -0.098619 0.112901 0.639443 0.080 Uiso 1 1 calc R . . . .
C051 C 0.1696(7) 0.5770(5) 0.5453(4) 0.064(3) Uani 1 1 d . U . . .
H051 H 0.144051 0.550990 0.557617 0.077 Uiso 1 1 calc R . . . .
C052 C 0.0701(6) 0.3240(4) 0.5592(3) 0.048(2) Uani 1 1 d . U . . .
H05C H 0.047955 0.310836 0.580163 0.057 Uiso 1 1 calc R . . . .
H05D H 0.105665 0.303326 0.558149 0.057 Uiso 1 1 calc R . . . .
C053 C 0.1167(7) -0.0437(5) 0.5904(4) 0.061(3) Uani 1 1 d . U . . .
H05E H 0.093771 -0.084381 0.581771 0.074 Uiso 1 1 calc R . . . .
H05F H 0.086056 -0.020899 0.598530 0.074 Uiso 1 1 calc R . . . .
C054 C 0.8073(6) 0.4822(6) 0.9279(4) 0.058(3) Uani 1 1 d . U . . .
H054 H 0.830402 0.515941 0.921031 0.070 Uiso 1 1 calc R . . . .
C055 C 0.4426(8) 0.5691(6) 0.6142(5) 0.068(4) Uani 1 1 d . U . . .
H055 H 0.454832 0.601846 0.636991 0.082 Uiso 1 1 calc R . . . .
C056 C 0.7220(6) 0.5862(6) 0.9547(4) 0.058(3) Uani 1 1 d . U . . .
H05G H 0.709957 0.621494 0.965574 0.087 Uiso 1 1 calc GR . . . .
H05H H 0.764007 0.595913 0.947763 0.087 Uiso 1 1 calc GR . . . .
H05I H 0.724177 0.560256 0.974766 0.087 Uiso 1 1 calc GR . . . .
C057 C 0.0720(8) 0.6779(6) 0.7527(5) 0.071(4) Uani 1 1 d . U . . .
H057 H 0.058004 0.700219 0.732925 0.085 Uiso 1 1 calc R . . . .
C058 C 0.1878(7) 0.4497(7) 0.9535(4) 0.065(3) Uani 1 1 d . U . . .
H05J H 0.178069 0.407831 0.954499 0.078 Uiso 1 1 calc R . . . .
H05K H 0.188614 0.470502 0.980324 0.078 Uiso 1 1 calc R . . . .
C059 C 0.3161(5) 0.5732(5) 0.7493(4) 0.048(2) Uani 1 1 d . U . . .
H05L H 0.309431 0.572422 0.776896 0.058 Uiso 1 1 calc R . . . .
H05M H 0.344819 0.546524 0.744038 0.058 Uiso 1 1 calc R . . . .
C05A C 0.4824(8) 0.0102(7) 0.8013(6) 0.084(4) Uani 1 1 d . U . . .
H05N H 0.484306 -0.006466 0.826749 0.101 Uiso 1 1 calc R . . . .
C05B C 0.1094(7) 0.0994(6) 0.4193(4) 0.066(3) Uani 1 1 d . U . . .
H05O H 0.092751 0.074967 0.394292 0.079 Uiso 1 1 calc R . . . .
C05C C 0.5551(7) 0.3161(7) 0.5094(5) 0.073(4) Uani 1 1 d . U . . .
H05P H 0.590012 0.338414 0.529276 0.088 Uiso 1 1 calc R . . . .
C05D C 0.2540(7) 0.4662(6) 0.9432(4) 0.065(3) Uani 1 1 d . U . . .
H05Q H 0.287812 0.456795 0.964091 0.078 Uiso 1 1 calc R . . . .
C05E C 0.4104(7) 0.0282(6) 0.7233(4) 0.064(3) Uani 1 1 d . U . . .
H05R H 0.409502 0.045201 0.698391 0.077 Uiso 1 1 calc R . . . .
H05S H 0.366816 0.006327 0.722632 0.077 Uiso 1 1 calc R . . . .
C05F C 0.2798(6) 0.0086(4) 0.5919(4) 0.047(2) Uani 1 1 d . U . . .
H05T H 0.297057 0.022860 0.569412 0.057 Uiso 1 1 calc R . . . .
H05U H 0.316294 0.011166 0.614622 0.057 Uiso 1 1 calc R . . . .
C05G C 0.1140(9) 0.7027(6) 0.7866(5) 0.079(4) Uani 1 1 d . U . . .
H05V H 0.128901 0.743316 0.790864 0.095 Uiso 1 1 calc R . . . .
C05H C 0.3510(7) 0.2967(6) 0.3547(4) 0.066(3) Uani 1 1 d . U . . .
H5DA H 0.351961 0.333271 0.369454 0.080 Uiso 1 1 calc R . . . .
C05I C 0.6837(6) 0.4628(6) 0.6784(4) 0.063(3) Uani 1 1 d . U . . .
H05W H 0.689859 0.461126 0.707439 0.076 Uiso 1 1 calc R . . . .
H05X H 0.673089 0.500514 0.673788 0.076 Uiso 1 1 calc R . . . .
C05J C 0.6818(7) 0.4103(7) 0.5967(5) 0.075(4) Uani 1 1 d . U . . .
H05Y H 0.675666 0.412410 0.567442 0.090 Uiso 1 1 calc R . . . .
C05K C -0.1868(9) 0.2620(7) 1.0089(5) 0.081(4) Uani 1 1 d . U . . .
H7EA H -0.218659 0.246144 0.985320 0.097 Uiso 1 1 calc R . . . .
C05L C 0.4094(6) 0.7823(5) 0.6678(4) 0.054(3) Uani 1 1 d . U . . .
H0DA H 0.445837 0.791243 0.689403 0.065 Uiso 1 1 calc R . . . .
C05M C 0.0493(7) 0.6182(6) 0.7470(4) 0.060(3) Uani 1 1 d . U . . .
H05Z H 0.019469 0.599719 0.723052 0.072 Uiso 1 1 calc R . . . .
C05N C -0.0425(6) 0.0771(5) 0.6045(4) 0.058(3) Uani 1 1 d . U . . .
H05 H -0.051765 0.037861 0.612255 0.070 Uiso 1 1 calc R . . . .
C05O C 0.1727(6) -0.0398(5) 0.6258(4) 0.057(3) Uani 1 1 d . U . . .
H6AA H 0.155883 -0.054955 0.648555 0.068 Uiso 1 1 calc R . . . .
C05P C 0.6041(8) 0.1814(7) 0.6220(6) 0.086(5) Uani 1 1 d . U . . .
H7AA H 0.626498 0.220641 0.635500 0.103 Uiso 1 1 calc R . . . .
HD H 0.637086 0.158466 0.618697 0.103 Uiso 1 1 calc R . . . .
C05Q C 0.1424(7) -0.0206(6) 0.5560(4) 0.061(3) Uani 1 1 d . U . . .
H8AA H 0.105908 -0.022976 0.532869 0.073 Uiso 1 1 calc R . . . .
C05R C 0.5385(8) 0.6114(6) 0.8054(5) 0.070(4) Uani 1 1 d . U . . .
H9AA H 0.557858 0.608302 0.833341 0.084 Uiso 1 1 calc R . . . .
HE H 0.491479 0.606005 0.802604 0.084 Uiso 1 1 calc R . . . .
C05S C -0.0502(7) 0.4087(8) 0.8338(5) 0.074(4) Uani 1 1 d . U . . .
H0BA H -0.064322 0.368736 0.834030 0.089 Uiso 1 1 calc R . . . .
C05T C 0.3465(6) 0.6353(5) 0.7444(4) 0.056(3) Uani 1 1 d . U . . .
H1BA H 0.388574 0.648495 0.763948 0.067 Uiso 1 1 calc R . . . .
C05U C 0.3601(6) 0.3778(5) 0.4571(4) 0.050(3) Uani 1 1 d . U . . .
H2BA H 0.404888 0.381028 0.458988 0.059 Uiso 1 1 calc R . . . .
C05V C 0.2440(7) 0.8080(6) 0.4620(4) 0.060(3) Uani 1 1 d . U . . .
H1DA H 0.215934 0.802658 0.436488 0.072 Uiso 1 1 calc R . . . .
C05W C 0.1799(8) 0.2181(7) 0.9366(4) 0.072(4) Uani 1 1 d . U . . .
H3BA H 0.133313 0.211582 0.937271 0.087 Uiso 1 1 calc R . . . .
C05X C -0.0608(4) 0.4025(4) 0.6585(3) 0.067(4) Uani 1 1 d . U . . .
C08N C -0.0705(5) 0.3627(5) 0.6843(3) 0.081(4) Uani 1 1 d G U . . .
H08N H -0.047790 0.371358 0.711491 0.097 Uiso 1 1 calc R . . . .
C24 C -0.1135(6) 0.3104(4) 0.6705(4) 0.118(7) Uani 1 1 d G U . . .
H24 H -0.120158 0.283286 0.688150 0.142 Uiso 1 1 calc R . . . .
C19 C -0.1468(5) 0.2978(4) 0.6307(4) 0.124(7) Uani 1 1 d G U . . .
H19 H -0.176166 0.262082 0.621270 0.148 Uiso 1 1 calc R . . . .
C6 C -0.1371(5) 0.3376(5) 0.6049(3) 0.087(5) Uani 1 1 d G U . . .
H6 H -0.159807 0.328950 0.577730 0.104 Uiso 1 1 calc R . . . .
C08I C -0.0941(5) 0.3899(5) 0.6187(3) 0.082(4) Uani 1 1 d G U . . .
H08I H -0.087439 0.417022 0.601070 0.099 Uiso 1 1 calc R . . . .
C05Y C -0.0831(6) 0.2285(6) 0.7802(5) 0.065(3) Uani 1 1 d . U . . .
H4BA H -0.102967 0.261728 0.773228 0.078 Uiso 1 1 calc R . . . .
C05Z C 0.3021(8) 0.0038(7) 0.8665(5) 0.074(4) Uani 1 1 d . U . . .
C060 C 0.2682(7) 0.5309(6) 0.9411(4) 0.065(3) Uani 1 1 d . U . . .
H06A H 0.269876 0.553092 0.967651 0.078 Uiso 1 1 calc R . . . .
H06B H 0.310527 0.541873 0.934191 0.078 Uiso 1 1 calc R . . . .
C061 C 0.5508(8) 0.0482(8) 0.8012(6) 0.090(5) Uani 1 1 d . U . . .
H06C H 0.563037 0.080252 0.823982 0.108 Uiso 1 1 calc R . . . .
H06D H 0.583633 0.024128 0.804061 0.108 Uiso 1 1 calc R . . . .
C062 C 0.5152(8) 0.2685(7) 0.9775(5) 0.077(4) Uani 1 1 d . U . . .
H062 H 0.494300 0.296866 0.991221 0.092 Uiso 1 1 calc R . . . .
C063 C 0.0638(6) 0.7861(5) 0.6027(4) 0.060(3) Uani 1 1 d . U . . .
H063 H 0.026234 0.793777 0.610813 0.072 Uiso 1 1 calc R . . . .
C064 C 0.3787(7) 0.1107(6) 0.4729(4) 0.065(3) Uani 1 1 d . U . . .
H064 H 0.402214 0.148458 0.473220 0.078 Uiso 1 1 calc R . . . .
C065 C 0.7016(7) 0.3572(6) 0.7840(5) 0.070(4) Uani 1 1 d . U . . .
H06E H 0.712563 0.392102 0.804646 0.084 Uiso 1 1 calc R . . . .
H06F H 0.687983 0.369164 0.757609 0.084 Uiso 1 1 calc R . . . .
C066 C 0.6981(7) 0.3530(7) 0.6041(5) 0.073(4) Uani 1 1 d . U . . .
H06G H 0.738108 0.348942 0.595234 0.087 Uiso 1 1 calc R . . . .
H06H H 0.663151 0.321119 0.588862 0.087 Uiso 1 1 calc R . . . .
C067 C 0.4915(7) 0.3126(7) 0.5142(5) 0.069(4) Uani 1 1 d . U . . .
H067 H 0.484351 0.330522 0.538629 0.083 Uiso 1 1 calc R . . . .
C068 C 0.5117(6) 0.1889(6) 0.6547(4) 0.060(3) Uani 1 1 d . U . . .
H06I H 0.533019 0.227929 0.669281 0.072 Uiso 1 1 calc R . . . .
H06J H 0.482715 0.170474 0.670667 0.072 Uiso 1 1 calc R . . . .
C069 C 0.0306(8) 0.6086(7) 0.6241(4) 0.071(4) Uani 1 1 d . U . . .
H069 H 0.066661 0.632490 0.618438 0.086 Uiso 1 1 calc R . . . .
C06A C 0.5320(7) 0.1246(6) 0.5615(5) 0.070(4) Uani 1 1 d . U . . .
H06K H 0.504992 0.126971 0.535386 0.084 Uiso 1 1 calc R . . . .
H06L H 0.563531 0.100781 0.556437 0.084 Uiso 1 1 calc R . . . .
C06B C 0.2616(8) 0.0390(6) 0.3645(5) 0.070(4) Uani 1 1 d . U . . .
H6DA H 0.298246 0.033344 0.382439 0.084 Uiso 1 1 calc R . . . .
C06C C 0.1550(7) 0.1853(7) 0.3035(5) 0.071(4) Uani 1 1 d . U . . .
C06D C 0.2809(7) 0.2915(7) 0.9493(4) 0.068(3) Uani 1 1 d . U . . .
H06M H 0.299067 0.333438 0.959329 0.081 Uiso 1 1 calc R . . . .
C06E C 0.5199(7) 0.2154(6) 0.9115(4) 0.059(3) Uani 1 1 d . U . . .
C06F C 0.2171(6) 0.1408(5) 0.2487(3) 0.071(4) Uani 1 1 d . U . . .
C095 C 0.2115(7) 0.0844(4) 0.2306(4) 0.102(6) Uani 1 1 d G U . . .
H095 H 0.207361 0.053779 0.245926 0.122 Uiso 1 1 calc R . . . .
C0AH C 0.2118(7) 0.0727(4) 0.1901(4) 0.129(8) Uani 1 1 d G U . . .
H0AL H 0.207944 0.034073 0.177752 0.155 Uiso 1 1 calc R . . . .
C08D C 0.2178(7) 0.1174(6) 0.1677(3) 0.103(6) Uani 1 1 d G U . . .
H08 H 0.218056 0.109423 0.140062 0.124 Uiso 1 1 calc R . . . .
C0AB C 0.2235(7) 0.1739(5) 0.1858(3) 0.113(7) Uani 1 1 d G U . . .
H0AM H 0.227587 0.204479 0.170545 0.135 Uiso 1 1 calc R . . . .
C09M C 0.2231(6) 0.1856(4) 0.2263(4) 0.091(5) Uani 1 1 d G U . . .
H09Y H 0.227004 0.224185 0.238718 0.109 Uiso 1 1 calc R . . . .
C06H C 0.6281(7) 0.5748(6) 0.7823(5) 0.069(4) Uani 1 1 d . U . . .
H06N H 0.647653 0.572242 0.810296 0.082 Uiso 1 1 calc R . . . .
H06O H 0.639251 0.544339 0.764348 0.082 Uiso 1 1 calc R . . . .
C06J C 0.3458(6) 0.4774(6) 0.5613(4) 0.055(3) Uani 1 1 d . U . . .
H06P H 0.332261 0.444909 0.538808 0.066 Uiso 1 1 calc R . . . .
H06Q H 0.307916 0.482242 0.572489 0.066 Uiso 1 1 calc R . . . .
C06K C 0.0974(8) 0.2283(7) 0.3505(5) 0.077(4) Uani 1 1 d . U . . .
H7DA H 0.095860 0.241276 0.377416 0.093 Uiso 1 1 calc R . . . .
C06L C 0.2493(10) -0.1196(7) 0.7242(6) 0.091(5) Uani 1 1 d . U . . .
H06R H 0.241286 -0.121552 0.695867 0.109 Uiso 1 1 calc R . . . .
C06M C 0.5018(9) 0.2098(7) 0.9931(5) 0.082(4) Uani 1 1 d . U . . .
H06S H 0.519718 0.215510 1.022265 0.099 Uiso 1 1 calc R . . . .
H06T H 0.454954 0.195389 0.988480 0.099 Uiso 1 1 calc R . . . .
C06N C 0.3016(6) 0.6756(5) 0.7528(4) 0.059(3) Uani 1 1 d . U . . .
H06U H 0.295070 0.675507 0.780473 0.070 Uiso 1 1 calc R . . . .
H06V H 0.321068 0.715442 0.750219 0.070 Uiso 1 1 calc R . . . .
C06P C 0.5280(9) 0.6440(8) 0.9224(5) 0.088(5) Uani 1 1 d . U . . .
H06W H 0.495483 0.613529 0.925499 0.105 Uiso 1 1 calc R . . . .
C06Q C -0.0698(8) 0.2460(7) 0.9541(5) 0.071(4) Uani 1 1 d . U . . .
C06R C 0.5032(7) 0.5610(6) 0.5980(4) 0.064(3) Uani 1 1 d . U . . .
H06X H 0.522608 0.597172 0.589621 0.077 Uiso 1 1 calc R . . . .
H06Y H 0.535357 0.551218 0.619241 0.077 Uiso 1 1 calc R . . . .
C06S C 0.1130(8) 0.6121(6) 0.8107(4) 0.068(3) Uani 1 1 d . U . . .
H06Z H 0.126492 0.590266 0.830924 0.082 Uiso 1 1 calc R . . . .
C06T C 0.3718(7) 0.5325(6) 0.5461(5) 0.069(4) Uani 1 1 d . U . . .
H06 H 0.338616 0.541587 0.524711 0.083 Uiso 1 1 calc R . . . .
C06U C 0.2261(6) 0.7778(5) 0.4908(4) 0.051(3) Uani 1 1 d . U . . .
H2DA H 0.186450 0.750711 0.483977 0.062 Uiso 1 1 calc R . . . .
C06V C -0.0376(6) 0.0716(5) 0.5614(4) 0.058(3) Uani 1 1 d . U . . .
H5BA H -0.078536 0.049297 0.544266 0.070 Uiso 1 1 calc R . . . .
HF H -0.003266 0.050596 0.557388 0.070 Uiso 1 1 calc R . . . .
C06W C 0.1462(7) 0.2008(6) 0.3426(5) 0.069(4) Uani 1 1 d . U . . .
H8DA H 0.174824 0.192201 0.364539 0.083 Uiso 1 1 calc R . . . .
C06X C 0.4889(8) 0.2590(7) 0.9323(4) 0.069(4) Uani 1 1 d . U . . .
H6BA H 0.441890 0.244784 0.926417 0.083 Uiso 1 1 calc R . . . .
HG H 0.497790 0.295971 0.922012 0.083 Uiso 1 1 calc R . . . .
C06Y C 0.3925(8) 0.5817(6) 0.5822(5) 0.076(4) Uani 1 1 d . U . . .
H7BA H 0.409437 0.618095 0.573172 0.091 Uiso 1 1 calc R . . . .
HH H 0.354662 0.586963 0.593356 0.091 Uiso 1 1 calc R . . . .
C06Z C 0.2809(8) 0.0465(5) 0.4791(4) 0.066(3) Uani 1 1 d . U . . .
H8BA H 0.238198 0.041885 0.483052 0.079 Uiso 1 1 calc R . . . .
C070 C 0.2863(7) 0.2062(6) 0.3162(4) 0.060(3) Uani 1 1 d . U . . .
C071 C 0.2919(9) 0.1758(7) 0.9161(5) 0.077(4) Uani 1 1 d . U . . .
H07A H 0.337601 0.182101 0.914510 0.092 Uiso 1 1 calc R . . . .
H07B H 0.272168 0.134621 0.906165 0.092 Uiso 1 1 calc R . . . .
C072 C 0.3302(7) 0.4170(6) 0.4412(4) 0.062(3) Uani 1 1 d . U . . .
H072 H 0.354084 0.447166 0.431088 0.074 Uiso 1 1 calc R . . . .
C073 C 0.2881(6) 0.2780(5) 0.9055(4) 0.058(3) Uani 1 1 d . U . . .
H07C H 0.333845 0.286378 0.903996 0.069 Uiso 1 1 calc R . . . .
H07D H 0.265016 0.301651 0.888380 0.069 Uiso 1 1 calc R . . . .
C074 C -0.0892(8) 0.2179(8) 0.8218(5) 0.084(4) Uani 1 1 d . U . . .
H07E H -0.135062 0.210638 0.823195 0.100 Uiso 1 1 calc R . . . .
H07F H -0.066629 0.252544 0.841410 0.100 Uiso 1 1 calc R . . . .
C075 C -0.0146(7) 0.1378(7) 0.7603(5) 0.076(4) Uani 1 1 d . U . . .
H07G H 0.006011 0.105356 0.767097 0.091 Uiso 1 1 calc R . . . .
H07H H -0.011099 0.143640 0.732751 0.091 Uiso 1 1 calc R . . . .
C077 C 0.1107(6) 0.7659(5) 0.6286(4) 0.058(3) Uani 1 1 d . U . . .
H077 H 0.104982 0.759872 0.654608 0.069 Uiso 1 1 calc R . . . .
C078 C -0.1000(8) 0.2818(7) 0.9326(5) 0.071(4) Uani 1 1 d . U . . .
H078 H -0.145137 0.277349 0.929841 0.085 Uiso 1 1 calc R . . . .
C079 C -0.2009(10) 0.3022(8) 1.0371(6) 0.091(5) Uani 1 1 d . U . . .
H079 H -0.240711 0.314268 1.032167 0.110 Uiso 1 1 calc R . . . .
C07A C 0.1354(7) 0.4645(6) 0.9227(4) 0.065(3) Uani 1 1 d . U . . .
H07I H 0.093084 0.454596 0.930411 0.077 Uiso 1 1 calc R . . . .
C07B C -0.0762(7) 0.5358(8) 0.6395(5) 0.077(4) Uani 1 1 d . U . . .
H07J H -0.113179 0.511020 0.643491 0.093 Uiso 1 1 calc R . . . .
C07C C 0.2313(11) 0.3694(9) 0.4508(7) 0.111(6) Uani 1 1 d . U . . .
H07K H 0.185941 0.364143 0.445824 0.134 Uiso 1 1 calc R . . . .
C07D C 0.6444(6) 0.3558(5) 0.6625(4) 0.058(3) Uani 1 1 d . U . . .
H07L H 0.609104 0.324280 0.647043 0.070 Uiso 1 1 calc R . . . .
H07M H 0.649170 0.352500 0.691316 0.070 Uiso 1 1 calc R . . . .
C07E C 0.0655(9) 0.0395(8) 0.8643(5) 0.086(5) Uani 1 1 d . U . . .
H07N H 0.105223 0.065057 0.876371 0.103 Uiso 1 1 calc R . . . .
C07F C 0.7455(6) 0.4568(6) 0.6643(4) 0.062(3) Uani 1 1 d . U . . .
H07O H 0.781350 0.488934 0.679178 0.074 Uiso 1 1 calc R . . . .
C07G C 0.4081(8) 0.2806(7) 0.3494(5) 0.076(4) Uani 1 1 d . U . . .
H9DA H 0.448407 0.305424 0.361049 0.092 Uiso 1 1 calc R . . . .
C07H C 0.4050(7) 0.2291(6) 0.3273(5) 0.070(4) Uani 1 1 d . U . . .
H0EA H 0.442920 0.217067 0.323000 0.084 Uiso 1 1 calc R . . . .
C07I C 0.1880(7) -0.0563(6) 0.5433(4) 0.066(3) Uani 1 1 d . U . . .
H07P H 0.204527 -0.041545 0.520769 0.079 Uiso 1 1 calc R . . . .
H07Q H 0.164970 -0.096830 0.534039 0.079 Uiso 1 1 calc R . . . .
C07J C 0.4904(7) 0.0964(6) 0.5872(5) 0.073(4) Uani 1 1 d . U . . .
H07R H 0.468801 0.056613 0.573213 0.087 Uiso 1 1 calc R . . . .
C07K C 0.6878(8) 0.2342(7) 0.7591(5) 0.075(4) Uani 1 1 d . U . . .
H07S H 0.676429 0.199659 0.737638 0.090 Uiso 1 1 calc R . . . .
C07L C 0.5152(6) 0.2208(5) 0.5871(5) 0.062(3) Uani 1 1 d . U . . .
H07T H 0.535747 0.261009 0.599512 0.074 Uiso 1 1 calc R . . . .
H07U H 0.488647 0.221709 0.560433 0.074 Uiso 1 1 calc R . . . .
C07M C 0.2098(8) 0.2792(7) 0.9506(5) 0.076(4) Uani 1 1 d . U . . .
H07V H 0.205158 0.289913 0.978479 0.092 Uiso 1 1 calc R . . . .
H07W H 0.187269 0.303250 0.933638 0.092 Uiso 1 1 calc R . . . .
C07N C 0.5675(8) 0.1852(7) 0.5822(6) 0.084(4) Uani 1 1 d . U . . .
H07X H 0.596627 0.203239 0.565702 0.100 Uiso 1 1 calc R . . . .
C07O C 0.1083(9) 0.1913(8) 0.2725(6) 0.092(5) Uani 1 1 d . U . . .
H1EA H 0.109885 0.177201 0.245839 0.111 Uiso 1 1 calc R . . . .
C07Q C 0.3571(7) 0.6362(5) 0.7024(4) 0.061(3) Uani 1 1 d . U . . .
H07Y H 0.386063 0.609876 0.696961 0.073 Uiso 1 1 calc R . . . .
HI H 0.377903 0.675604 0.699845 0.073 Uiso 1 1 calc R . . . .
C07R C 0.1854(6) 0.6364(5) 0.5607(4) 0.056(3) Uani 1 1 d . U . . .
H3DA H 0.170382 0.649443 0.583699 0.068 Uiso 1 1 calc R . . . .
C07S C 0.1331(6) 0.4296(5) 0.8815(4) 0.052(3) Uani 1 1 d . U . . .
H07Z H 0.122652 0.387769 0.882699 0.063 Uiso 1 1 calc R . . . .
HJ H 0.099445 0.438623 0.860867 0.063 Uiso 1 1 calc R . . . .
C07T C 0.7619(6) 0.3991(5) 0.6726(4) 0.055(3) Uani 1 1 d . U . . .
H07 H 0.767910 0.397274 0.701691 0.066 Uiso 1 1 calc R . . . .
HK H 0.802188 0.394734 0.664224 0.066 Uiso 1 1 calc R . . . .
C07U C 0.4590(8) -0.0123(7) 0.7269(6) 0.081(4) Uani 1 1 d . U . . .
H9BA H 0.445729 -0.044283 0.703503 0.098 Uiso 1 1 calc R . . . .
C07V C 0.5663(9) 0.6729(7) 0.7955(5) 0.081(4) Uani 1 1 d . U . . .
H0CA H 0.556470 0.704345 0.813768 0.097 Uiso 1 1 calc R . . . .
C07W C 0.5047(8) 0.1577(7) 0.9265(4) 0.073(4) Uani 1 1 d . U . . .
H1CA H 0.457672 0.143449 0.920853 0.088 Uiso 1 1 calc R . . . .
HL H 0.523667 0.128842 0.912283 0.088 Uiso 1 1 calc R . . . .
C07X C -0.0701(9) 0.3225(8) 0.9154(5) 0.084(4) Uani 1 1 d . U . . .
H8EA H -0.094239 0.346830 0.901955 0.101 Uiso 1 1 calc R . . . .
C07Y C 0.5368(8) 0.6739(6) 0.7525(6) 0.081(4) Uani 1 1 d . U . . .
H2CA H 0.489548 0.667039 0.748925 0.098 Uiso 1 1 calc R . . . .
HM H 0.551461 0.712595 0.745740 0.098 Uiso 1 1 calc R . . . .
C07Z C 0.1548(9) 0.0089(7) 0.3309(5) 0.077(4) Uani 1 1 d . U . . .
H2EA H 0.115113 -0.017940 0.325640 0.093 Uiso 1 1 calc R . . . .
C081 C 0.0106(7) 0.1789(7) 0.8305(5) 0.070(4) Uani 1 1 d . U . . .
H08A H 0.033485 0.213086 0.850517 0.084 Uiso 1 1 calc R . . . .
H08B H 0.030198 0.145808 0.836932 0.084 Uiso 1 1 calc R . . . .
C082 C 0.5132(8) 0.2621(7) 0.4451(5) 0.082(4) Uani 1 1 d . U . . .
H082 H 0.519445 0.246535 0.419711 0.098 Uiso 1 1 calc R . . . .
C084 C 0.7068(6) 0.3509(6) 0.6492(4) 0.063(3) Uani 1 1 d . U . . .
H084 H 0.717476 0.312961 0.654413 0.076 Uiso 1 1 calc R . . . .
C085 C 0.2617(8) 0.3290(8) 0.4702(6) 0.093(5) Uani 1 1 d . U . . .
H085 H 0.238561 0.300799 0.482318 0.112 Uiso 1 1 calc R . . . .
C086 C 0.5877(9) 0.2911(8) 0.9860(6) 0.093(5) Uani 1 1 d . U . . .
H08C H 0.597249 0.327508 0.975130 0.111 Uiso 1 1 calc R . . . .
H08D H 0.605313 0.298879 1.015265 0.111 Uiso 1 1 calc R . . . .
C087 C 0.8084(8) 0.4002(7) 0.9598(5) 0.075(4) Uani 1 1 d . U . . .
H087 H 0.832001 0.376693 0.974534 0.090 Uiso 1 1 calc R . . . .
C088 C 0.8398(7) 0.4480(7) 0.9502(4) 0.066(3) Uani 1 1 d . U . . .
H088 H 0.885107 0.458726 0.958873 0.079 Uiso 1 1 calc R . . . .
C089 C 0.7370(7) 0.4581(7) 0.6196(5) 0.077(4) Uani 1 1 d . U . . .
H08E H 0.776927 0.453162 0.610964 0.093 Uiso 1 1 calc R . . . .
H08G H 0.728124 0.495938 0.613794 0.093 Uiso 1 1 calc R . . . .
C08A C 0.5260(7) 0.5695(6) 0.7336(4) 0.064(3) Uani 1 1 d . U . . .
H08H H 0.478649 0.563112 0.729092 0.077 Uiso 1 1 calc R . . . .
H08J H 0.537259 0.539373 0.715447 0.077 Uiso 1 1 calc R . . . .
C08B C 0.0893(5) -0.0195(4) 0.7513(2) 0.061(3) Uani 1 1 d . U . . .
C09A C 0.0904(6) -0.0776(4) 0.7426(3) 0.092(5) Uani 1 1 d G U . . .
H09A H 0.110599 -0.096540 0.762703 0.111 Uiso 1 1 calc R . . . .
C09V C 0.0620(6) -0.1081(3) 0.7046(3) 0.107(6) Uani 1 1 d G U . . .
H09V H 0.062796 -0.147843 0.698669 0.128 Uiso 1 1 calc R . . . .
C07P C 0.0325(6) -0.0804(4) 0.6752(2) 0.079(4) Uani 1 1 d G U . . .
H3CA H 0.013060 -0.101229 0.649186 0.095 Uiso 1 1 calc R . . . .
C080 C 0.0313(5) -0.0222(4) 0.6838(2) 0.073(4) Uani 1 1 d G U . . .
H080 H 0.011127 -0.003312 0.663736 0.087 Uiso 1 1 calc R . . . .
C076 C 0.0597(5) 0.0082(3) 0.7219(3) 0.064(3) Uani 1 1 d G U . . .
H076 H 0.058930 0.047992 0.727770 0.077 Uiso 1 1 calc R . . . .
C08C C 0.7632(8) 0.3300(7) 0.7839(5) 0.080(4) Uani 1 1 d . U . . .
H08K H 0.799198 0.357926 0.778029 0.096 Uiso 1 1 calc R . . . .
C08E C 0.7419(10) 0.3839(8) 0.9489(5) 0.089(5) Uani 1 1 d . U . . .
H08L H 0.720036 0.349883 0.956178 0.107 Uiso 1 1 calc R . . . .
C08G C 0.6382(8) 0.6777(7) 0.8003(5) 0.083(4) Uani 1 1 d . U . . .
H08M H 0.657656 0.716361 0.795486 0.100 Uiso 1 1 calc R . . . .
H08O H 0.656996 0.673906 0.828216 0.100 Uiso 1 1 calc R . . . .
C08H C -0.1173(8) 0.1735(8) 0.7504(6) 0.089(5) Uani 1 1 d . U . . .
H08P H -0.163762 0.165700 0.750190 0.107 Uiso 1 1 calc R . . . .
H08Q H -0.112006 0.178796 0.722974 0.107 Uiso 1 1 calc R . . . .
C08J C 0.2860(10) 0.1918(8) 0.9608(5) 0.089(5) Uani 1 1 d . U . . .
H08R H 0.308610 0.168175 0.978623 0.107 Uiso 1 1 calc R . . . .
C08K C 0.1592(8) 0.0569(7) 0.3119(5) 0.080(4) Uani 1 1 d . U . . .
H3EA H 0.122736 0.060192 0.292832 0.096 Uiso 1 1 calc R . . . .
C08L C 0.2617(11) -0.1676(9) 0.7408(7) 0.102(6) Uani 1 1 d . U . . .
H08S H 0.262057 -0.202045 0.723988 0.122 Uiso 1 1 calc R . . . .
C08M C 0.3157(8) 0.2584(7) 0.9744(5) 0.077(4) Uani 1 1 d . U . . .
H08T H 0.313730 0.269791 1.002629 0.093 Uiso 1 1 calc R . . . .
H08U H 0.361343 0.266281 0.972411 0.093 Uiso 1 1 calc R . . . .
C08O C 0.5475(7) 0.0712(7) 0.7635(5) 0.071(4) Uani 1 1 d . U . . .
H08V H 0.590898 0.093555 0.763016 0.085 Uiso 1 1 calc R . . . .
C08P C 0.0515(10) 0.2368(9) 0.3196(6) 0.101(6) Uani 1 1 d . U . . .
H4EA H 0.017240 0.254316 0.324771 0.121 Uiso 1 1 calc R . . . .
C08S C 0.3430(7) 0.1930(7) 0.3106(5) 0.073(4) Uani 1 1 d . U . . .
H5EA H 0.341284 0.157321 0.294447 0.087 Uiso 1 1 calc R . . . .
C08T C 0.5270(8) 0.0923(7) 0.6276(6) 0.085(4) Uani 1 1 d . U . . .
H08W H 0.558780 0.067787 0.624978 0.102 Uiso 1 1 calc R . . . .
H08X H 0.497326 0.074387 0.643390 0.102 Uiso 1 1 calc R . . . .
C08U C -0.1567(10) 0.3238(8) 1.0719(6) 0.093(5) Uani 1 1 d . U . . .
H9EA H -0.167579 0.347252 1.092802 0.112 Uiso 1 1 calc R . . . .
C08W C -0.0446(9) 0.5096(8) 0.8601(6) 0.091(5) Uani 1 1 d . U . . .
H08Y H -0.054878 0.537181 0.878786 0.109 Uiso 1 1 calc R . . . .
C08X C 0.2069(9) -0.0010(7) 0.3575(5) 0.084(4) Uani 1 1 d . U . . .
H6EA H 0.204026 -0.034375 0.370158 0.101 Uiso 1 1 calc R . . . .
C08Y C 0.2842(11) 0.0252(8) 0.8992(6) 0.097(5) Uani 1 1 d . U . . .
H08Z H 0.242939 0.034460 0.896243 0.116 Uiso 1 1 calc R . . . .
C08Z C 0.0291(10) 0.2985(9) 0.9358(6) 0.100(6) Uani 1 1 d . U . . .
H0FA H 0.073861 0.304810 0.936802 0.121 Uiso 1 1 calc R . . . .
C090 C -0.0310(9) 0.6225(8) 0.6156(5) 0.083(4) Uani 1 1 d . U . . .
H090 H -0.036069 0.656940 0.605170 0.099 Uiso 1 1 calc R . . . .
C091 C 0.5617(8) 0.1533(7) 0.6493(6) 0.081(4) Uani 1 1 d . U . . .
H091 H 0.588706 0.151198 0.675891 0.097 Uiso 1 1 calc R . . . .
C092 C 0.7277(7) 0.2703(6) 0.8323(5) 0.067(3) Uani 1 1 d . U . . .
H092 H 0.741282 0.258824 0.859116 0.080 Uiso 1 1 calc R . . . .
C093 C 0.6537(8) 0.6333(7) 0.7725(5) 0.079(4) Uani 1 1 d . U . . .
H093 H 0.701365 0.639122 0.776004 0.095 Uiso 1 1 calc R . . . .
C096 C 0.5319(9) 0.1649(8) 0.9717(5) 0.086(5) Uani 1 1 d . U . . .
H096 H 0.523106 0.127285 0.981801 0.103 Uiso 1 1 calc R . . . .
C097 C -0.1291(8) 0.2440(7) 1.0134(5) 0.076(4) Uani 1 1 d . U . . .
C099 C 0.7074(7) 0.2155(6) 0.7996(5) 0.075(4) Uani 1 1 d . U . . .
H09B H 0.743611 0.195509 0.799579 0.090 Uiso 1 1 calc R . . . .
H09C H 0.670993 0.188598 0.805245 0.090 Uiso 1 1 calc R . . . .
C09B C -0.0008(10) 0.2524(9) 0.9563(6) 0.098(5) Uani 1 1 d . U . . .
H09 H 0.023606 0.228550 0.970043 0.118 Uiso 1 1 calc R . . . .
C09C C 0.4523(8) 0.2601(8) 0.4510(5) 0.081(4) Uani 1 1 d . U . . .
H09D H 0.416908 0.240595 0.430234 0.097 Uiso 1 1 calc R . . . .
C09D C 0.0002(9) -0.0320(8) 0.8095(6) 0.088(5) Uani 1 1 d . U . . .
H09E H -0.004974 -0.052634 0.783323 0.106 Uiso 1 1 calc R . . . .
C09E C 0.1366(9) 0.6715(7) 0.8158(5) 0.081(4) Uani 1 1 d . U . . .
H09F H 0.167745 0.690383 0.839089 0.097 Uiso 1 1 calc R . . . .
C09F C 0.4614(10) -0.0377(8) 0.7656(6) 0.100(6) Uani 1 1 d . U . . .
H09G H 0.418526 -0.060216 0.765809 0.120 Uiso 1 1 calc R . . . .
H09H H 0.491980 -0.064066 0.767366 0.120 Uiso 1 1 calc R . . . .
C09G C -0.1743(6) 0.1589(5) 0.9461(4) 0.083(4) Uani 1 1 d . U . . .
C40 C -0.1761(8) 0.1501(7) 0.9052(4) 0.132(8) Uani 1 1 d G U . . .
H40 H -0.140668 0.167636 0.895222 0.159 Uiso 1 1 calc R . . . .
C25 C -0.2296(10) 0.1155(8) 0.8789(3) 0.148(10) Uani 1 1 d G U . . .
H25 H -0.230786 0.109511 0.850956 0.178 Uiso 1 1 calc R . . . .
C42 C -0.2814(8) 0.0898(7) 0.8935(5) 0.159(11) Uani 1 1 d G U . . .
H42 H -0.317989 0.066205 0.875528 0.190 Uiso 1 1 calc R . . . .
C14 C -0.2797(6) 0.0986(7) 0.9344(6) 0.151(10) Uani 1 1 d G U . . .
H14 H -0.315076 0.081023 0.944365 0.181 Uiso 1 1 calc R . . . .
C13 C -0.2261(7) 0.1331(6) 0.9607(4) 0.111(7) Uani 1 1 d G U . . .
H13 H -0.224958 0.139148 0.988632 0.134 Uiso 1 1 calc R . . . .
C09H C 0.5536(8) 0.6303(7) 0.7248(5) 0.075(4) Uani 1 1 d . U . . .
H09I H 0.534856 0.633818 0.696476 0.090 Uiso 1 1 calc R . . . .
C09J C 0.2731(10) -0.1654(8) 0.7806(6) 0.092(5) Uani 1 1 d . U . . .
H09J H 0.282432 -0.198041 0.792051 0.111 Uiso 1 1 calc R . . . .
C09K C -0.0055(9) 0.3307(8) 0.9163(6) 0.087(5) Uani 1 1 d . U . . .
H1FA H 0.014176 0.359266 0.902898 0.104 Uiso 1 1 calc R . . . .
C09N C -0.0800(10) 0.5883(9) 0.6219(6) 0.098(5) Uani 1 1 d . U . . .
H09N H -0.120919 0.597871 0.614749 0.117 Uiso 1 1 calc R . . . .
B09O B 0.2173(8) 0.1568(9) 0.2976(5) 0.071(5) Uani 1 1 d . . . . .
C09P C 0.2112(10) 0.1808(8) 0.9611(5) 0.089(5) Uani 1 1 d . U . . .
H09K H 0.191177 0.139936 0.950373 0.106 Uiso 1 1 calc R . . . .
H09M H 0.205507 0.188949 0.988907 0.106 Uiso 1 1 calc R . . . .
C09Q C 0.2151(7) 0.1020(6) 0.3191(4) 0.063(3) Uani 1 1 d . U . . .
C09R C 0.7816(8) 0.3124(7) 0.8238(5) 0.083(4) Uani 1 1 d . U . . .
H09O H 0.793254 0.346894 0.844836 0.099 Uiso 1 1 calc R . . . .
H09P H 0.819635 0.294585 0.824651 0.099 Uiso 1 1 calc R . . . .
C09S C 0.2713(8) -0.1159(6) 0.8051(5) 0.069(4) Uani 1 1 d . U . . .
H09S H 0.278493 -0.114960 0.833291 0.083 Uiso 1 1 calc R . . . .
C09U C -0.0637(9) 0.4522(8) 0.8613(5) 0.085(5) Uani 1 1 d . U . . .
H09U H -0.086734 0.440867 0.880981 0.102 Uiso 1 1 calc R . . . .
C09W C 0.5259(8) 0.0222(7) 0.7270(6) 0.084(5) Uani 1 1 d . U . . .
H09Q H 0.524882 0.038765 0.701935 0.100 Uiso 1 1 calc R . . . .
H09R H 0.556891 -0.003771 0.728432 0.100 Uiso 1 1 calc R . . . .
C09X C 0.7405(8) 0.2768(8) 0.7510(5) 0.084(5) Uani 1 1 d . U . . .
H09W H 0.725637 0.289452 0.725023 0.101 Uiso 1 1 calc R . . . .
H09X H 0.777101 0.258105 0.748592 0.101 Uiso 1 1 calc R . . . .
C09Z C 0.2651(9) 0.4146(8) 0.4393(6) 0.092(5) Uani 1 1 d . U . . .
H09Z H 0.245210 0.444297 0.429963 0.110 Uiso 1 1 calc R . . . .
C0A1 C 0.3673(10) 0.0076(9) 0.4658(6) 0.101(6) Uani 1 1 d . U . . .
H0A1 H 0.384820 -0.025698 0.461072 0.121 Uiso 1 1 calc R . . . .
C0A3 C 0.3639(11) -0.0098(10) 0.8713(7) 0.111(6) Uani 1 1 d . U . . .
H0A3 H 0.378471 -0.024929 0.848696 0.133 Uiso 1 1 calc R . . . .
C0A4 C 0.4061(9) 0.0608(8) 0.4651(5) 0.086(5) Uani 1 1 d . U . . .
H0A4 H 0.447879 0.063856 0.459770 0.104 Uiso 1 1 calc R . . . .
C0A6 C 0.5161(12) 0.7010(10) 0.9210(7) 0.112(6) Uani 1 1 d . U . . .
H0A6 H 0.476477 0.710008 0.924786 0.134 Uiso 1 1 calc R . . . .
C0AA C 0.5919(7) 0.2384(7) 0.9203(5) 0.074(4) Uani 1 1 d . U . . .
H0AB H 0.601251 0.275943 0.910825 0.089 Uiso 1 1 calc R . . . .
H0AC H 0.612863 0.211103 0.906219 0.089 Uiso 1 1 calc R . . . .
C0AC C 0.0568(14) 0.2187(12) 0.2797(9) 0.135(9) Uani 1 1 d . U . . .
H0AN H 0.026143 0.224757 0.257700 0.162 Uiso 1 1 calc R . . . .
C0AD C -0.0835(11) 0.2706(9) 1.0484(7) 0.106(6) Uani 1 1 d . U . . .
H0AO H -0.042999 0.259738 1.052462 0.127 Uiso 1 1 calc R . . . .
C0AE C 0.6062(10) 0.1905(9) 0.9804(6) 0.098(5) Uani 1 1 d . U . . .
H0AD H 0.624295 0.195545 1.009508 0.118 Uiso 1 1 calc R . . . .
H0AE H 0.627630 0.163241 0.966609 0.118 Uiso 1 1 calc R . . . .
C0AF C 0.6250(8) 0.6362(8) 0.7305(5) 0.085(4) Uani 1 1 d . U . . .
H0AF H 0.634676 0.604873 0.712535 0.102 Uiso 1 1 calc R . . . .
H0AG H 0.644032 0.673496 0.723395 0.102 Uiso 1 1 calc R . . . .
C0AG C -0.0605(9) 0.1657(8) 0.8325(6) 0.089(5) Uani 1 1 d . U . . .
H0AH H -0.064442 0.159641 0.860286 0.107 Uiso 1 1 calc R . . . .
C0AI C -0.0654(6) 0.1564(5) 0.9992(4) 0.084(4) Uani 1 1 d . U . . .
C0A8 C -0.0682(7) 0.1449(6) 1.0375(4) 0.108(6) Uani 1 1 d G U . . .
H0A8 H -0.092726 0.164141 1.052747 0.130 Uiso 1 1 calc R . . . .
C0AK C -0.0352(8) 0.1052(6) 1.0537(3) 0.115(7) Uani 1 1 d G U . . .
H0AR H -0.037068 0.097373 1.079917 0.138 Uiso 1 1 calc R . . . .
C133 C 0.0007(8) 0.0771(6) 1.0314(5) 0.140(9) Uani 1 1 d G U . . .
H133 H 0.023281 0.049952 1.042467 0.169 Uiso 1 1 calc R . . . .
C86 C 0.0035(7) 0.0886(6) 0.9931(5) 0.141(9) Uani 1 1 d G U . . .
H86 H 0.027972 0.069300 0.977847 0.170 Uiso 1 1 calc R . . . .
C0AM C -0.0296(7) 0.1282(6) 0.9769(3) 0.107(6) Uani 1 1 d G U . . .
H0AS H -0.027686 0.136068 0.950677 0.128 Uiso 1 1 calc R . . . .
C0AJ C -0.0884(9) 0.1233(9) 0.7630(7) 0.098(5) Uani 1 1 d . U . . .
H0AJ H -0.110935 0.086965 0.744367 0.118 Uiso 1 1 calc R . . . .
C0AN C 0.2850(11) -0.0347(9) 0.2807(7) 0.110(6) Uani 1 1 d . U . . .
H0AU H 0.316292 0.001827 0.292082 0.132 Uiso 1 1 calc R . . . .
H0AV H 0.242213 -0.028708 0.284107 0.132 Uiso 1 1 calc R . . . .
C0AO C -0.0932(12) 0.3108(10) 1.0770(7) 0.118(7) Uani 1 1 d . U . . .
H0AT H -0.059786 0.329515 1.099175 0.141 Uiso 1 1 calc R . . . .
C0AP C 0.6183(10) 0.2459(9) 0.9663(6) 0.096(5) Uani 1 1 d . U . . .
H0AP H 0.665731 0.260801 0.971955 0.115 Uiso 1 1 calc R . . . .
C0AQ C 0.6214(12) 0.7328(9) 0.9121(6) 0.105(6) Uani 1 1 d . U . . .
H0AQ H 0.653125 0.764399 0.909510 0.126 Uiso 1 1 calc R . . . .
C0AT C -0.0931(9) 0.1166(9) 0.8055(7) 0.097(5) Uani 1 1 d . U . . .
H0AI H -0.138792 0.108749 0.807156 0.117 Uiso 1 1 calc R . . . .
H0AK H -0.074868 0.083082 0.812805 0.117 Uiso 1 1 calc R . . . .
B0AW B -0.1092(11) 0.2007(9) 0.9777(5) 0.077(5) Uani 1 1 d . . . . .
C0AX C 0.3079(10) -0.0010(8) 0.4726(6) 0.094(5) Uani 1 1 d . U . . .
H0AX H 0.284905 -0.038743 0.472841 0.113 Uiso 1 1 calc R . . . .
Cl7 Cl 0.9272(3) 0.6263(3) 0.9439(3) 0.152(3) Uani 1 1 d D . . . .
Cl22 Cl 0.2854(8) -0.1131(3) 0.9349(3) 0.253(7) Uani 1 1 d D . . . .
Cl25 Cl 0.1962(8) -0.1913(3) 0.8777(3) 0.280(8) Uani 1 1 d D . . . .
Cl52 Cl 1.0102(5) 0.5537(5) 0.9730(4) 0.243(7) Uani 1 1 d D . . . .
C69 C 0.5597(12) 0.7385(9) 0.9147(6) 0.101(6) Uani 1 1 d . U . . .
H69 H 0.549348 0.774922 0.911298 0.121 Uiso 1 1 calc R . . . .
C72 C 0.1839(14) 0.3357(12) 0.2929(9) 0.146(10) Uani 1 1 d . U . . .
H72A H 0.171541 0.301331 0.305519 0.175 Uiso 1 1 calc R . . . .
H72B H 0.208980 0.325258 0.272925 0.175 Uiso 1 1 calc R . . . .
C94 C 0.4761(14) -0.1088(13) 0.6153(10) 0.153(10) Uani 1 1 d . U . . .
H94A H 0.468574 -0.135249 0.589669 0.184 Uiso 1 1 calc R . . . .
H94B H 0.455760 -0.130489 0.634002 0.184 Uiso 1 1 calc R . . . .
C76 C 0.2308(15) -0.1765(11) 0.9274(5) 0.201(16) Uani 1 1 d D U . . .
H76A H 0.252449 -0.207883 0.935523 0.241 Uiso 1 1 calc R . . . .
H76B H 0.197986 -0.172962 0.943490 0.241 Uiso 1 1 calc R . . . .
C49 C 0.9901(14) 0.6193(9) 0.9803(8) 0.198(15) Uani 1 1 d D U . . .
H49A H 1.027852 0.649743 0.980547 0.238 Uiso 1 1 calc R . . . .
H49B H 0.978652 0.625180 1.006741 0.238 Uiso 1 1 calc R . . . .
C30 C 0.4172(12) 0.7112(12) 0.8454(8) 0.221(10) Uani 1 1 d D U . . .
H30 H 0.449487 0.710303 0.830258 0.265 Uiso 1 1 calc R . . . .
C48 C 0.4018(13) 0.7634(10) 0.8582(8) 0.230(11) Uani 1 1 d DG U . . .
C1AA C 0.3546(13) 0.7648(12) 0.8804(8) 0.239(11) Uani 1 1 d DG U . . .
H1AB H 0.344100 0.800468 0.889098 0.287 Uiso 1 1 calc R . . . .
C79 C 0.3228(12) 0.7139(15) 0.8897(8) 0.256(12) Uani 1 1 d G U . . .
H79 H 0.290568 0.714788 0.904880 0.307 Uiso 1 1 calc R . . . .
C53 C 0.3382(14) 0.6616(12) 0.8769(9) 0.246(11) Uani 1 1 d G U . . .
H53 H 0.316495 0.626865 0.883350 0.296 Uiso 1 1 calc R . . . .
C78 C 0.3854(15) 0.6603(10) 0.8548(8) 0.234(11) Uani 1 1 d G U . . .
H78 H 0.395955 0.624621 0.846040 0.280 Uiso 1 1 calc R . . . .
C62 C 0.4375(17) 0.8189(13) 0.8483(12) 0.238(13) Uani 1 1 d D U . . .
H62A H 0.412398 0.848085 0.849980 0.357 Uiso 1 1 d R . . . .
H62B H 0.444728 0.812155 0.821580 0.357 Uiso 1 1 d R . . . .
H62C H 0.477908 0.831535 0.866980 0.357 Uiso 1 1 d R . . . .
C2AA C -0.0458(11) -0.0413(10) 0.8310(7) 0.109(6) Uani 1 1 d . U . . .
H2AB H -0.081071 -0.073014 0.821991 0.130 Uiso 1 1 calc R . . . .
C16 C 0.0122(12) 0.0315(10) 0.8855(7) 0.107(6) Uani 1 1 d . U . . .
H16 H 0.016767 0.051520 0.911738 0.129 Uiso 1 1 calc R . . . .
C26 C -0.0413(12) -0.0037(11) 0.8672(7) 0.117(7) Uani 1 1 d . U . . .
H26 H -0.078269 -0.004188 0.878384 0.140 Uiso 1 1 calc R . . . .
C11 C 0.3254(13) 0.0352(9) 0.9396(7) 0.114(7) Uani 1 1 d . U . . .
H11 H 0.312235 0.048683 0.963184 0.137 Uiso 1 1 calc R . . . .
C15 C 0.4037(11) -0.0007(10) 0.9100(7) 0.108(6) Uani 1 1 d . U . . .
H15 H 0.444162 -0.011600 0.914406 0.129 Uiso 1 1 calc R . . . .
C22 C 0.3824(15) 0.0233(12) 0.9395(9) 0.138(9) Uani 1 1 d . U . . .
H22 H 0.412332 0.033743 0.964469 0.166 Uiso 1 1 calc R . . . .
Ag1 Ag 0.5344(4) 0.4343(4) 0.7255(3) 0.0564(19) Uani 0.145 1 d . . P A .

loop_
_atom_site_aniso_label
_atom_site_aniso_U_11
_atom_site_aniso_U_22
_atom_site_aniso_U_33
_atom_site_aniso_U_23
_atom_site_aniso_U_13
_atom_site_aniso_U_12
Pt01 0.02394(17) 0.03398(17) 0.02743(18) -0.00226(14) 0.00632(14) 0.00919(14)
Ag02 0.0294(3) 0.0375(3) 0.0286(3) -0.0012(2) 0.0064(2) 0.0079(3)
Ag03 0.0249(3) 0.0402(3) 0.0305(3) -0.0009(3) 0.0073(2) 0.0097(3)
Ag04 0.0302(3) 0.0357(3) 0.0341(3) -0.0016(3) 0.0078(3) 0.0079(3)
Ag05 0.0330(3) 0.0379(3) 0.0340(3) 0.0001(3) 0.0135(3) 0.0091(3)
Ag06 0.0296(3) 0.0365(3) 0.0345(3) 0.0005(3) 0.0087(3) 0.0118(3)
Ag07 0.0314(3) 0.0375(3) 0.0333(3) -0.0023(3) 0.0111(3) 0.0111(3)
Ag08 0.0322(3) 0.0429(3) 0.0310(3) 0.0021(3) 0.0091(3) 0.0101(3)
Ag09 0.0313(3) 0.0403(3) 0.0364(4) 0.0022(3) 0.0082(3) 0.0126(3)
Ag0A 0.0314(3) 0.0393(3) 0.0369(4) -0.0026(3) 0.0047(3) 0.0061(3)
Ag0B 0.0334(3) 0.0463(3) 0.0312(3) -0.0042(3) 0.0073(3) 0.0154(3)
Ag0C 0.0254(3) 0.0436(3) 0.0402(4) -0.0016(3) 0.0068(3) 0.0095(3)
Ag0D 0.0377(4) 0.0400(3) 0.0373(4) -0.0043(3) 0.0090(3) 0.0104(3)
Ag0E 0.0305(3) 0.0492(4) 0.0313(3) -0.0014(3) 0.0035(3) 0.0109(3)
Ag0F 0.0308(3) 0.0433(3) 0.0416(4) 0.0034(3) 0.0139(3) 0.0096(3)
Ag0G 0.0335(4) 0.0503(4) 0.0364(4) -0.0008(3) 0.0083(3) 0.0170(3)
Ag0H 0.0382(4) 0.0454(4) 0.0342(4) -0.0005(3) 0.0110(3) 0.0104(3)
Ag0I 0.0388(4) 0.0415(3) 0.0365(4) -0.0019(3) 0.0077(3) 0.0107(3)
Ag0J 0.0383(4) 0.0480(4) 0.0345(4) -0.0002(3) 0.0110(3) 0.0079(3)
Ag0K 0.0357(4) 0.0512(4) 0.0396(4) 0.0085(3) 0.0098(3) 0.0136(3)
Ag0L 0.0434(4) 0.0427(3) 0.0347(4) 0.0017(3) 0.0142(3) 0.0096(3)
Ag0M 0.0461(4) 0.0403(3) 0.0400(4) 0.0015(3) 0.0144(3) 0.0115(3)
Ag0N 0.0302(3) 0.0558(4) 0.0403(4) -0.0061(3) 0.0083(3) 0.0154(3)
Ag0O 0.0334(4) 0.0599(4) 0.0356(4) -0.0035(3) 0.0065(3) 0.0097(3)
Ag0P 0.0325(4) 0.0466(4) 0.0641(5) -0.0019(3) 0.0201(3) 0.0082(3)
Ag0Q 0.0580(5) 0.0452(4) 0.0414(4) -0.0056(3) 0.0241(4) -0.0012(3)
Ag0R 0.0410(4) 0.0608(4) 0.0486(4) 0.0052(4) 0.0071(3) 0.0167(4)
Ag0S 0.0434(4) 0.0652(5) 0.0433(4) 0.0078(4) 0.0098(3) 0.0159(4)
Ag0T 0.0359(4) 0.0654(5) 0.0426(4) -0.0115(4) 0.0040(3) 0.0148(4)
Ag0U 0.0458(5) 0.0553(4) 0.0769(6) 0.0248(4) 0.0175(4) 0.0162(4)
Ag0V 0.0547(8) 0.0634(7) 0.0469(7) -0.0066(6) 0.0244(6) -0.0057(6)
Cl0W 0.0327(11) 0.0395(10) 0.0312(11) -0.0026(8) 0.0107(8) 0.0075(9)
Cl0X 0.0352(11) 0.0382(10) 0.0367(11) 0.0006(9) 0.0119(9) 0.0098(9)
Cl0Y 0.0299(10) 0.0430(11) 0.0342(11) -0.0010(9) 0.0068(8) 0.0131(9)
S00Z 0.0362(12) 0.0359(10) 0.0328(11) -0.0021(9) 0.0101(9) 0.0066(9)
S10 0.0287(11) 0.0376(11) 0.0435(13) 0.0007(9) 0.0092(9) 0.0097(9)
S11 0.0321(11) 0.0436(11) 0.0321(11) -0.0023(9) 0.0075(9) 0.0069(9)
S12 0.0305(11) 0.0439(11) 0.0331(11) -0.0021(9) 0.0078(9) 0.0105(9)
S0A 0.0332(11) 0.0410(11) 0.0358(12) -0.0020(9) 0.0120(9) 0.0117(9)
S014 0.0324(12) 0.0443(12) 0.0362(12) 0.0011(9) 0.0103(9) 0.0107(9)
S15 0.0329(11) 0.0453(12) 0.0308(11) -0.0018(9) 0.0078(9) 0.0125(9)
Cl16 0.0344(12) 0.0534(13) 0.0437(13) -0.0095(10) 0.0058(10) 0.0104(10)
S17 0.0312(11) 0.0376(10) 0.0365(12) 0.0020(9) 0.0125(9) 0.0086(9)
S18 0.0335(12) 0.0467(12) 0.0371(12) 0.0006(10) 0.0083(10) 0.0052(10)
Cl19 0.0441(13) 0.0511(13) 0.0359(12) -0.0060(10) -0.0006(10) 0.0152(11)
S1A 0.0405(13) 0.0417(11) 0.0402(13) 0.0017(10) 0.0077(10) 0.0165(10)
P01B 0.0331(12) 0.0423(12) 0.0351(12) 0.0026(10) 0.0127(10) 0.0048(10)
S1C 0.0402(13) 0.0456(12) 0.0330(12) 0.0023(9) 0.0085(10) 0.0088(10)
P01D 0.0388(13) 0.0396(12) 0.0356(13) 0.0014(10) 0.0163(10) 0.0083(10)
P01E 0.0316(12) 0.0526(14) 0.0375(13) -0.0028(11) 0.0085(10) 0.0161(11)
S1F 0.0394(13) 0.0484(13) 0.0577(16) 0.0026(12) 0.0214(12) 0.0109(11)
S1G 0.0297(12) 0.0567(14) 0.0426(13) -0.0044(11) 0.0066(10) 0.0170(11)
S1H 0.0473(15) 0.0607(15) 0.0457(15) 0.0003(12) 0.0115(12) 0.0167(13)
P01I 0.0328(13) 0.0661(16) 0.0399(14) -0.0058(12) 0.0054(11) 0.0209(12)
P01J 0.0337(13) 0.0594(15) 0.0327(13) -0.0060(11) 0.0053(10) 0.0099(11)
P01K 0.0305(13) 0.0685(17) 0.0385(14) -0.0026(12) 0.0069(11) 0.0106(12)
P01L 0.0549(18) 0.0512(15) 0.0585(18) 0.0143(13) 0.0143(14) 0.0156(13)
P01M 0.0552(17) 0.0431(13) 0.0481(16) 0.0051(11) 0.0178(13) 0.0125(12)
Cl1N 0.086(3) 0.197(6) 0.130(5) -0.062(5) 0.025(3) 0.045(4)
Cl1P 0.155(6) 0.068(3) 0.250(9) 0.006(4) -0.083(6) 0.000(3)
Cl01 0.185(8) 0.171(7) 0.187(8) -0.009(6) 0.025(6) 0.121(6)
Cl1 0.126(6) 0.331(15) 0.187(9) 0.067(9) 0.034(6) 0.087(8)
N01S 0.042(5) 0.043(4) 0.034(4) -0.001(3) 0.013(4) 0.003(4)
N01U 0.034(5) 0.062(5) 0.039(5) 0.001(4) 0.008(4) 0.021(4)
N01W 0.052(6) 0.050(5) 0.058(6) 0.012(4) 0.022(5) 0.009(4)
C01X 0.034(5) 0.038(4) 0.045(5) 0.003(4) 0.015(4) 0.006(4)
N01Y 0.036(5) 0.067(6) 0.034(5) -0.004(4) 0.005(4) 0.001(4)
C01Z 0.047(5) 0.036(4) 0.043(5) 0.006(4) 0.017(4) 0.010(4)
C020 0.034(5) 0.056(5) 0.048(5) 0.000(4) 0.011(4) 0.011(4)
C021 0.045(5) 0.044(5) 0.047(5) -0.004(4) 0.010(4) 0.007(4)
C023 0.045(5) 0.034(4) 0.047(5) 0.005(4) 0.015(4) 0.010(4)
C024 0.055(6) 0.049(5) 0.053(6) 0.006(4) 0.009(5) 0.010(5)
C025 0.038(5) 0.033(4) 0.045(5) -0.001(4) 0.008(4) 0.010(4)
C026 0.045(5) 0.044(5) 0.046(5) 0.001(4) 0.012(4) 0.010(4)
C027 0.043(5) 0.047(5) 0.037(5) 0.008(4) 0.009(4) 0.004(4)
Cl02 0.370(17) 0.302(13) 0.229(11) 0.166(10) 0.169(11) 0.259(13)
C029 0.037(5) 0.031(4) 0.042(5) 0.004(3) 0.016(4) 0.010(3)
C02A 0.033(5) 0.067(6) 0.039(5) -0.005(4) 0.010(4) 0.007(4)
C02B 0.038(5) 0.056(5) 0.042(5) -0.001(4) 0.017(4) 0.016(4)
C02C 0.042(5) 0.042(4) 0.034(5) -0.002(4) 0.004(4) 0.013(4)
Cl2 0.157(8) 0.086(4) 0.67(3) -0.044(9) 0.168(13) 0.002(5)
C02E 0.065(6) 0.050(5) 0.039(5) 0.000(4) 0.005(5) 0.006(5)
C02F 0.044(6) 0.082(8) 0.054(7) 0.001(6) 0.010(5) 0.031(6)
C02G 0.043(5) 0.056(5) 0.052(6) 0.008(4) 0.020(4) 0.008(4)
C02H 0.053(6) 0.058(5) 0.054(6) 0.005(5) 0.030(5) 0.014(5)
C02I 0.049(6) 0.056(5) 0.050(6) -0.008(5) 0.018(5) -0.004(5)
C02J 0.043(5) 0.052(5) 0.048(5) 0.008(4) 0.011(4) 0.017(4)
C02K 0.045(5) 0.047(5) 0.058(6) -0.002(4) 0.008(5) 0.014(4)
C02L 0.039(5) 0.038(4) 0.032(4) -0.001(3) 0.012(4) 0.008(4)
C02M 0.084(8) 0.069(6) 0.078(7) 0.020(6) 0.031(6) 0.027(6)
C02N 0.070(7) 0.061(6) 0.055(6) 0.014(5) 0.032(5) 0.007(5)
C02O 0.043(5) 0.072(6) 0.054(6) 0.007(5) 0.016(5) 0.017(5)
C02P 0.054(6) 0.061(6) 0.062(6) -0.006(5) 0.011(5) 0.026(5)
C02Q 0.040(5) 0.036(4) 0.040(5) -0.001(4) 0.010(4) 0.007(4)
C02S 0.046(5) 0.050(5) 0.041(5) -0.004(4) 0.011(4) 0.006(4)
C02T 0.066(7) 0.058(6) 0.055(6) 0.002(5) 0.027(5) 0.006(5)
C02U 0.061(6) 0.052(5) 0.043(5) 0.002(4) 0.007(5) 0.002(5)
C02V 0.044(5) 0.043(5) 0.041(5) 0.003(4) 0.016(4) 0.006(4)
C02W 0.054(6) 0.048(5) 0.050(6) -0.004(4) 0.005(5) 0.018(5)
C02X 0.043(5) 0.043(4) 0.046(5) 0.007(4) 0.017(4) 0.013(4)
C02Y 0.045(5) 0.051(5) 0.038(5) 0.000(4) 0.015(4) 0.002(4)
C02Z 0.045(5) 0.053(5) 0.060(6) -0.010(5) 0.003(5) 0.013(5)
C030 0.036(5) 0.077(6) 0.047(6) 0.003(5) 0.009(4) 0.004(5)
C08F 0.093(9) 0.120(9) 0.092(9) -0.002(7) 0.049(7) 0.014(7)
C0A0 0.123(11) 0.147(11) 0.123(11) 0.007(8) 0.053(9) 0.032(9)
C3AA 0.103(10) 0.137(11) 0.125(11) 0.029(8) 0.040(8) 0.012(8)
C09T 0.086(8) 0.113(9) 0.087(8) 0.029(7) 0.038(7) 0.000(7)
C09L 0.079(8) 0.098(8) 0.079(8) 0.023(7) 0.022(7) 0.008(7)
C031 0.043(5) 0.064(6) 0.046(5) 0.003(4) 0.013(4) 0.022(5)
C032 0.036(5) 0.051(5) 0.043(5) 0.004(4) 0.014(4) 0.008(4)
C033 0.059(6) 0.050(5) 0.069(7) 0.009(5) 0.019(5) 0.021(5)
C034 0.049(5) 0.042(5) 0.049(5) -0.004(4) 0.014(4) 0.015(4)
C035 0.063(6) 0.051(5) 0.039(5) 0.006(4) 0.029(4) 0.025(5)
C036 0.055(6) 0.070(6) 0.058(6) 0.002(5) 0.012(5) 0.014(5)
C037 0.064(6) 0.059(6) 0.067(7) 0.017(5) 0.025(5) 0.024(5)
C038 0.050(6) 0.049(5) 0.055(6) 0.004(4) 0.016(5) 0.017(4)
C039 0.035(5) 0.055(5) 0.056(6) 0.014(5) 0.011(4) 0.009(4)
C03A 0.045(5) 0.058(5) 0.040(5) -0.005(4) 0.011(4) 0.011(4)
C03B 0.041(5) 0.043(5) 0.038(5) 0.002(4) 0.013(4) 0.009(4)
C03C 0.049(6) 0.080(7) 0.041(5) -0.004(5) 0.005(4) 0.028(5)
C03D 0.042(5) 0.072(6) 0.042(5) -0.002(5) 0.004(4) 0.010(5)
C03F 0.034(5) 0.053(5) 0.055(6) 0.001(4) 0.018(4) 0.007(4)
C03G 0.050(6) 0.052(5) 0.046(5) 0.011(4) 0.010(4) 0.007(4)
C03H 0.046(5) 0.042(5) 0.055(6) 0.004(4) 0.009(4) 0.021(4)
C03I 0.044(5) 0.038(4) 0.036(5) 0.006(4) 0.006(4) 0.004(4)
C03J 0.072(8) 0.070(7) 0.046(7) 0.013(6) 0.004(6) -0.019(6)
C03K 0.037(5) 0.080(7) 0.055(6) 0.015(5) 0.011(5) 0.000(5)
C03L 0.040(5) 0.044(5) 0.053(5) 0.000(4) 0.024(4) 0.015(4)
C03M 0.056(6) 0.085(7) 0.057(6) -0.002(6) 0.011(5) 0.013(6)
C03N 0.046(5) 0.062(6) 0.039(5) 0.000(4) 0.011(4) 0.018(5)
C03O 0.061(6) 0.054(5) 0.057(6) 0.009(5) 0.001(5) 0.009(5)
C03P 0.075(7) 0.059(6) 0.047(6) -0.002(5) 0.010(5) 0.023(5)
C03Q 0.045(5) 0.064(6) 0.053(6) 0.013(5) 0.005(5) 0.015(5)
C03R 0.059(6) 0.051(5) 0.058(6) -0.006(5) 0.020(5) 0.014(5)
C03S 0.047(6) 0.062(6) 0.061(6) 0.004(5) 0.015(5) 0.021(5)
C03T 0.057(6) 0.064(6) 0.075(7) 0.012(5) 0.020(5) 0.025(5)
C03U 0.049(6) 0.046(5) 0.046(5) 0.002(4) 0.002(4) 0.008(4)
C03V 0.047(5) 0.046(5) 0.057(6) 0.007(4) 0.022(5) 0.007(4)
C03W 0.045(6) 0.066(6) 0.066(7) 0.002(5) 0.009(5) 0.016(5)
C03X 0.055(6) 0.048(5) 0.062(6) 0.011(5) 0.021(5) 0.020(5)
C03Y 0.064(7) 0.065(6) 0.062(6) 0.021(5) 0.021(5) 0.015(5)
C03Z 0.044(5) 0.053(5) 0.046(5) 0.007(4) 0.020(4) 0.015(4)
C040 0.059(6) 0.078(7) 0.058(6) 0.011(5) 0.009(5) 0.025(6)
C041 0.063(6) 0.071(6) 0.055(6) 0.017(5) 0.022(5) 0.010(5)
C042 0.045(5) 0.067(6) 0.061(6) 0.006(5) 0.022(5) 0.015(5)
C043 0.060(6) 0.040(5) 0.060(6) 0.005(4) 0.006(5) 0.011(4)
C044 0.067(6) 0.048(5) 0.044(5) 0.003(4) 0.025(5) 0.002(5)
C045 0.037(5) 0.059(5) 0.054(6) 0.004(5) 0.011(4) 0.020(4)
C046 0.051(6) 0.062(6) 0.058(6) 0.012(5) 0.005(5) 0.011(5)
C047 0.054(6) 0.053(5) 0.037(5) 0.004(4) 0.007(4) 0.000(5)
C048 0.044(5) 0.053(5) 0.043(5) -0.004(4) 0.012(4) 0.021(4)
C049 0.051(6) 0.098(8) 0.048(6) 0.010(6) 0.011(5) 0.013(6)
C04A 0.042(5) 0.055(5) 0.066(6) -0.006(5) 0.014(5) 0.013(5)
C04B 0.072(7) 0.063(6) 0.070(7) 0.019(5) 0.013(6) 0.007(5)
C04C 0.062(6) 0.041(5) 0.038(5) 0.005(4) -0.002(4) 0.001(4)
C04D 0.074(9) 0.069(8) 0.090(10) 0.030(7) 0.035(8) 0.021(7)
C04E 0.047(6) 0.090(7) 0.047(6) -0.004(5) 0.007(5) 0.011(5)
C04F 0.047(5) 0.049(5) 0.041(5) 0.002(4) 0.018(4) 0.005(4)
C04G 0.055(6) 0.057(5) 0.058(6) 0.010(5) 0.023(5) 0.016(5)
C04H 0.055(6) 0.080(7) 0.050(6) 0.003(5) 0.014(5) 0.004(5)
C04I 0.069(7) 0.043(5) 0.057(6) 0.001(5) 0.017(5) 0.005(5)
C04J 0.058(6) 0.072(6) 0.057(6) 0.004(5) 0.006(5) 0.027(5)
C04K 0.053(6) 0.065(6) 0.053(6) -0.004(5) 0.007(5) 0.016(5)
C04L 0.061(6) 0.061(6) 0.065(7) 0.014(5) 0.023(5) 0.012(5)
C04M 0.051(6) 0.054(5) 0.059(6) -0.011(5) 0.011(5) 0.004(5)
C04N 0.065(7) 0.060(6) 0.060(6) -0.004(5) 0.027(5) 0.009(5)
C04O 0.047(6) 0.076(6) 0.059(6) 0.008(5) 0.015(5) 0.010(5)
C04P 0.036(5) 0.063(6) 0.057(6) 0.002(5) 0.016(4) 0.016(4)
C04R 0.051(6) 0.057(5) 0.045(5) 0.004(4) 0.014(5) 0.007(5)
C04S 0.041(5) 0.065(6) 0.043(5) -0.009(4) 0.017(4) 0.004(5)
C04T 0.060(6) 0.073(6) 0.053(6) 0.009(5) 0.006(5) -0.009(5)
B04U 0.043(6) 0.029(5) 0.039(6) -0.004(4) 0.016(5) 0.005(4)
C04V 0.070(7) 0.091(7) 0.063(7) 0.003(6) 0.032(6) 0.032(6)
C04W 0.067(7) 0.058(6) 0.056(6) 0.015(5) 0.023(5) 0.008(5)
C04X 0.098(8) 0.058(6) 0.060(7) 0.002(5) 0.016(6) 0.013(6)
C04Y 0.063(7) 0.065(6) 0.071(7) -0.008(5) 0.011(6) 0.015(5)
C04Z 0.070(7) 0.090(7) 0.063(7) -0.012(6) 0.016(6) 0.034(6)
C050 0.057(6) 0.079(7) 0.059(6) 0.006(5) 0.019(5) -0.006(5)
C051 0.074(7) 0.052(5) 0.067(7) 0.005(5) 0.030(6) 0.001(5)
C052 0.056(6) 0.041(5) 0.042(5) 0.005(4) 0.008(4) 0.001(4)
C053 0.061(6) 0.046(5) 0.066(7) -0.004(5) 0.005(5) -0.002(5)
C054 0.047(6) 0.075(6) 0.050(6) 0.002(5) 0.009(5) 0.015(5)
C055 0.087(8) 0.052(6) 0.071(7) -0.002(5) 0.040(6) 0.011(5)
C056 0.043(6) 0.073(7) 0.043(6) -0.013(5) 0.003(5) -0.005(5)
C057 0.083(8) 0.065(6) 0.072(7) 0.017(6) 0.019(6) 0.030(6)
C058 0.068(7) 0.086(7) 0.047(6) 0.001(5) 0.022(5) 0.026(6)
C059 0.046(5) 0.051(5) 0.048(5) 0.008(4) 0.006(4) 0.014(4)
C05A 0.082(8) 0.081(7) 0.100(9) 0.030(7) 0.017(7) 0.036(6)
C05B 0.059(6) 0.075(7) 0.055(6) -0.018(5) 0.014(5) 0.004(5)
C05C 0.047(6) 0.097(8) 0.071(7) 0.004(6) 0.011(5) 0.011(6)
C05D 0.059(6) 0.086(7) 0.048(6) 0.013(5) 0.004(5) 0.018(6)
C05E 0.059(6) 0.060(6) 0.073(7) -0.009(5) 0.018(5) 0.022(5)
C05F 0.051(5) 0.043(5) 0.051(6) -0.004(4) 0.022(5) 0.012(4)
C05G 0.095(8) 0.057(6) 0.084(8) 0.003(6) 0.014(7) 0.023(6)
C05H 0.070(7) 0.072(6) 0.055(6) 0.014(5) 0.016(5) 0.003(6)
C05I 0.052(6) 0.074(6) 0.065(7) 0.006(5) 0.014(5) 0.017(5)
C05J 0.062(7) 0.106(8) 0.059(7) 0.005(6) 0.023(6) 0.015(6)
C05K 0.089(8) 0.084(7) 0.077(8) 0.010(6) 0.028(7) 0.027(7)
C05L 0.042(5) 0.062(6) 0.053(6) 0.011(5) 0.007(5) 0.000(5)
C05M 0.067(7) 0.064(6) 0.053(6) 0.001(5) 0.016(5) 0.028(5)
C05N 0.062(6) 0.045(5) 0.057(6) 0.014(5) 0.004(5) -0.011(5)
C05O 0.056(6) 0.054(5) 0.057(6) 0.010(5) 0.016(5) -0.004(5)
C05P 0.061(7) 0.085(8) 0.114(9) -0.012(7) 0.029(7) 0.030(6)
C05Q 0.062(6) 0.060(6) 0.052(6) -0.002(5) 0.000(5) 0.012(5)
C05R 0.082(7) 0.065(6) 0.064(7) 0.002(5) 0.036(6) 0.004(6)
C05S 0.063(7) 0.095(8) 0.067(7) 0.017(6) 0.023(6) 0.012(6)
C05T 0.051(6) 0.054(5) 0.062(6) -0.001(5) 0.016(5) 0.010(5)
C05U 0.049(6) 0.050(5) 0.051(6) 0.011(4) 0.015(5) 0.006(4)
C05V 0.064(7) 0.063(6) 0.053(6) 0.003(5) 0.012(5) 0.018(5)
C05W 0.072(7) 0.089(7) 0.055(6) 0.007(6) 0.022(6) 0.009(6)
C05X 0.047(6) 0.072(6) 0.074(7) -0.022(6) 0.007(5) 0.020(5)
C08N 0.065(7) 0.066(7) 0.107(9) 0.003(6) 0.006(6) 0.024(6)
C24 0.110(10) 0.112(10) 0.129(11) 0.014(8) 0.018(8) 0.024(8)
C19 0.106(10) 0.123(10) 0.136(11) -0.018(8) 0.022(8) 0.040(8)
C6 0.058(7) 0.106(8) 0.085(8) -0.033(7) 0.018(6) 0.016(6)
C08I 0.058(7) 0.103(8) 0.082(8) -0.022(6) 0.027(6) 0.018(6)
C05Y 0.044(6) 0.075(7) 0.083(7) 0.018(6) 0.020(5) 0.021(5)
C05Z 0.081(8) 0.072(7) 0.068(7) 0.032(6) 0.004(6) 0.010(6)
C060 0.060(6) 0.073(6) 0.055(6) -0.011(5) 0.007(5) 0.012(5)
C061 0.076(8) 0.104(8) 0.098(9) 0.020(7) 0.010(6) 0.048(7)
C062 0.084(8) 0.084(7) 0.061(7) 0.000(6) 0.014(6) 0.025(6)
C063 0.053(6) 0.058(6) 0.072(7) -0.004(5) 0.023(5) 0.015(5)
C064 0.068(7) 0.069(6) 0.066(7) 0.000(5) 0.024(5) 0.031(6)
C065 0.062(7) 0.073(7) 0.081(7) 0.012(6) 0.020(6) 0.023(6)
C066 0.051(6) 0.094(8) 0.074(7) -0.005(6) 0.019(6) 0.023(6)
C067 0.065(7) 0.082(7) 0.064(7) -0.002(6) 0.026(6) 0.020(6)
C068 0.052(6) 0.063(6) 0.064(6) 0.000(5) 0.006(5) 0.024(5)
C069 0.083(8) 0.079(7) 0.059(7) 0.016(6) 0.018(6) 0.031(6)
C06A 0.058(6) 0.069(6) 0.086(8) -0.014(6) 0.033(6) 0.022(5)
C06B 0.076(7) 0.061(6) 0.074(7) 0.005(5) 0.027(6) 0.009(6)
C06C 0.064(7) 0.082(7) 0.062(7) 0.008(6) 0.011(6) 0.005(6)
C06D 0.060(7) 0.080(7) 0.054(6) -0.010(5) 0.008(5) 0.009(6)
C06E 0.062(6) 0.062(6) 0.052(6) 0.003(5) 0.018(5) 0.014(5)
C06F 0.060(7) 0.083(7) 0.066(7) 0.010(6) 0.013(6) 0.007(6)
C095 0.100(9) 0.117(9) 0.083(9) 0.002(7) 0.026(7) 0.016(8)
C0AH 0.128(11) 0.141(11) 0.113(11) 0.009(8) 0.033(9) 0.015(9)
C08D 0.109(10) 0.116(9) 0.085(9) 0.012(7) 0.024(7) 0.020(8)
C0AB 0.117(10) 0.121(10) 0.104(10) 0.031(8) 0.023(8) 0.026(8)
C09M 0.091(9) 0.097(8) 0.082(8) 0.008(7) 0.015(7) 0.021(7)
C06H 0.056(6) 0.077(7) 0.075(7) 0.028(6) 0.014(6) 0.008(5)
C06J 0.045(5) 0.068(6) 0.060(6) 0.023(5) 0.016(5) 0.016(5)
C06K 0.071(7) 0.081(7) 0.080(8) 0.002(6) 0.018(6) 0.018(6)
C06L 0.110(9) 0.083(8) 0.087(8) 0.015(7) 0.036(7) 0.021(7)
C06M 0.089(8) 0.093(8) 0.070(7) 0.019(6) 0.023(6) 0.021(7)
C06N 0.065(6) 0.047(5) 0.065(6) 0.005(5) 0.017(5) 0.015(5)
C06P 0.094(8) 0.088(8) 0.083(8) -0.005(6) 0.017(7) 0.040(7)
C06Q 0.071(7) 0.075(7) 0.066(7) 0.000(6) 0.022(6) 0.010(6)
C06R 0.061(6) 0.064(6) 0.062(6) 0.009(5) 0.025(5) -0.013(5)
C06S 0.078(7) 0.063(6) 0.061(7) 0.006(5) 0.003(6) 0.022(6)
C06T 0.067(7) 0.072(6) 0.078(7) 0.034(6) 0.021(6) 0.014(5)
C06U 0.049(6) 0.052(5) 0.050(6) 0.002(4) 0.008(5) 0.008(4)
C06V 0.054(6) 0.060(6) 0.052(6) -0.004(5) 0.005(5) 0.004(5)
C06W 0.059(7) 0.072(7) 0.076(7) 0.008(6) 0.017(6) 0.011(5)
C06X 0.075(7) 0.076(7) 0.058(6) 0.004(5) 0.011(6) 0.026(6)
C06Y 0.086(8) 0.063(6) 0.097(8) 0.024(6) 0.048(7) 0.027(6)
C06Z 0.089(8) 0.053(6) 0.070(7) 0.012(5) 0.039(6) 0.027(5)
C070 0.059(6) 0.064(6) 0.058(6) 0.007(5) 0.019(5) 0.006(5)
C071 0.094(8) 0.080(7) 0.062(7) 0.023(6) 0.017(6) 0.023(6)
C072 0.062(6) 0.058(6) 0.069(7) 0.021(5) 0.016(5) 0.009(5)
C073 0.049(6) 0.062(6) 0.057(6) -0.005(5) 0.012(5) 0.009(5)
C074 0.064(7) 0.106(8) 0.092(8) 0.001(7) 0.040(6) 0.029(6)
C075 0.064(7) 0.072(7) 0.087(8) -0.013(6) 0.020(6) 0.015(6)
C077 0.058(6) 0.056(5) 0.064(6) 0.003(5) 0.024(5) 0.016(5)
C078 0.068(7) 0.084(7) 0.065(7) 0.006(6) 0.025(6) 0.017(6)
C079 0.095(9) 0.097(8) 0.087(8) 0.011(7) 0.018(7) 0.035(7)
C07A 0.059(6) 0.084(7) 0.053(6) 0.001(5) 0.021(5) 0.019(6)
C07B 0.061(7) 0.115(8) 0.071(7) 0.025(6) 0.024(6) 0.042(6)
C07C 0.096(9) 0.113(9) 0.138(10) 0.058(8) 0.025(8) 0.032(7)
C07D 0.050(6) 0.058(6) 0.064(6) 0.002(5) 0.013(5) 0.006(5)
C07E 0.089(8) 0.096(8) 0.085(8) 0.015(7) 0.048(7) 0.023(7)
C07F 0.045(6) 0.063(6) 0.075(7) 0.010(5) 0.009(5) 0.006(5)
C07G 0.071(7) 0.079(7) 0.074(7) 0.014(6) 0.019(6) -0.003(6)
C07H 0.055(6) 0.070(7) 0.084(8) 0.017(6) 0.017(6) 0.006(5)
C07I 0.077(7) 0.060(6) 0.051(6) -0.008(5) 0.014(5) 0.001(5)
C07J 0.065(7) 0.060(6) 0.091(8) -0.007(6) 0.017(6) 0.018(6)
C07K 0.078(7) 0.072(7) 0.079(8) -0.008(6) 0.019(6) 0.035(6)
C07L 0.055(6) 0.058(6) 0.080(7) 0.002(5) 0.038(6) 0.011(5)
C07M 0.071(7) 0.095(8) 0.065(7) -0.001(6) 0.027(6) 0.019(6)
C07N 0.082(8) 0.079(7) 0.099(9) -0.004(6) 0.044(7) 0.026(6)
C07O 0.086(8) 0.102(9) 0.089(9) 0.010(7) 0.013(7) 0.031(7)
C07Q 0.060(6) 0.056(6) 0.070(7) 0.014(5) 0.023(5) 0.011(5)
C07R 0.062(6) 0.056(5) 0.056(6) 0.000(5) 0.024(5) 0.018(5)
C07S 0.047(5) 0.068(6) 0.045(5) 0.000(5) 0.018(4) 0.018(5)
C07T 0.040(5) 0.062(6) 0.066(6) 0.004(5) 0.014(5) 0.017(5)
C07U 0.075(8) 0.067(7) 0.098(8) -0.011(6) 0.011(6) 0.029(6)
C07V 0.098(8) 0.069(7) 0.084(8) 0.017(6) 0.032(7) 0.019(6)
C07W 0.080(8) 0.081(7) 0.063(7) 0.013(6) 0.011(6) 0.032(6)
C07X 0.087(8) 0.089(8) 0.075(8) 0.013(6) 0.018(7) 0.014(7)
C07Y 0.071(7) 0.064(6) 0.108(9) 0.016(6) 0.019(7) 0.011(6)
C07Z 0.083(8) 0.070(7) 0.079(8) 0.007(6) 0.030(6) 0.008(6)
C081 0.059(6) 0.090(7) 0.070(7) 0.023(6) 0.022(6) 0.027(6)
C082 0.072(7) 0.096(8) 0.080(8) -0.007(6) 0.043(6) 0.008(6)
C084 0.046(6) 0.072(6) 0.074(7) 0.002(5) 0.015(5) 0.021(5)
C085 0.068(8) 0.098(8) 0.124(9) 0.046(7) 0.030(7) 0.015(6)
C086 0.094(9) 0.099(8) 0.076(8) 0.012(7) 0.005(7) 0.011(7)
C087 0.070(7) 0.087(7) 0.069(7) 0.004(6) 0.004(6) 0.035(6)
C088 0.051(6) 0.084(7) 0.058(6) -0.004(6) -0.001(5) 0.025(6)
C089 0.060(7) 0.086(7) 0.096(8) 0.028(6) 0.030(6) 0.017(6)
C08A 0.066(7) 0.058(6) 0.066(7) 0.012(5) 0.015(5) 0.005(5)
C08B 0.068(7) 0.058(6) 0.053(6) 0.004(5) 0.012(5) 0.008(5)
C09A 0.095(9) 0.076(7) 0.095(9) -0.003(7) 0.003(7) 0.020(7)
C09V 0.118(10) 0.095(9) 0.100(9) -0.002(7) 0.014(8) 0.022(8)
C07P 0.084(8) 0.074(7) 0.072(7) -0.003(6) 0.005(6) 0.019(6)
C080 0.078(7) 0.070(7) 0.067(7) -0.002(6) 0.015(6) 0.014(6)
C076 0.074(7) 0.061(6) 0.057(6) 0.006(5) 0.017(5) 0.014(5)
C08C 0.066(7) 0.090(8) 0.091(8) 0.005(6) 0.030(6) 0.028(6)
C08E 0.101(9) 0.091(8) 0.080(8) 0.014(7) 0.025(7) 0.024(7)
C08G 0.079(8) 0.086(8) 0.073(7) 0.022(6) 0.006(6) -0.011(6)
C08H 0.058(7) 0.117(9) 0.090(8) -0.002(7) 0.020(6) 0.020(7)
C08J 0.104(9) 0.101(8) 0.068(7) 0.019(7) 0.012(7) 0.039(7)
C08K 0.073(7) 0.088(8) 0.080(8) 0.004(6) 0.026(6) 0.018(6)
C08L 0.120(10) 0.092(8) 0.105(9) 0.017(7) 0.039(8) 0.035(7)
C08M 0.077(8) 0.083(7) 0.064(7) -0.001(6) 0.008(6) 0.011(6)
C08O 0.059(6) 0.082(7) 0.082(8) 0.007(6) 0.028(6) 0.029(6)
C08P 0.087(9) 0.125(10) 0.094(9) 0.006(7) 0.019(7) 0.036(8)
C08S 0.067(7) 0.069(6) 0.083(8) 0.011(6) 0.023(6) 0.009(6)
C08T 0.079(8) 0.067(7) 0.113(9) 0.006(6) 0.017(7) 0.037(6)
C08U 0.103(9) 0.091(8) 0.093(9) 0.010(7) 0.029(7) 0.031(7)
C08W 0.096(9) 0.105(9) 0.082(8) 0.004(7) 0.045(7) 0.029(7)
C08X 0.084(8) 0.078(7) 0.090(8) 0.009(6) 0.037(7) 0.001(6)
C08Y 0.111(9) 0.081(8) 0.101(9) 0.014(7) 0.007(7) 0.040(7)
C08Z 0.089(9) 0.106(9) 0.108(9) 0.022(8) 0.029(7) 0.012(7)
C090 0.088(8) 0.098(8) 0.073(7) 0.033(6) 0.016(6) 0.039(7)
C091 0.066(7) 0.076(7) 0.097(8) 0.003(6) 0.008(6) 0.025(6)
C092 0.053(6) 0.081(7) 0.066(7) 0.006(6) 0.005(5) 0.024(6)
C093 0.060(7) 0.089(8) 0.087(8) 0.019(7) 0.019(6) 0.007(6)
C096 0.100(9) 0.089(8) 0.075(8) 0.017(6) 0.018(7) 0.032(7)
C097 0.084(8) 0.082(7) 0.066(7) 0.015(6) 0.029(6) 0.011(6)
C099 0.062(7) 0.071(7) 0.096(8) 0.000(6) 0.017(6) 0.027(6)
C09B 0.087(9) 0.105(9) 0.106(9) 0.024(7) 0.025(7) 0.020(7)
C09C 0.064(7) 0.107(8) 0.067(7) -0.012(6) 0.028(6) 0.004(6)
C09D 0.075(8) 0.097(8) 0.095(9) 0.018(7) 0.027(7) 0.013(7)
C09E 0.088(8) 0.072(7) 0.074(7) -0.011(6) 0.004(6) 0.020(6)
C09F 0.095(9) 0.086(8) 0.127(10) 0.014(7) 0.018(7) 0.048(7)
C09G 0.087(8) 0.083(7) 0.084(8) 0.017(6) 0.033(7) 0.012(6)
C40 0.134(12) 0.140(11) 0.119(11) 0.015(9) 0.041(9) 0.008(9)
C25 0.157(13) 0.151(13) 0.132(12) 0.022(9) 0.040(9) 0.009(9)
C42 0.162(14) 0.151(13) 0.156(14) 0.025(9) 0.030(9) 0.017(9)
C14 0.145(13) 0.153(13) 0.148(13) 0.014(9) 0.034(9) 0.018(9)
C13 0.109(10) 0.113(10) 0.111(10) 0.007(8) 0.031(8) 0.017(8)
C09H 0.081(8) 0.087(7) 0.057(7) 0.026(6) 0.014(6) 0.006(6)
C09J 0.110(9) 0.083(8) 0.097(9) 0.018(7) 0.036(7) 0.039(7)
C09K 0.079(8) 0.096(8) 0.087(8) 0.015(7) 0.027(7) 0.014(7)
C09N 0.088(8) 0.121(9) 0.096(9) 0.029(7) 0.008(7) 0.054(8)
B09O 0.048(8) 0.104(13) 0.051(9) -0.006(8) 0.011(7) -0.002(8)
C09P 0.111(9) 0.089(8) 0.069(7) 0.008(6) 0.036(7) 0.013(7)
C09Q 0.061(6) 0.064(6) 0.061(6) -0.008(5) 0.024(5) 0.007(5)
C09R 0.062(7) 0.091(8) 0.096(8) 0.000(7) 0.006(6) 0.037(6)
C09S 0.084(7) 0.065(6) 0.075(7) 0.018(5) 0.037(6) 0.032(6)
C09U 0.087(8) 0.103(8) 0.076(8) 0.022(7) 0.043(7) 0.016(7)
C09W 0.073(7) 0.083(7) 0.104(9) -0.005(6) 0.027(6) 0.043(6)
C09X 0.071(7) 0.104(8) 0.089(8) 0.000(7) 0.035(6) 0.039(7)
C09Z 0.088(8) 0.099(8) 0.107(9) 0.052(7) 0.032(7) 0.033(7)
C0A1 0.109(9) 0.098(9) 0.108(10) 0.006(7) 0.030(7) 0.054(8)
C0A3 0.103(10) 0.121(10) 0.108(10) 0.036(8) 0.015(8) 0.021(8)
C0A4 0.089(8) 0.092(8) 0.088(8) 0.012(7) 0.027(7) 0.036(7)
C0A6 0.121(10) 0.112(10) 0.108(10) 0.004(8) 0.031(8) 0.044(8)
C0AA 0.060(7) 0.091(8) 0.071(7) 0.006(6) 0.016(6) 0.015(6)
C0AC 0.130(12) 0.145(12) 0.133(12) 0.016(9) 0.024(9) 0.043(9)
C0AD 0.100(9) 0.113(9) 0.102(9) -0.006(8) 0.028(8) 0.023(8)
C0AE 0.100(9) 0.114(9) 0.088(9) 0.023(7) 0.017(7) 0.037(8)
C0AF 0.085(8) 0.090(8) 0.089(8) 0.033(7) 0.039(7) 0.012(6)
C0AG 0.080(8) 0.108(9) 0.095(9) 0.027(7) 0.037(7) 0.030(7)
C0AI 0.097(9) 0.081(7) 0.077(8) 0.016(6) 0.026(7) 0.015(7)
C0A8 0.115(10) 0.113(9) 0.098(9) 0.023(8) 0.024(8) 0.024(8)
C0AK 0.128(11) 0.114(10) 0.109(10) 0.021(8) 0.027(8) 0.037(8)
C133 0.151(12) 0.141(12) 0.134(12) 0.025(9) 0.029(9) 0.044(9)
C86 0.157(13) 0.140(12) 0.137(12) 0.033(9) 0.025(9) 0.054(9)
C0AM 0.122(10) 0.104(9) 0.100(9) 0.017(7) 0.025(8) 0.039(8)
C0AJ 0.073(8) 0.103(9) 0.110(9) -0.016(7) 0.014(7) 0.024(7)
C0AN 0.108(10) 0.106(9) 0.116(10) 0.000(8) 0.029(8) 0.029(8)
C0AO 0.111(10) 0.124(10) 0.113(10) -0.004(8) 0.027(8) 0.023(8)
C0AP 0.082(8) 0.109(9) 0.093(9) 0.014(7) 0.015(7) 0.018(7)
C0AQ 0.124(10) 0.096(9) 0.090(9) 0.014(7) 0.022(8) 0.012(8)
C0AT 0.070(8) 0.107(9) 0.128(10) 0.029(8) 0.044(7) 0.025(7)
B0AW 0.102(14) 0.088(11) 0.047(9) 0.015(8) 0.024(9) 0.027(10)
C0AX 0.109(9) 0.086(8) 0.100(9) 0.011(7) 0.046(7) 0.028(7)
Cl7 0.112(5) 0.119(4) 0.186(7) -0.016(4) -0.026(5) 0.012(4)
Cl22 0.46(2) 0.102(5) 0.162(8) 0.037(5) 0.057(10) -0.029(8)
Cl25 0.53(2) 0.108(5) 0.150(7) 0.057(5) -0.011(11) -0.013(9)
Cl52 0.157(8) 0.188(9) 0.306(14) -0.036(9) -0.112(9) 0.049(7)
C69 0.122(10) 0.090(8) 0.092(9) 0.007(7) 0.018(8) 0.039(8)
C72 0.154(13) 0.138(12) 0.150(13) 0.021(9) 0.037(9) 0.041(9)
C94 0.143(13) 0.154(13) 0.167(13) 0.036(9) 0.039(9) 0.030(9)
C76 0.206(18) 0.199(18) 0.193(18) 0.033(10) 0.044(10) 0.030(10)
C49 0.199(18) 0.200(17) 0.190(18) 0.027(10) 0.027(10) 0.042(10)
C30 0.218(14) 0.228(12) 0.211(14) 0.028(9) 0.040(10) 0.044(8)
C48 0.226(14) 0.226(11) 0.235(15) 0.041(9) 0.040(9) 0.050(8)
C1AA 0.238(14) 0.242(12) 0.241(15) 0.033(9) 0.050(10) 0.059(9)
C79 0.254(15) 0.262(14) 0.258(15) 0.042(9) 0.069(10) 0.054(8)
C53 0.246(15) 0.243(12) 0.249(15) 0.038(9) 0.063(10) 0.037(9)
C78 0.237(14) 0.230(12) 0.231(15) 0.035(9) 0.042(10) 0.050(9)
C62 0.21(2) 0.250(14) 0.25(2) 0.098(17) 0.001(15) 0.059(14)
C2AA 0.101(10) 0.120(10) 0.111(10) 0.023(8) 0.032(8) 0.023(8)
C16 0.121(10) 0.111(9) 0.098(9) 0.027(8) 0.037(8) 0.023(8)
C26 0.106(10) 0.133(11) 0.117(10) 0.022(8) 0.044(8) 0.017(8)
C11 0.130(11) 0.098(9) 0.108(10) 0.011(8) 0.006(8) 0.029(8)
C15 0.097(9) 0.112(9) 0.112(10) 0.042(8) 0.009(8) 0.015(8)
C22 0.137(12) 0.132(12) 0.138(12) 0.027(9) 0.015(9) 0.020(9)
Ag1 0.045(4) 0.067(4) 0.054(4) 0.010(3) 0.004(3) 0.011(3)

loop_
_atom_type_symbol
_atom_type_description
_atom_type_scat_dispersion_real
_atom_type_scat_dispersion_imag
_atom_type_scat_source
C C 0.0181 0.0091 'International Tables Vol C Tables 4.2.6.8 and 6.1.1.4'
H H 0.0000 0.0000 'International Tables Vol C Tables 4.2.6.8 and 6.1.1.4'
Ag Ag 0.1306 4.2820 'International Tables Vol C Tables 4.2.6.8 and 6.1.1.4'
B B 0.0090 0.0039 'International Tables Vol C Tables 4.2.6.8 and 6.1.1.4'
Cl Cl 0.3639 0.7018 'International Tables Vol C Tables 4.2.6.8 and 6.1.1.4'
N N 0.0311 0.0180 'International Tables Vol C Tables 4.2.6.8 and 6.1.1.4'
P P 0.2955 0.4335 'International Tables Vol C Tables 4.2.6.8 and 6.1.1.4'
Pt Pt -4.5932 6.9264 'International Tables Vol C Tables 4.2.6.8 and 6.1.1.4'
S S 0.3331 0.5567 'International Tables Vol C Tables 4.2.6.8 and 6.1.1.4'

loop_
_geom_angle_atom_site_label_1
_geom_angle_atom_site_label_2
_geom_angle_atom_site_label_3
_geom_angle
_geom_angle_site_symmetry_1
_geom_angle_site_symmetry_3
_geom_angle_publ_flag
Ag02 Pt01 Ag03 65.23(2) . . ?
Ag02 Pt01 Ag05 63.59(2) . . ?
Ag02 Pt01 Ag06 65.76(2) . . ?
Ag02 Pt01 Ag07 61.95(2) . . ?
Ag02 Pt01 Ag08 117.58(2) . . ?
Ag02 Pt01 Ag09 112.89(2) . . ?
Ag02 Pt01 Ag0A 117.03(2) . . ?
Ag02 Pt01 Ag0B 119.16(2) . . ?
Ag03 Pt01 Ag05 113.76(2) . . ?
Ag03 Pt01 Ag07 119.47(2) . . ?
Ag03 Pt01 Ag08 64.05(2) . . ?
Ag03 Pt01 Ag09 118.43(2) . . ?
Ag03 Pt01 Ag0A 114.20(2) . . ?
Ag03 Pt01 Ag0B 62.93(2) . . ?
Ag04 Pt01 Ag02 63.82(2) . . ?
Ag04 Pt01 Ag03 63.43(2) . . ?
Ag04 Pt01 Ag05 121.05(2) . . ?
Ag04 Pt01 Ag06 116.16(2) . . ?
Ag04 Pt01 Ag07 68.22(2) . . ?
Ag04 Pt01 Ag08 62.38(2) . . ?
Ag04 Pt01 Ag09 62.97(2) . . ?
Ag04 Pt01 Ag0A 177.15(2) . . ?
Ag04 Pt01 Ag0B 114.68(2) . . ?
Ag04 Pt01 Ag0C 117.19(2) . . ?
Ag04 Pt01 Ag0E 116.14(2) . . ?
Ag05 Pt01 Ag09 118.46(2) . . ?
Ag05 Pt01 Ag0A 61.06(2) . . ?
Ag05 Pt01 Ag0B 112.84(2) . . ?
Ag06 Pt01 Ag03 61.41(2) . . ?
Ag06 Pt01 Ag05 60.89(2) . . ?
Ag06 Pt01 Ag07 116.41(2) . . ?
Ag06 Pt01 Ag08 114.88(2) . . ?
Ag06 Pt01 Ag09 178.63(3) . . ?
Ag06 Pt01 Ag0A 62.75(2) . . ?
Ag06 Pt01 Ag0B 62.86(2) . . ?
Ag07 Pt01 Ag05 64.96(2) . . ?
Ag07 Pt01 Ag09 62.37(2) . . ?
Ag07 Pt01 Ag0A 114.63(2) . . ?
Ag07 Pt01 Ag0B 177.10(3) . . ?
Ag08 Pt01 Ag05 175.17(2) . . ?
Ag08 Pt01 Ag07 119.85(2) . . ?
Ag08 Pt01 Ag09 65.82(2) . . ?
Ag08 Pt01 Ag0A 115.39(2) . . ?
Ag08 Pt01 Ag0B 62.37(2) . . ?
Ag09 Pt01 Ag0A 118.17(2) . . ?
Ag09 Pt01 Ag0B 118.39(2) . . ?
Ag0A Pt01 Ag0B 62.48(2) . . ?
Ag0C Pt01 Ag02 116.16(2) . . ?
Ag0C Pt01 Ag03 178.60(3) . . ?
Ag0C Pt01 Ag05 67.14(2) . . ?
Ag0C Pt01 Ag06 118.76(2) . . ?
Ag0C Pt01 Ag07 61.83(2) . . ?
Ag0C Pt01 Ag08 114.97(2) . . ?
Ag0C Pt01 Ag09 61.44(2) . . ?
Ag0C Pt01 Ag0A 65.14(2) . . ?
Ag0C Pt01 Ag0B 115.79(2) . . ?
Ag0C Pt01 Ag0E 64.27(2) . . ?
Ag0E Pt01 Ag02 179.56(2) . . ?
Ag0E Pt01 Ag03 114.34(2) . . ?
Ag0E Pt01 Ag05 116.66(2) . . ?
Ag0E Pt01 Ag06 113.99(2) . . ?
Ag0E Pt01 Ag07 118.48(2) . . ?
Ag0E Pt01 Ag08 62.15(2) . . ?
Ag0E Pt01 Ag09 67.36(2) . . ?
Ag0E Pt01 Ag0A 62.99(2) . . ?
Ag0E Pt01 Ag0B 60.43(2) . . ?
Pt01 Ag02 Ag03 57.590(19) . . ?
Pt01 Ag02 Ag04 57.90(2) . . ?
Pt01 Ag02 Ag05 58.70(2) . . ?
Pt01 Ag02 Ag06 57.156(19) . . ?
Pt01 Ag02 Ag07 59.50(2) . . ?
Pt01 Ag02 Ag0D 116.14(3) . . ?
Pt01 Ag02 Ag0F 116.81(3) . . ?
Pt01 Ag02 Ag0K 119.34(3) . . ?
Ag03 Ag02 Ag06 56.41(2) . . ?
Ag03 Ag02 Ag0D 98.56(3) . . ?
Ag04 Ag02 Ag03 58.99(2) . . ?
Ag04 Ag02 Ag05 111.42(3) . . ?
Ag04 Ag02 Ag06 104.64(3) . . ?
Ag04 Ag02 Ag0D 59.39(2) . . ?
Ag04 Ag02 Ag0F 167.95(3) . . ?
Ag04 Ag02 Ag0K 102.36(3) . . ?
Ag05 Ag02 Ag03 104.14(3) . . ?
Ag05 Ag02 Ag06 56.72(2) . . ?
Ag05 Ag02 Ag0D 144.90(3) . . ?
Ag05 Ag02 Ag0F 69.56(2) . . ?
Ag05 Ag02 Ag0K 129.85(3) . . ?
Ag06 Ag02 Ag0D 154.51(3) . . ?
Ag07 Ag02 Ag03 110.69(3) . . ?
Ag07 Ag02 Ag04 65.13(2) . . ?
Ag07 Ag02 Ag05 62.41(2) . . ?
Ag07 Ag02 Ag06 107.37(3) . . ?
Ag07 Ag02 Ag0D 84.72(3) . . ?
Ag07 Ag02 Ag0F 123.11(3) . . ?
Ag07 Ag02 Ag0K 166.51(3) . . ?
Ag0F Ag02 Ag03 108.96(3) . . ?
Ag0F Ag02 Ag06 65.35(2) . . ?
Ag0F Ag02 Ag0D 127.05(3) . . ?
Ag0K Ag02 Ag03 63.41(2) . . ?
Ag0K Ag02 Ag06 79.96(2) . . ?
Ag0K Ag02 Ag0D 84.31(3) . . ?
Ag0K Ag02 Ag0F 70.07(2) . . ?
Cl0W Ag02 Pt01 157.03(5) . . ?
Cl0W Ag02 Ag03 144.86(5) . . ?
Cl0W Ag02 Ag04 122.60(5) . . ?
Cl0W Ag02 Ag05 106.32(5) . . ?
Cl0W Ag02 Ag06 132.27(5) . . ?
Cl0W Ag02 Ag07 98.77(5) . . ?
Cl0W Ag02 Ag0D 64.70(5) . . ?
Cl0W Ag02 Ag0F 66.92(5) . . ?
Cl0W Ag02 Ag0K 83.55(5) . . ?
Pt01 Ag03 Ag02 57.177(19) . . ?
Pt01 Ag03 Ag04 57.883(19) . . ?
Pt01 Ag03 Ag06 59.111(19) . . ?
Pt01 Ag03 Ag08 58.200(19) . . ?
Pt01 Ag03 Ag0B 60.85(2) . . ?
Pt01 Ag03 Ag0H 119.73(3) . . ?
Pt01 Ag03 Ag0J 122.68(3) . . ?
Pt01 Ag03 Ag0K 113.48(3) . . ?
Ag02 Ag03 Ag0H 164.26(3) . . ?
Ag02 Ag03 Ag0J 97.56(3) . . ?
Ag02 Ag03 Ag0K 57.78(2) . . ?
Ag04 Ag03 Ag02 59.30(2) . . ?
Ag04 Ag03 Ag08 58.67(2) . . ?
Ag04 Ag03 Ag0B 108.53(3) . . ?
Ag04 Ag03 Ag0H 105.38(3) . . ?
Ag04 Ag03 Ag0J 64.97(2) . . ?
Ag04 Ag03 Ag0K 98.62(3) . . ?
Ag06 Ag03 Ag02 62.07(2) . . ?
Ag06 Ag03 Ag04 109.46(3) . . ?
Ag06 Ag03 Ag08 108.15(3) . . ?
Ag06 Ag03 Ag0B 61.40(2) . . ?
Ag06 Ag03 Ag0H 131.63(3) . . ?
Ag06 Ag03 Ag0J 155.83(3) . . ?
Ag06 Ag03 Ag0K 79.86(3) . . ?
Ag08 Ag03 Ag02 106.24(3) . . ?
Ag08 Ag03 Ag0B 59.87(2) . . ?
Ag08 Ag03 Ag0H 64.28(2) . . ?
Ag08 Ag03 Ag0J 89.30(3) . . ?
Ag08 Ag03 Ag0K 157.20(3) . . ?
Ag0B Ag03 Ag02 110.56(3) . . ?
Ag0B Ag03 Ag0H 76.43(2) . . ?
Ag0B Ag03 Ag0J 142.52(3) . . ?
Ag0B Ag03 Ag0K 138.05(3) . . ?
Ag0H Ag03 Ag0K 126.63(3) . . ?
Ag0J Ag03 Ag0H 70.71(2) . . ?
Ag0J Ag03 Ag0K 77.95(3) . . ?
Cl0Y Ag03 Pt01 162.51(6) . . ?
Cl0Y Ag03 Ag02 115.73(6) . . ?
Cl0Y Ag03 Ag04 135.19(6) . . ?
Cl0Y Ag03 Ag06 103.43(6) . . ?
Cl0Y Ag03 Ag08 135.75(6) . . ?
Cl0Y Ag03 Ag0B 113.68(5) . . ?
Cl0Y Ag03 Ag0H 71.64(5) . . ?
Cl0Y Ag03 Ag0J 72.47(5) . . ?
Cl0Y Ag03 Ag0K 58.05(5) . . ?
Pt01 Ag04 Ag02 58.28(2) . . ?
Pt01 Ag04 Ag03 58.689(19) . . ?
Pt01 Ag04 Ag07 56.481(18) . . ?
Pt01 Ag04 Ag08 59.46(2) . . ?
Pt01 Ag04 Ag09 59.22(2) . . ?
Pt01 Ag04 Ag0D 119.65(3) . . ?
Pt01 Ag04 Ag0I 110.80(3) . . ?
Pt01 Ag04 Ag0J 117.36(3) . . ?
Ag02 Ag04 Ag07 56.55(2) . . ?
Ag02 Ag04 Ag0D 62.60(2) . . ?
Ag02 Ag04 Ag0I 102.93(3) . . ?
Ag02 Ag04 Ag0J 95.21(3) . . ?
Ag03 Ag04 Ag02 61.71(2) . . ?
Ag03 Ag04 Ag07 106.10(3) . . ?
Ag03 Ag04 Ag0D 102.57(3) . . ?
Ag03 Ag04 Ag0I 164.08(3) . . ?
Ag03 Ag04 Ag0J 58.83(2) . . ?
Ag07 Ag04 Ag0J 150.94(3) . . ?
Ag08 Ag04 Ag02 110.35(3) . . ?
Ag08 Ag04 Ag03 61.45(2) . . ?
Ag08 Ag04 Ag07 107.69(3) . . ?
Ag08 Ag04 Ag09 63.48(2) . . ?
Ag08 Ag04 Ag0D 162.75(3) . . ?
Ag08 Ag04 Ag0I 125.88(3) . . ?
Ag08 Ag04 Ag0J 87.39(3) . . ?
Ag09 Ag04 Ag02 105.65(3) . . ?
Ag09 Ag04 Ag03 111.10(3) . . ?
Ag09 Ag04 Ag07 57.44(2) . . ?
Ag09 Ag04 Ag0D 132.56(3) . . ?
Ag09 Ag04 Ag0I 67.19(2) . . ?
Ag09 Ag04 Ag0J 148.49(3) . . ?
Ag0D Ag04 Ag07 82.07(3) . . ?
Ag0D Ag04 Ag0I 71.27(2) . . ?
Ag0D Ag04 Ag0J 78.02(2) . . ?
Ag0I Ag04 Ag07 59.04(2) . . ?
Ag0I Ag04 Ag0J 131.08(3) . . ?
Cl0X Ag04 Pt01 159.71(6) . . ?
Cl0X Ag04 Ag02 141.68(6) . . ?
Cl0X Ag04 Ag03 121.57(5) . . ?
Cl0X Ag04 Ag07 131.70(5) . . ?
Cl0X Ag04 Ag08 101.74(6) . . ?
Cl0X Ag04 Ag09 107.14(6) . . ?
Cl0X Ag04 Ag0D 80.60(6) . . ?
Cl0X Ag04 Ag0I 72.71(5) . . ?
Cl0X Ag04 Ag0J 65.31(5) . . ?
Pt01 Ag05 Ag02 57.71(2) . . ?
Pt01 Ag05 Ag06 59.07(2) . . ?
Pt01 Ag05 Ag07 57.482(19) . . ?
Pt01 Ag05 Ag0A 59.85(2) . . ?
Pt01 Ag05 Ag0C 55.864(19) . . ?
Pt01 Ag05 Ag0F 104.78(2) . . ?
Pt01 Ag05 Ag0P 117.59(3) . . ?
Pt01 Ag05 Ag1 105.12(15) . . ?
Ag02 Ag05 Ag07 57.66(2) . . ?
Ag02 Ag05 Ag0C 102.74(3) . . ?
Ag02 Ag05 Ag0F 56.02(2) . . ?
Ag02 Ag05 Ag1 158.17(15) . . ?
Ag06 Ag05 Ag02 62.96(2) . . ?
Ag06 Ag05 Ag07 108.56(3) . . ?
Ag06 Ag05 Ag0A 61.70(2) . . ?
Ag06 Ag05 Ag0C 107.61(3) . . ?
Ag06 Ag05 Ag0F 62.19(2) . . ?
Ag06 Ag05 Ag0P 172.24(3) . . ?
Ag06 Ag05 Ag1 122.53(15) . . ?
Ag07 Ag05 Ag0C 56.02(2) . . ?
Ag07 Ag05 Ag0F 107.35(3) . . ?
Ag07 Ag05 Ag1 102.63(15) . . ?
Ag0A Ag05 Ag02 110.88(3) . . ?
Ag0A Ag05 Ag07 107.55(3) . . ?
Ag0A Ag05 Ag0C 60.78(2) . . ?
Ag0A Ag05 Ag0F 120.49(3) . . ?
Ag0A Ag05 Ag0P 123.77(3) . . ?
Ag0A Ag05 Ag1 63.40(15) . . ?
Ag0C Ag05 Ag0F 158.55(3) . . ?
Ag0C Ag05 Ag1 55.62(15) . . ?
Ag0P Ag05 Ag02 109.28(3) . . ?
Ag0P Ag05 Ag07 65.24(2) . . ?
Ag0P Ag05 Ag0C 73.27(3) . . ?
Ag0P Ag05 Ag0F 114.23(3) . . ?
Ag0P Ag05 Ag1 64.56(15) . . ?
S17 Ag05 Pt01 144.93(6) . . ?
S17 Ag05 Ag02 87.24(6) . . ?
S17 Ag05 Ag06 106.05(6) . . ?
S17 Ag05 Ag07 107.02(6) . . ?
S17 Ag05 Ag0A 145.42(6) . . ?
S17 Ag05 Ag0C 145.81(6) . . ?
S17 Ag05 Ag0F 46.03(5) . . ?
S17 Ag05 Ag0P 72.57(5) . . ?
S17 Ag05 Ag1 109.20(16) . . ?
Ag1 Ag05 Ag0F 145.74(15) . . ?
Pt01 Ag06 Ag02 57.087(19) . . ?
Pt01 Ag06 Ag03 59.48(2) . . ?
Pt01 Ag06 Ag05 60.04(2) . . ?
Pt01 Ag06 Ag0A 59.46(2) . . ?
Pt01 Ag06 Ag0B 61.07(2) . . ?
Pt01 Ag06 Ag0F 109.24(2) . . ?
Ag02 Ag06 Ag0F 57.07(2) . . ?
Ag03 Ag06 Ag02 61.52(2) . . ?
Ag03 Ag06 Ag0A 109.87(3) . . ?
Ag03 Ag06 Ag0B 61.70(2) . . ?
Ag03 Ag06 Ag0F 106.40(3) . . ?
Ag05 Ag06 Ag02 60.32(2) . . ?
Ag05 Ag06 Ag03 111.39(3) . . ?
Ag05 Ag06 Ag0A 59.69(2) . . ?
Ag05 Ag06 Ag0B 110.69(3) . . ?
Ag05 Ag06 Ag0F 67.38(2) . . ?
Ag0A Ag06 Ag02 107.27(3) . . ?
Ag0A Ag06 Ag0B 60.85(2) . . ?
Ag0A Ag06 Ag0F 123.46(3) . . ?
Ag0B Ag06 Ag02 110.36(3) . . ?
Ag0B Ag06 Ag0F 167.00(3) . . ?
S10 Ag06 Pt01 148.10(7) . . ?
S10 Ag06 Ag02 131.86(6) . . ?
S10 Ag06 Ag03 95.89(6) . . ?
S10 Ag06 Ag05 151.07(7) . . ?
S10 Ag06 Ag0A 120.64(6) . . ?
S10 Ag06 Ag0B 90.26(6) . . ?
S10 Ag06 Ag0F 96.49(6) . . ?
Pt01 Ag07 Ag02 58.557(19) . . ?
Pt01 Ag07 Ag04 55.304(18) . . ?
Pt01 Ag07 Ag05 57.560(19) . . ?
Pt01 Ag07 Ag09 58.871(19) . . ?
Pt01 Ag07 Ag0C 58.50(2) . . ?
Pt01 Ag07 Ag0I 109.23(3) . . ?
Pt01 Ag07 Ag0P 108.92(3) . . ?
Ag02 Ag07 Ag04 58.32(2) . . ?
Ag02 Ag07 Ag05 59.92(2) . . ?
Ag02 Ag07 Ag09 107.30(3) . . ?
Ag02 Ag07 Ag0I 103.89(3) . . ?
Ag02 Ag07 Ag0P 103.52(3) . . ?
Ag04 Ag07 Ag0P 159.71(3) . . ?
Ag05 Ag07 Ag04 104.45(2) . . ?
Ag05 Ag07 Ag0I 162.36(3) . . ?
Ag05 Ag07 Ag0P 55.69(2) . . ?
Ag09 Ag07 Ag04 57.60(2) . . ?
Ag09 Ag07 Ag05 109.16(3) . . ?
Ag09 Ag07 Ag0I 67.02(2) . . ?
Ag09 Ag07 Ag0P 128.74(3) . . ?
Ag0C Ag07 Ag02 110.32(3) . . ?
Ag0C Ag07 Ag04 104.12(3) . . ?
Ag0C Ag07 Ag05 63.24(2) . . ?
Ag0C Ag07 Ag09 59.18(2) . . ?
Ag0C Ag07 Ag0I 122.27(3) . . ?
Ag0C Ag07 Ag0P 72.15(3) . . ?
Ag0I Ag07 Ag04 58.49(2) . . ?
Ag0I Ag07 Ag0P 140.74(3) . . ?
S0A Ag07 Pt01 151.96(6) . . ?
S0A Ag07 Ag02 104.82(6) . . ?
S0A Ag07 Ag04 138.80(6) . . ?
S0A Ag07 Ag05 94.97(6) . . ?
S0A Ag07 Ag09 146.49(6) . . ?
S0A Ag07 Ag0C 117.07(6) . . ?
S0A Ag07 Ag0I 96.25(6) . . ?
S0A Ag07 Ag0P 49.52(6) . . ?
Pt01 Ag08 Ag03 57.753(19) . . ?
Pt01 Ag08 Ag04 58.17(2) . . ?
Pt01 Ag08 Ag09 57.155(19) . . ?
Pt01 Ag08 Ag0B 60.92(2) . . ?
Pt01 Ag08 Ag0E 58.43(2) . . ?
Pt01 Ag08 Ag0H 114.23(3) . . ?
Pt01 Ag08 Ag0S 110.33(3) . . ?
Ag03 Ag08 Ag09 106.16(3) . . ?
Ag03 Ag08 Ag0B 60.45(2) . . ?
Ag03 Ag08 Ag0H 58.94(2) . . ?
Ag03 Ag08 Ag0S 158.04(3) . . ?
Ag04 Ag08 Ag03 59.88(2) . . ?
Ag04 Ag08 Ag09 58.69(2) . . ?
Ag04 Ag08 Ag0B 110.00(3) . . ?
Ag04 Ag08 Ag0H 102.35(3) . . ?
Ag04 Ag08 Ag0S 98.30(3) . . ?
Ag09 Ag08 Ag0H 161.03(3) . . ?
Ag09 Ag08 Ag0S 55.41(2) . . ?
Ag0B Ag08 Ag09 109.93(3) . . ?
Ag0B Ag08 Ag0H 74.31(2) . . ?
Ag0B Ag08 Ag0S 133.30(3) . . ?
Ag0E Ag08 Ag03 106.23(3) . . ?
Ag0E Ag08 Ag04 109.34(3) . . ?
Ag0E Ag08 Ag09 62.89(2) . . ?
Ag0E Ag08 Ag0B 58.83(2) . . ?
Ag0E Ag08 Ag0H 129.79(3) . . ?
Ag0E Ag08 Ag0S 77.30(3) . . ?
Ag0H Ag08 Ag0S 135.34(3) . . ?
S1C Ag08 Pt01 150.36(6) . . ?
S1C Ag08 Ag03 134.11(7) . . ?
S1C Ag08 Ag04 101.38(6) . . ?
S1C Ag08 Ag09 94.54(6) . . ?
S1C Ag08 Ag0B 147.07(6) . . ?
S1C Ag08 Ag0E 119.65(7) . . ?
S1C Ag08 Ag0H 89.77(6) . . ?
S1C Ag08 Ag0S 47.23(6) . . ?
Pt01 Ag09 Ag04 57.808(19) . . ?
Pt01 Ag09 Ag07 58.760(19) . . ?
Pt01 Ag09 Ag08 57.023(19) . . ?
Pt01 Ag09 Ag0C 58.63(2) . . ?
Pt01 Ag09 Ag0E 55.810(19) . . ?
Pt01 Ag09 Ag0I 102.47(3) . . ?
Pt01 Ag09 Ag0R 104.92(3) . . ?
Pt01 Ag09 Ag0S 120.96(3) . . ?
Ag04 Ag09 Ag08 57.83(2) . . ?
AG0Va Ag0C Ag05 79.97(4) . . ?
Ag04 Ag09 Ag0E 102.98(3) . . ?
Ag04 Ag09 Ag0I 57.75(2) . . ?
Ag04 Ag09 Ag0R 158.35(3) . . ?
Ag04 Ag09 Ag0S 105.95(3) . . ?
Ag07 Ag09 Ag04 64.95(2) . . ?
Ag07 Ag09 Ag08 109.15(3) . . ?
Ag07 Ag09 Ag0E 105.98(3) . . ?
Ag07 Ag09 Ag0I 58.16(2) . . ?
Ag07 Ag09 Ag0R 119.76(3) . . ?
Ag07 Ag09 Ag0S 170.01(4) . . ?
Ag08 Ag09 Ag0E 55.88(2) . . ?
Ag08 Ag09 Ag0I 112.01(3) . . ?
AG0Va Ag0C Ag07 124.79(4) . . ?
AG0Va Ag0C Ag09 171.25(5) . . ?
AG0Va Ag0C Ag0A 74.29(4) . . ?
AG0Va Ag0C Ag0E 115.11(4) . . ?
AG0Va Ag0C Ag0R 109.28(4) . . ?
AG0Va Ag0C Ag1 14.91(14) . . ?
AG0Va S18 Ag0O 137.39(11) . . ?
AG0Va S18 Ag0T 77.26(8) . . ?
AG0Va Ag1 Ag05 132.0(8) . . ?
AG0Va Ag1 Ag0A 107.3(7) . . ?
AG0Va Ag1 Ag0C 73.1(6) . . ?
AG0Va Ag1 Ag0P 107.0(7) . . ?
AG0Va Ag1 S18 83.4(7) . . ?
AG0Va Ag1 S1F 109.1(8) . . ?
Ag08 Ag09 Ag0R 102.70(3) . . ?
Ag0C Ag09 Ag04 110.20(3) . . ?
Ag0C Ag09 Ag07 59.68(2) . . ?
Ag0C Ag09 Ag08 105.61(3) . . ?
Ag0C Ag09 Ag0E 59.31(2) . . ?
Ag0C Ag09 Ag0I 114.48(3) . . ?
Ag0C Ag09 Ag0R 63.18(3) . . ?
Ag0C Ag09 Ag0S 129.70(3) . . ?
Ag0E Ag09 Ag0I 158.08(3) . . ?
Ag0E Ag09 Ag0R 55.52(2) . . ?
Ag0R Ag09 Ag0I 143.77(3) . . ?
Ag0S Ag09 Ag08 66.68(2) . . ?
Ag0S Ag09 Ag0E 79.53(3) . . ?
Ag0S Ag09 Ag0I 114.09(3) . . ?
Ag0S Ag09 Ag0R 70.22(3) . . ?
S1A Ag09 Pt01 144.95(6) . . ?
S1A Ag09 Ag04 87.70(6) . . ?
S1A Ag09 Ag07 103.37(6) . . ?
S1A Ag09 Ag08 111.98(6) . . ?
S1A Ag09 Ag0C 142.26(6) . . ?
S1A Ag09 Ag0E 150.58(6) . . ?
S1A Ag09 Ag0I 47.38(6) . . ?
S1A Ag09 Ag0R 110.08(6) . . ?
S1A Ag09 Ag0S 71.16(6) . . ?
Pt01 Ag0A Ag05 59.09(2) . . ?
Pt01 Ag0A Ag06 57.80(2) . . ?
Pt01 Ag0A Ag0B 60.44(2) . . ?
Pt01 Ag0A Ag0C 56.491(19) . . ?
Pt01 Ag0A Ag0E 57.60(2) . . ?
Pt01 Ag0A Ag1 105.21(15) . . ?
Ag05 Ag0A Ag06 58.61(2) . . ?
Ag05 Ag0A Ag0B 109.57(3) . . ?
Ag05 Ag0A Ag0C 63.23(2) . . ?
Ag05 Ag0A Ag0E 110.24(3) . . ?
Ag05 Ag0A Ag1 64.24(15) . . ?
Ag06 Ag0A Ag0B 60.58(2) . . ?
Ag06 Ag0A Ag0C 107.15(3) . . ?
Ag06 Ag0A Ag0E 105.59(3) . . ?
Ag06 Ag0A Ag1 120.41(15) . . ?
Ag0B Ag0A Ag0C 107.15(3) . . ?
Ag0B Ag0A Ag1 163.61(15) . . ?
Ag0C Ag0A Ag1 56.47(15) . . ?
Ag0E Ag0A Ag0B 58.13(2) . . ?
Ag0E Ag0A Ag0C 59.50(2) . . ?
Ag0E Ag0A Ag1 108.43(15) . . ?
S18 Ag0A Pt01 145.36(6) . . ?
S18 Ag0A Ag05 113.29(6) . . ?
S18 Ag0A Ag06 151.74(7) . . ?
S18 Ag0A Ag0B 137.01(6) . . ?
S18 Ag0A Ag0C 89.31(6) . . ?
S18 Ag0A Ag0E 102.54(6) . . ?
S18 Ag0A Ag1 50.61(16) . . ?
Pt01 Ag0B Ag03 56.221(18) . . ?
Pt01 Ag0B Ag06 56.075(18) . . ?
Pt01 Ag0B Ag08 56.707(19) . . ?
Pt01 Ag0B Ag0A 57.081(19) . . ?
Ag06 Ag0B Ag03 56.90(2) . . ?
Ag06 Ag0B Ag0A 58.57(2) . . ?
Ag08 Ag0B Ag03 59.68(2) . . ?
Ag08 Ag0B Ag06 104.47(3) . . ?
Ag08 Ag0B Ag0A 106.02(3) . . ?
Ag0A Ag0B Ag03 104.23(3) . . ?
Ag0E Ag0B Pt01 57.089(19) . . ?
Ag0E Ag0B Ag03 105.76(3) . . ?
Ag0C AG0Va Ag0T 88.59(4) . . ?
Ag0E Ag0B Ag06 105.39(3) . . ?
Ag0E Ag0B Ag08 58.99(2) . . ?
Ag0E Ag0B Ag0A 59.88(2) . . ?
S15 Ag0B Pt01 133.16(6) . . ?
S15 Ag0B Ag03 77.76(6) . . ?
S15 Ag0B Ag06 107.51(6) . . ?
S15 Ag0B Ag08 94.57(6) . . ?
S15 Ag0B Ag0A 157.29(6) . . ?
S15 Ag0B Ag0E 142.10(6) . . ?
S15 Ag0B Cl16 106.47(8) . . ?
Cl16 Ag0B Pt01 120.18(6) . . ?
Cl16 Ag0B Ag03 164.14(7) . . ?
Cl16 Ag0B Ag06 107.61(6) . . ?
Cl16 Ag0B Ag08 133.60(6) . . ?
Cl16 Ag0B Ag0A 65.88(6) . . ?
Cl16 Ag0B Ag0E 80.55(6) . . ?
Pt01 Ag0C Ag05 56.998(19) . . ?
Pt01 Ag0C Ag07 59.67(2) . . ?
Pt01 Ag0C Ag09 59.93(2) . . ?
Pt01 Ag0C Ag0A 58.365(19) . . ?
Pt01 Ag0C Ag0E 57.94(2) . . ?
Pt01 Ag0C Ag0R 105.54(3) . . ?
Pt01 Ag0C Ag0V 127.97(4) . . ?
Pt01 Ag0C Ag1 114.48(16) . . ?
Ag05 Ag0C Ag0R 160.45(3) . . ?
Ag07 Ag0C Ag05 60.74(2) . . ?
Ag07 Ag0C Ag0A 107.48(3) . . ?
Ag07 Ag0C Ag0E 111.09(3) . . ?
Ag07 Ag0C Ag0R 120.75(3) . . ?
Ag07 Ag0C Ag1 114.35(17) . . ?
Ag09 Ag0C Ag05 108.72(3) . . ?
Ag09 Ag0C Ag07 61.14(2) . . ?
Ag09 Ag0C Ag0A 111.07(3) . . ?
Ag09 Ag0C Ag0E 64.51(2) . . ?
Ag09 Ag0C Ag0R 62.77(3) . . ?
Ag09 Ag0C Ag1 173.84(17) . . ?
Ag0A Ag0C Ag05 55.98(2) . . ?
Ag0A Ag0C Ag0R 108.84(3) . . ?
Ag0E Ag0C Ag05 103.85(3) . . ?
Ag0E Ag0C Ag0A 58.78(2) . . ?
Ag0E Ag0C Ag0R 56.76(2) . . ?
Ag0E Ag0C Ag1 115.54(17) . . ?
S1G Ag0C Pt01 149.04(6) . . ?
S1G Ag0C Ag05 139.75(7) . . ?
S1G Ag0C Ag07 146.25(6) . . ?
S1G Ag0C Ag09 111.45(7) . . ?
S1G Ag0C Ag0A 105.72(6) . . ?
S1G Ag0C Ag0E 91.19(6) . . ?
S1G Ag0C Ag0R 51.26(7) . . ?
S1G Ag0C Ag0V 59.91(8) . . ?
S1G Ag0C Ag1 74.66(18) . . ?
Ag1 Ag0C Ag05 65.14(17) . . ?
Ag1 Ag0C Ag0A 65.48(16) . . ?
Ag1 Ag0C Ag0R 122.82(17) . . ?
Ag04 Ag0D Ag02 58.01(2) . . ?
S00Z Ag0D Ag02 108.97(6) . . ?
S00Z Ag0D Ag04 98.21(6) . . ?
S00Z Ag0D S11 171.64(9) . . ?
S11 Ag0D Ag02 79.24(6) . . ?
S11 Ag0D Ag04 84.68(6) . . ?
Pt01 Ag0E Ag08 59.42(2) . . ?
Pt01 Ag0E Ag09 56.828(19) . . ?
Pt01 Ag0E Ag0A 59.41(2) . . ?
Pt01 Ag0E Ag0B 62.48(2) . . ?
Pt01 Ag0E Ag0C 57.79(2) . . ?
Pt01 Ag0E Ag0R 112.27(3) . . ?
Ag08 Ag0E Ag09 61.23(2) . . ?
Ag08 Ag0E Ag0A 110.13(3) . . ?
Ag08 Ag0E Ag0C 107.47(3) . . ?
Ag08 Ag0E Ag0R 113.24(3) . . ?
Ag0A Ag0E Ag09 106.77(3) . . ?
Ag0A Ag0E Ag0C 61.72(2) . . ?
Ag0B Ag0E Ag08 62.19(2) . . ?
Ag0B Ag0E Ag09 111.26(3) . . ?
Ag0B Ag0E Ag0A 61.99(2) . . ?
Ag0B Ag0E Ag0C 112.06(3) . . ?
Ag0B Ag0E Ag0R 174.10(4) . . ?
Ag0C Ag0E Ag09 56.18(2) . . ?
Ag0R Ag0E Ag09 62.84(3) . . ?
Ag0R Ag0E Ag0A 118.47(3) . . ?
Ag0R Ag0E Ag0C 64.97(3) . . ?
Cl19 Ag0E Pt01 162.78(7) . . ?
Cl19 Ag0E Ag08 137.78(7) . . ?
Cl19 Ag0E Ag09 125.63(6) . . ?
Cl19 Ag0E Ag0A 106.56(7) . . ?
Cl19 Ag0E Ag0B 122.09(6) . . ?
Cl19 Ag0E Ag0C 107.84(7) . . ?
Cl19 Ag0E Ag0R 63.75(6) . . ?
Ag02 Ag0F Ag05 54.42(2) . . ?
Ag02 Ag0F Ag06 57.58(2) . . ?
Ag02 Ag0F Ag0K 54.53(2) . . ?
Ag05 Ag0F Ag0K 103.51(3) . . ?
Ag06 Ag0F Ag05 50.436(19) . . ?
Ag06 Ag0F Ag0K 70.31(2) . . ?
S12 Ag0F Ag02 100.59(6) . . ?
S12 Ag0F Ag05 138.59(6) . . ?
S12 Ag0F Ag06 88.87(6) . . ?
S12 Ag0F Ag0K 46.41(6) . . ?
S12 Ag0F S17 171.09(9) . . ?
S17 Ag0F Ag02 88.12(6) . . ?
S17 Ag0F Ag05 48.94(6) . . ?
S17 Ag0F Ag06 97.46(6) . . ?
S17 Ag0F Ag0K 141.93(6) . . ?
Cl0Y Ag0G Ag0N 62.91(5) . . ?
S10 Ag0G Ag0N 52.17(6) . . ?
S10 Ag0G Cl0Y 87.43(7) . . ?
S15 Ag0G Ag0N 136.71(6) . . ?
S15 Ag0G Cl0Y 84.26(7) . . ?
S15 Ag0G S10 102.29(8) . . ?
P01E Ag0G Ag0N 85.53(7) . . ?
P01E Ag0G Cl0Y 111.76(8) . . ?
P01E Ag0G S10 119.48(9) . . ?
P01E Ag0G S15 135.06(9) . . ?
Ag03 Ag0H Ag08 56.78(2) . . ?
S014 Ag0H Ag03 96.24(6) . . ?
S014 Ag0H Ag08 89.15(6) . . ?
S15 Ag0H Ag03 79.08(6) . . ?
S15 Ag0H Ag08 92.28(6) . . ?
S15 Ag0H S014 173.23(9) . . ?
Ag04 Ag0I Ag07 62.47(2) . . ?
Ag04 Ag0I Ag09 55.06(2) . . ?
Ag07 Ag0I Ag09 54.81(2) . . ?
S00Z Ag0I Ag04 97.20(6) . . ?
S00Z Ag0I Ag07 87.21(6) . . ?
S00Z Ag0I Ag09 139.37(6) . . ?
S00Z Ag0I S1A 169.08(9) . . ?
S1A Ag0I Ag04 88.27(6) . . ?
S1A Ag0I Ag07 103.71(7) . . ?
S1A Ag0I Ag09 51.10(6) . . ?
Ag03 Ag0J Ag04 56.19(2) . . ?
S11 Ag0J Ag03 85.23(6) . . ?
S11 Ag0J Ag04 80.08(6) . . ?
S014 Ag0J Ag03 97.13(6) . . ?
S014 Ag0J Ag04 105.74(6) . . ?
S014 Ag0J S11 174.09(9) . . ?
Ag02 Ag0K Ag03 58.80(2) . . ?
Ag02 Ag0K Ag0F 55.39(2) . . ?
Ag02 Ag0K Ag0N 120.01(3) . . ?
Ag03 Ag0K Ag0F 96.06(3) . . ?
Ag03 Ag0K Ag0N 90.01(3) . . ?
Ag0N Ag0K Ag0F 82.87(2) . . ?
Cl0Y Ag0K Ag02 110.24(5) . . ?
Cl0Y Ag0K Ag03 51.53(5) . . ?
Cl0Y Ag0K Ag0F 126.82(5) . . ?
Cl0Y Ag0K Ag0N 60.10(5) . . ?
S11 Ag0K Ag02 79.80(6) . . ?
S11 Ag0K Ag03 81.07(6) . . ?
S11 Ag0K Ag0F 126.80(6) . . ?
S11 Ag0K Ag0N 149.58(6) . . ?
S11 Ag0K Cl0Y 92.43(7) . . ?
S12 Ag0K Ag02 100.15(6) . . ?
S12 Ag0K Ag03 119.71(6) . . ?
S12 Ag0K Ag0F 45.10(5) . . ?
S12 Ag0K Ag0N 49.79(5) . . ?
S12 Ag0K Cl0Y 109.71(7) . . ?
S12 Ag0K S11 156.01(8) . . ?
Cl0W Ag0L Ag0Q 59.91(5) . . ?
S00Z Ag0L Ag0Q 137.00(6) . . ?
S00Z Ag0L Cl0W 96.38(7) . . ?
S00Z Ag0L S0A 89.46(8) . . ?
S0A Ag0L Ag0Q 59.22(6) . . ?
S0A Ag0L Cl0W 92.22(7) . . ?
P01D Ag0L Ag0Q 90.34(6) . . ?
P01D Ag0L Cl0W 106.88(8) . . ?
P01D Ag0L S00Z 132.35(8) . . ?
P01D Ag0L S0A 129.29(8) . . ?
Cl0X Ag0M Ag0U 55.23(5) . . ?
S014 Ag0M Ag0U 139.18(6) . . ?
S014 Ag0M Cl0X 93.13(7) . . ?
S014 Ag0M S1C 90.29(8) . . ?
S1C Ag0M Ag0U 68.53(6) . . ?
S1C Ag0M Cl0X 92.19(7) . . ?
P01M Ag0M Ag0U 83.65(8) . . ?
P01M Ag0M Cl0X 101.88(8) . . ?
P01M Ag0M S014 132.12(10) . . ?
P01M Ag0M S1C 133.44(10) . . ?
Ag0G Ag0N Ag0K 101.60(3) . . ?
S10 Ag0N Ag0G 54.59(6) . . ?
S10 Ag0N Ag0K 92.06(6) . . ?
S10 Ag0N S12 93.96(8) . . ?
S12 Ag0N Ag0G 138.14(6) . . ?
S12 Ag0N Ag0K 47.27(6) . . ?
P01I Ag0N Ag0G 90.58(7) . . ?
P01I Ag0N Ag0K 122.93(8) . . ?
P01I Ag0N S10 136.48(9) . . ?
P01I Ag0N S12 128.23(9) . . ?
Cl16 Ag0O Ag0T 138.23(6) . . ?
Cl16 Ag0O S18 93.34(8) . . ?
Cl16 Ag0O Cl19 94.98(9) . . ?
S18 Ag0O Ag0T 55.93(6) . . ?
S18 Ag0O Cl19 102.15(8) . . ?
Cl19 Ag0O Ag0T 68.84(6) . . ?
P01J Ag0O Ag0T 87.15(7) . . ?
P01J Ag0O Cl16 134.60(9) . . ?
P01J Ag0O S18 119.43(9) . . ?
P01J Ag0O Cl19 106.42(9) . . ?
Ag05 Ag0P Ag07 59.07(2) . . ?
Ag05 Ag0P Ag0Q 83.79(3) . . ?
Ag05 Ag0P Ag1 62.93(14) . . ?
Ag07 Ag0P Ag0Q 84.13(3) . . ?
Ag07 Ag0P Ag1 97.89(15) . . ?
S0A Ag0P Ag05 99.12(6) . . ?
S0A Ag0P Ag07 51.14(6) . . ?
S0A Ag0P Ag0Q 55.66(6) . . ?
S0A Ag0P Ag1 148.23(16) . . ?
S1F Ag0P Ag05 90.09(6) . . ?
S1F Ag0P Ag07 136.96(7) . . ?
S1F Ag0P Ag0Q 124.58(8) . . ?
S1F Ag0P S0A 170.66(9) . . ?
S1F Ag0P Ag1 39.10(16) . . ?
Ag1 Ag0P Ag0Q 138.32(15) . . ?
Ag0L Ag0Q Ag0P 100.76(3) . . ?
Cl0W Ag0Q Ag0L 57.08(5) . . ?
Cl0W Ag0Q Ag0P 109.88(5) . . ?
S0A Ag0Q Ag0L 55.16(5) . . ?
S0A Ag0Q Ag0P 46.03(5) . . ?
S0A Ag0Q Cl0W 87.89(7) . . ?
S17 Ag0Q Ag0L 132.76(6) . . ?
S17 Ag0Q Ag0P 65.12(6) . . ?
S17 Ag0Q Cl0W 84.43(7) . . ?
S17 Ag0Q S0A 101.96(8) . . ?
P01B Ag0Q Ag0L 89.05(6) . . ?
P01B Ag0Q Ag0P 131.31(7) . . ?
P01B Ag0Q Cl0W 115.20(8) . . ?
P01B Ag0Q S0A 117.76(8) . . ?
P01B Ag0Q S17 135.20(9) . . ?
Ag09 Ag0R Ag0C 54.04(2) . . ?
Ag0E Ag0R Ag09 61.64(2) . . ?
Ag0E Ag0R Ag0C 58.28(2) . . ?
Cl19 Ag0R Ag09 112.69(6) . . ?
Cl19 Ag0R Ag0C 94.63(6) . . ?
Cl19 Ag0R Ag0E 51.79(5) . . ?
S1G Ag0R Ag09 104.87(7) . . ?
S1G Ag0R Ag0C 53.14(6) . . ?
S1G Ag0R Ag0E 93.68(6) . . ?
S1G Ag0R Cl19 88.90(8) . . ?
S1H Ag0R Ag09 84.36(8) . . ?
S1H Ag0R Ag0C 136.59(8) . . ?
S1H Ag0R Ag0E 115.90(8) . . ?
S1H Ag0R Cl19 114.74(9) . . ?
S1H Ag0R S1G 149.47(9) . . ?
Ag08 Ag0S Ag0U 88.47(3) . . ?
Ag09 Ag0S Ag08 57.90(2) . . ?
Ag09 Ag0S Ag0U 82.91(3) . . ?
S1C Ag0S Ag08 49.21(6) . . ?
S1C Ag0S Ag09 98.39(6) . . ?
S1C Ag0S Ag0U 65.03(6) . . ?
S1H Ag0S Ag08 133.99(8) . . ?
S1H Ag0S Ag09 88.34(8) . . ?
S1H Ag0S Ag0U 119.87(8) . . ?
S1H Ag0S S1C 172.31(10) . . ?
Ag0O Ag0T Ag0V 104.75(4) . . ?
S18 Ag0T Ag0O 57.71(6) . . ?
S18 Ag0T Ag0V 50.02(6) . . ?
S1G Ag0T Ag0O 120.94(6) . . ?
S1G Ag0T Ag0V 54.12(7) . . ?
S1G Ag0T S18 94.64(8) . . ?
P01K Ag0T Ag0O 94.24(7) . . ?
P01K Ag0T Ag0V 138.70(8) . . ?
P01K Ag0T S18 121.70(10) . . ?
P01K Ag0T S1G 140.11(9) . . ?
Ag0M Ag0U Ag0S 92.89(3) . . ?
Cl0X Ag0U Ag0M 58.46(5) . . ?
Cl0X Ag0U Ag0S 107.75(6) . . ?
S1A Ag0U Ag0M 133.98(6) . . ?
S1A Ag0U Ag0S 64.60(6) . . ?
S1A Ag0U Cl0X 89.35(8) . . ?
P01L Ag0U Ag0M 89.46(8) . . ?
P01L Ag0U Ag0S 115.91(9) . . ?
P01L Ag0U Cl0X 126.70(10) . . ?
P01L Ag0U S1A 136.07(10) . . ?
Ag02 Cl0W Ag0L 110.09(8) . . ?
Ag02 Cl0W Ag0Q 103.27(8) . . ?
Ag0L Cl0W Ag0Q 63.01(5) . . ?
Ag04 Cl0X Ag0M 110.76(8) . . ?
Ag04 Cl0X Ag0U 105.90(8) . . ?
Ag0U Cl0X Ag0M 66.31(6) . . ?
Ag03 Cl0Y Ag0G 95.18(7) . . ?
Ag03 Cl0Y Ag0K 70.42(5) . . ?
Ag0K Cl0Y Ag0G 120.65(8) . . ?
Ag0D S00Z Ag0I 91.72(8) . . ?
Ag0D S00Z Ag0L 93.01(8) . . ?
Ag0I S00Z Ag0L 128.55(10) . . ?
C02L S00Z Ag0D 105.8(3) . . ?
C02L S00Z Ag0I 107.4(3) . . ?
C02L S00Z Ag0L 120.2(3) . . ?
Ag06 S10 Ag0G 117.39(9) . . ?
Ag06 S10 Ag0N 113.91(9) . . ?
Ag0N S10 Ag0G 73.24(7) . . ?
C01X S10 Ag06 113.0(3) . . ?
C01X S10 Ag0G 123.0(3) . . ?
C01X S10 Ag0N 108.8(3) . . ?
Ag0D S11 Ag0J 105.95(9) . . ?
Ag0D S11 Ag0K 109.85(9) . . ?
Ag0J S11 Ag0K 102.57(9) . . ?
C03B S11 Ag0D 110.3(3) . . ?
C03B S11 Ag0J 110.4(3) . . ?
C03B S11 Ag0K 116.9(3) . . ?
Ag0F S12 Ag0K 88.48(8) . . ?
Ag0F S12 Ag0N 127.20(10) . . ?
Ag0K S12 Ag0N 82.94(8) . . ?
C02C S12 Ag0F 112.7(3) . . ?
C02C S12 Ag0K 105.0(3) . . ?
C02C S12 Ag0N 119.9(3) . . ?
Ag07 S0A Ag0L 104.12(8) . . ?
Ag07 S0A Ag0Q 109.83(8) . . ?
Ag0L S0A Ag0Q 65.63(6) . . ?
Ag0P S0A Ag07 79.34(7) . . ?
Ag0P S0A Ag0L 142.88(10) . . ?
Ag0P S0A Ag0Q 78.31(7) . . ?
C03L S0A Ag07 122.7(4) . . ?
C03L S0A Ag0L 104.9(4) . . ?
C03L S0A Ag0P 103.6(4) . . ?
C03L S0A Ag0Q 127.0(4) . . ?
Ag0H S014 Ag0M 125.25(10) . . ?
Ag0J S014 Ag0H 91.86(9) . . ?
Ag0J S014 Ag0M 98.43(8) . . ?
C02B S014 Ag0H 112.0(3) . . ?
C02B S014 Ag0J 107.3(4) . . ?
C02B S014 Ag0M 115.6(4) . . ?
Ag0G S15 Ag0B 106.48(9) . . ?
Ag0H S15 Ag0B 96.54(8) . . ?
Ag0H S15 Ag0G 110.82(9) . . ?
C048 S15 Ag0B 117.9(4) . . ?
C048 S15 Ag0G 108.1(4) . . ?
C048 S15 Ag0H 116.3(4) . . ?
Ag0O Cl16 Ag0B 125.69(9) . . ?
Ag0F S17 Ag05 85.03(7) . . ?
Ag0F S17 Ag0Q 106.58(9) . . ?
Ag0Q S17 Ag05 110.76(9) . . ?
C029 S17 Ag05 124.7(3) . . ?
C029 S17 Ag0F 109.0(3) . . ?
C029 S17 Ag0Q 115.0(3) . . ?
Ag0A S18 Ag0O 89.67(8) . . ?
Ag0A S18 Ag0T 117.58(10) . . ?
Ag0A S18 Ag0V 88.07(8) . . ?
Ag0A S18 Ag1 79.4(2) . . ?
Ag0T S18 Ag0O 66.35(6) . . ?
C02Y S18 Ag0A 125.8(4) . . ?
C02Y S18 Ag0O 110.4(3) . . ?
C02Y S18 Ag0T 116.6(4) . . ?
C02Y S18 Ag0V 105.2(3) . . ?
C02Y S18 Ag1 98.1(4) . . ?
Ag1 S18 Ag0O 150.4(2) . . ?
Ag1 S18 Ag0T 94.4(2) . . ?
Ag1 S18 Ag0V 17.16(17) . . ?
Ag0E Cl19 Ag0O 94.28(8) . . ?
Ag0E Cl19 Ag0R 64.46(6) . . ?
Ag0O Cl19 Ag0R 131.15(10) . . ?
Ag0I S1A Ag09 81.52(8) . . ?
Ag0I S1A Ag0U 105.82(10) . . ?
Ag0U S1A Ag09 111.42(9) . . ?
S18 AG0Va Ag0C 92.36(7) . . ?
S18 AG0Va Ag0T 52.72(6) . . ?
S18 AG0Va S1G 92.59(9) . . ?
S1F AG0Va Ag0C 108.07(8) . . ?
S1F AG0Va Ag0T 162.78(8) . . ?
S1F AG0Va S18 128.38(11) . . ?
S1F AG0Va S1G 138.21(10) . . ?
S1G AG0Va Ag0C 55.64(6) . . ?
S1G AG0Va Ag0T 49.01(6) . . ?
C03H S1A Ag09 130.5(4) . . ?
C03H S1A Ag0I 111.1(4) . . ?
C03H S1A Ag0U 110.4(4) . . ?
N01S P01B Ag0Q 117.5(3) . . ?
N01S P01B C02G 103.0(5) . . ?
N01S P01B C032 106.9(5) . . ?
C02G P01B Ag0Q 106.9(4) . . ?
C02G P01B C032 106.1(5) . . ?
C032 P01B Ag0Q 115.1(4) . . ?
Ag08 S1C Ag0M 110.10(9) . . ?
Ag0S S1C Ag08 83.57(8) . . ?
Ag0S S1C Ag0M 133.55(10) . . ?
C04R S1C Ag08 117.3(4) . . ?
C04R S1C Ag0M 107.2(4) . . ?
C04R S1C Ag0S 104.4(4) . . ?
N01S P01D Ag0L 117.4(3) . . ?
N01S P01D C02V 104.4(5) . . ?
N01S P01D C035 104.3(5) . . ?
C02V P01D Ag0L 113.0(3) . . ?
C035 P01D Ag0L 110.8(4) . . ?
C035 P01D C02V 106.0(5) . . ?
N01U P01E Ag0G 117.1(3) . . ?
N01U P01E C031 100.6(5) . . ?
N01U P01E C034 106.5(5) . . ?
C031 P01E Ag0G 110.2(4) . . ?
C031 P01E C034 105.5(5) . . ?
C034 P01E Ag0G 115.4(4) . . ?
Ag0P S1F Ag0V 95.35(10) . . ?
C03F S1F Ag0P 108.6(4) . . ?
C03F S1F Ag0V 111.4(4) . . ?
C03F S1F Ag1 127.6(5) . . ?
Ag1 S1F Ag0P 93.8(3) . . ?
Ag1 S1F Ag0V 17.1(2) . . ?
Ag0C S1G Ag0V 64.44(7) . . ?
Ag0R S1G Ag0C 75.61(8) . . ?
Ag0R S1G Ag0T 105.44(10) . . ?
Ag0R S1G Ag0V 136.59(10) . . ?
Ag0T S1G Ag0C 112.91(9) . . ?
Ag0T S1G Ag0V 76.87(8) . . ?
C045 S1G Ag0C 131.2(4) . . ?
C045 S1G Ag0R 102.0(4) . . ?
C045 S1G Ag0T 114.5(4) . . ?
C045 S1G Ag0V 116.6(4) . . ?
Ag0S S1H Ag0R 92.61(10) . . ?
C06E S1H Ag0R 110.1(4) . . ?
C06E S1H Ag0S 107.7(4) . . ?
N01U P01I Ag0N 115.9(3) . . ?
N01U P01I C03C 105.7(5) . . ?
N01U P01I C05X 102.6(5) . . ?
C03C P01I Ag0N 111.7(4) . . ?
C03C P01I C05X 108.0(5) . . ?
C05X P01I Ag0N 112.2(3) . . ?
N01Y P01J Ag0O 120.3(3) . . ?
N01Y P01J C02A 103.4(5) . . ?
N01Y P01J C03P 105.5(6) . . ?
C02A P01J Ag0O 114.2(4) . . ?
C02A P01J C03P 103.8(6) . . ?
C03P P01J Ag0O 108.3(5) . . ?
N01Y P01K Ag0T 115.5(3) . . ?
N01Y P01K C030 106.4(5) . . ?
N01Y P01K C03A 106.1(5) . . ?
C030 P01K Ag0T 112.0(3) . . ?
C03A P01K Ag0T 112.2(4) . . ?
C03A P01K C030 103.6(5) . . ?
N01W P01L Ag0U 116.2(4) . . ?
N01W P01L C037 105.0(6) . . ?
N01W P01L C05Z 103.8(7) . . ?
C037 P01L Ag0U 111.2(4) . . ?
C037 P01L C05Z 105.9(7) . . ?
C05Z P01L Ag0U 113.9(5) . . ?
N01W P01M Ag0M 115.2(4) . . ?
N01W P01M C03Y 102.7(5) . . ?
N01W P01M C08B 107.0(5) . . ?
C03Y P01M Ag0M 112.8(4) . . ?
C08B P01M Ag0M 113.0(3) . . ?
C08B P01M C03Y 105.2(6) . . ?
P01D N01S P01B 122.9(5) . . ?
C03J N01S P01B 119.6(7) . . ?
C03J N01S P01D 117.4(7) . . ?
P01E N01U P01I 121.4(5) . . ?
C02F N01U P01E 120.7(7) . . ?
C02F N01U P01I 117.4(7) . . ?
P01L N01W P01M 117.8(6) . . ?
C04D N01W P01L 118.7(9) . . ?
C04D N01W P01M 120.9(9) . . ?
C024 C01X S10 109.6(7) . . ?
C024 C01X C059 109.0(9) . . ?
C038 C01X S10 110.5(7) . . ?
C038 C01X C024 110.6(9) . . ?
C038 C01X C059 110.1(9) . . ?
C059 C01X S10 107.1(7) . . ?
P01K N01Y P01J 122.3(5) . . ?
C056 N01Y P01J 117.2(7) . . ?
C056 N01Y P01K 118.2(8) . . ?
C023 C01Z C02K 114.9(10) . . ?
C023 C01Z B04U 121.5(9) . . ?
C02K C01Z B04U 123.5(9) . . ?
C03B C020 C03W 108.4(9) . . ?
C025 C021 C02Z 120.6(11) . . ?
C01Z C023 C039 121.8(10) . . ?
C01X C024 C04W 109.8(9) . . ?
C021 C025 C03X 118.0(10) . . ?
C021 C025 B04U 122.2(10) . . ?
C03X C025 B04U 119.8(9) . . ?
C02X C026 C04L 122.5(11) . . ?
C02U C027 C03B 108.6(9) . . ?
C03Z C029 S17 108.9(6) . . ?
C03Z C029 C044 110.1(9) . . ?
C03Z C029 C06J 109.9(9) . . ?
C044 C029 S17 107.8(7) . . ?
C044 C029 C06J 110.4(9) . . ?
C06J C029 S17 109.8(7) . . ?
C03D C02A P01J 117.7(8) . . ?
C03D C02A C04S 117.8(11) . . ?
C04S C02A P01J 124.5(10) . . ?
C03S C02B S014 111.4(8) . . ?
C03S C02B C081 109.9(10) . . ?
C075 C02B S014 109.2(8) . . ?
C075 C02B C03S 110.9(11) . . ?
C075 C02B C081 107.4(12) . . ?
C081 C02B S014 108.0(8) . . ?
C02J C02C S12 106.6(7) . . ?
C03I C02C S12 110.5(7) . . ?
C03I C02C C02J 109.1(9) . . ?
C03I C02C C052 109.6(8) . . ?
C052 C02C S12 110.6(7) . . ?
C052 C02C C02J 110.5(9) . . ?
C04C C02E C047 108.7(9) . . ?
C05U C02G P01B 123.7(9) . . ?
C085 C02G P01B 115.2(10) . . ?
C085 C02G C05U 120.4(13) . . ?
C02N C02H C03Z 110.1(10) . . ?
C02N C02H C06R 110.7(11) . . ?
C06R C02H C03Z 108.9(10) . . ?
C05B C02I C02V 119.5(11) . . ?
C03Q C02J C02C 110.3(9) . . ?
C04M C02K C01Z 122.6(11) . . ?
C03U C02L S00Z 110.4(7) . . ?
C03U C02L C04F 108.1(9) . . ?
C03U C02L C05F 108.8(9) . . ?
C04F C02L S00Z 110.5(7) . . ?
C05F C02L S00Z 110.0(7) . . ?
C05F C02L C04F 109.1(8) . . ?
C06L C02M C037 121.5(15) . . ?
C02H C02N C06T 110.8(10) . . ?
C05S C02O C031 122.0(13) . . ?
C045 C02P C07K 108.1(11) . . ?
C03V C02Q B04U 123.1(9) . . ?
C07R C02Q C03V 116.1(9) . . ?
C07R C02Q B04U 120.8(9) . . ?
C036 C02S C02V 121.4(11) . . ?
C04I C02T C03V 120.1(11) . . ?
C027 C02U C046 109.9(10) . . ?
C027 C02U C06V 110.6(10) . . ?
C06V C02U C046 108.0(11) . . ?
C02I C02V P01D 123.1(8) . . ?
C02S C02V P01D 117.9(8) . . ?
C02S C02V C02I 118.9(11) . . ?
C048 C02W C04Y 110.5(11) . . ?
C026 C02X B04U 122.7(10) . . ?
C026 C02X C06U 115.2(10) . . ?
C06U C02X B04U 122.1(10) . . ?
C05R C02Y S18 109.9(8) . . ?
C05R C02Y C06H 108.7(11) . . ?
C05R C02Y C08A 111.6(11) . . ?
C06H C02Y S18 107.8(8) . . ?
C08A C02Y S18 110.4(8) . . ?
C08A C02Y C06H 108.3(10) . . ?
C063 C02Z C021 121.9(12) . . ?
C08F C030 P01K 118.3(6) . . ?
C08F C030 C09L 120.0 . . ?
C09L C030 P01K 121.6(6) . . ?
C030 C08F C0A0 120.0 . . ?
C08F C0A0 C3AA 120.0 . . ?
C0A0 C3AA C09T 120.0 . . ?
C09L C09T C3AA 120.0 . . ?
C09T C09L C030 120.0 . . ?
C02O C031 P01E 116.6(8) . . ?
C04V C031 P01E 123.5(11) . . ?
C04V C031 C02O 119.9(12) . . ?
C067 C032 P01B 117.8(9) . . ?
C067 C032 C09C 117.9(12) . . ?
C09C C032 P01B 124.2(10) . . ?
C038 C033 C04B 109.1(11) . . ?
C038 C033 C06N 110.1(10) . . ?
C06N C033 C04B 108.5(11) . . ?
C05M C034 P01E 121.6(9) . . ?
C06S C034 P01E 118.3(9) . . ?
C06S C034 C05M 119.9(11) . . ?
C064 C035 P01D 120.0(10) . . ?
C064 C035 C06Z 122.4(11) . . ?
C06Z C035 P01D 117.2(9) . . ?
C02S C036 C03M 120.3(13) . . ?
C02M C037 P01L 119.1(10) . . ?
C02M C037 C09S 116.5(13) . . ?
C09S C037 P01L 124.2(11) . . ?
C01X C038 C033 109.1(9) . . ?
C05L C039 C023 120.4(10) . . ?
C040 C03A P01K 117.4(9) . . ?
C040 C03A C054 119.0(12) . . ?
C054 C03A P01K 123.6(10) . . ?
C020 C03B S11 108.7(7) . . ?
C020 C03B C027 110.3(9) . . ?
C020 C03B C03G 109.5(9) . . ?
C027 C03B S11 108.9(7) . . ?
C03G C03B S11 109.5(8) . . ?
C03G C03B C027 109.9(9) . . ?
C04K C03C P01I 117.8(9) . . ?
C04K C03C C07B 119.4(14) . . ?
C07B C03C P01I 122.6(12) . . ?
C02A C03D C03K 122.1(12) . . ?
C04O C03F S1F 106.5(8) . . ?
C04O C03F C07D 108.0(10) . . ?
C05I C03F S1F 110.5(8) . . ?
C05I C03F C04O 109.7(10) . . ?
C05I C03F C07D 110.3(10) . . ?
C07D C03F S1F 111.7(8) . . ?
C03B C03G C05N 109.2(9) . . ?
C03T C03H S1A 107.0(8) . . ?
C03T C03H C04P 108.9(10) . . ?
C03T C03H C05E 113.0(11) . . ?
C04P C03H S1A 109.5(7) . . ?
C05E C03H S1A 108.6(8) . . ?
C05E C03H C04P 109.8(10) . . ?
C02C C03I C047 108.9(9) . . ?
C03D C03K C049 117.5(13) . . ?
C04A C03L S0A 109.4(7) . . ?
C068 C03L S0A 109.0(7) . . ?
C068 C03L C04A 108.0(10) . . ?
C07L C03L S0A 108.9(8) . . ?
C07L C03L C04A 109.2(10) . . ?
C07L C03L C068 112.3(11) . . ?
C05B C03M C036 118.2(13) . . ?
C048 C03N C05D 109.1(9) . . ?
C047 C03O C03Q 110.3(10) . . ?
C04X C03P P01J 125.5(12) . . ?
C04X C03P C06P 121.3(15) . . ?
C06P C03P P01J 112.9(12) . . ?
C02J C03Q C03O 107.3(10) . . ?
C02J C03Q C04T 109.2(10) . . ?
C03O C03Q C04T 109.0(10) . . ?
C043 C03R C05F 109.0(10) . . ?
C043 C03R C07I 109.2(11) . . ?
C05F C03R C07I 108.3(11) . . ?
C02B C03S C05Y 110.0(11) . . ?
C03H C03T C05A 108.6(12) . . ?
C05Q C03U C02L 110.2(9) . . ?
C02Q C03V C02T 122.2(10) . . ?
C046 C03W C020 110.3(11) . . ?
C050 C03W C020 109.2(11) . . ?
C050 C03W C046 111.5(11) . . ?
C025 C03X C077 121.8(12) . . ?
C07E C03Y P01M 116.9(12) . . ?
C07E C03Y C09D 123.8(15) . . ?
C09D C03Y P01M 119.2(12) . . ?
C029 C03Z C02H 108.7(8) . . ?
C03A C040 C08E 119.6(14) . . ?
C070 C041 C05H 124.0(14) . . ?
C05C C042 C082 118.0(12) . . ?
C05O C043 C03R 111.0(10) . . ?
C029 C044 C055 107.7(9) . . ?
C02P C045 S1G 110.3(8) . . ?
C04J C045 S1G 111.2(8) . . ?
C04J C045 C02P 109.0(10) . . ?
C065 C045 S1G 108.8(9) . . ?
C065 C045 C02P 109.4(11) . . ?
C065 C045 C04J 108.1(11) . . ?
C03W C046 C02U 108.1(10) . . ?
C02E C047 C03I 109.3(9) . . ?
C03O C047 C02E 110.1(10) . . ?
C03O C047 C03I 109.6(10) . . ?
C02W C048 S15 107.0(8) . . ?
C03N C048 S15 110.7(7) . . ?
C03N C048 C02W 108.0(10) . . ?
C07S C048 S15 109.6(8) . . ?
C07S C048 C02W 110.3(9) . . ?
C07S C048 C03N 111.2(10) . . ?
C04E C049 C03K 121.6(13) . . ?
C03L C04A C07J 107.7(10) . . ?
C04W C04B C033 111.5(11) . . ?
C02E C04C C052 108.8(10) . . ?
C04T C04C C02E 110.9(10) . . ?
C04T C04C C052 111.5(10) . . ?
C049 C04E C04S 119.3(13) . . ?
C05O C04F C02L 109.5(9) . . ?
C05V C04G C04L 117.0(12) . . ?
C04R C04H C05W 109.7(11) . . ?
C051 C04I C02T 119.0(11) . . ?
C092 C04J C045 112.0(12) . . ?
C069 C04K C03C 122.3(13) . . ?
C026 C04L C04G 120.5(12) . . ?
C02K C04M C05L 123.1(12) . . ?
C09Q C04N C06B 123.1(14) . . ?
C03F C04O C05J 109.9(11) . . ?
C08O C04P C03H 107.9(10) . . ?
C04H C04R S1C 108.4(9) . . ?
C04H C04R C073 108.6(10) . . ?
C071 C04R S1C 109.3(9) . . ?
C071 C04R C04H 110.8(12) . . ?
C071 C04R C073 112.1(12) . . ?
C073 C04R S1C 107.6(8) . . ?
C04E C04S C02A 121.7(13) . . ?
C04C C04T C03Q 109.0(10) . . ?
C01Z B04U C025 109.9(8) . . ?
C01Z B04U C02Q 110.3(8) . . ?
C01Z B04U C02X 107.9(8) . . ?
C02Q B04U C025 107.4(8) . . ?
C02X B04U C025 112.4(8) . . ?
C02X B04U C02Q 108.9(8) . . ?
C08W C04V C031 119.2(16) . . ?
C04B C04W C024 107.4(11) . . ?
C04B C04W C07Q 110.1(12) . . ?
C07Q C04W C024 108.4(11) . . ?
C03P C04X C0AQ 119.7(18) . . ?
C04Z C04Y C02W 107.4(11) . . ?
C060 C04Y C02W 108.9(11) . . ?
C060 C04Y C04Z 109.6(14) . . ?
C07A C04Z C04Y 111.8(12) . . ?
C03W C050 C05N 108.8(10) . . ?
C04I C051 C07R 120.0(12) . . ?
C02C C052 C04C 108.1(9) . . ?
C05Q C053 C05O 109.2(11) . . ?
C088 C054 C03A 120.4(14) . . ?
C044 C055 C06R 107.6(11) . . ?
C06Y C055 C044 110.9(13) . . ?
C06Y C055 C06R 111.0(12) . . ?
C05G C057 C05M 118.3(14) . . ?
C07A C058 C05D 111.4(12) . . ?
C05T C059 C01X 107.6(9) . . ?
C03T C05A C061 105.7(13) . . ?
C09F C05A C03T 110.5(14) . . ?
C09F C05A C061 110.7(16) . . ?
C02I C05B C03M 121.6(12) . . ?
C042 C05C C067 118.7(14) . . ?
C03N C05D C058 107.3(11) . . ?
C060 C05D C03N 110.2(11) . . ?
C060 C05D C058 109.0(12) . . ?
C03H C05E C07U 107.7(12) . . ?
C03R C05F C02L 110.6(9) . . ?
C057 C05G C09E 122.6(15) . . ?
C07G C05H C041 119.6(14) . . ?
C03F C05I C07F 109.5(11) . . ?
C066 C05J C04O 109.9(13) . . ?
C066 C05J C089 108.7(13) . . ?
C089 C05J C04O 110.4(13) . . ?
C097 C05K C079 123.7(18) . . ?
C04M C05L C039 117.1(11) . . ?
C034 C05M C057 120.9(13) . . ?
C050 C05N C03G 108.1(11) . . ?
C06V C05N C03G 109.8(10) . . ?
C06V C05N C050 110.0(11) . . ?
C043 C05O C04F 109.6(10) . . ?
C043 C05O C053 109.8(11) . . ?
C053 C05O C04F 109.2(10) . . ?
C07N C05P C091 113.5(14) . . ?
C053 C05Q C03U 110.4(10) . . ?
C07I C05Q C03U 109.0(12) . . ?
C07I C05Q C053 109.5(11) . . ?
C02Y C05R C07V 108.7(11) . . ?
C02O C05S C09U 115.7(15) . . ?
C06N C05T C059 109.3(10) . . ?
C07Q C05T C059 110.0(10) . . ?
C07Q C05T C06N 109.5(11) . . ?
C072 C05U C02G 119.7(12) . . ?
C06U C05V C04G 121.2(13) . . ?
C07M C05W C04H 108.2(12) . . ?
C09P C05W C04H 108.1(13) . . ?
C09P C05W C07M 111.3(15) . . ?
C08N C05X P01I 116.1(6) . . ?
C08N C05X C08I 120.0 . . ?
C08I C05X P01I 123.7(6) . . ?
C05X C08N C24 120.0 . . ?
C19 C24 C08N 120.0 . . ?
C24 C19 C6 120.0 . . ?
C19 C6 C08I 120.0 . . ?
C6 C08I C05X 120.0 . . ?
C03S C05Y C08H 109.0(12) . . ?
C074 C05Y C03S 109.3(12) . . ?
C074 C05Y C08H 108.5(14) . . ?
C08Y C05Z P01L 120.3(14) . . ?
C08Y C05Z C0A3 117.8(18) . . ?
C0A3 C05Z P01L 121.7(15) . . ?
C04Y C060 C05D 110.3(12) . . ?
C08O C061 C05A 109.3(14) . . ?
C06X C062 C06M 108.9(13) . . ?
C086 C062 C06M 108.7(15) . . ?
C086 C062 C06X 108.8(14) . . ?
C02Z C063 C077 117.8(11) . . ?
C035 C064 C0A4 118.2(14) . . ?
C045 C065 C08C 111.8(12) . . ?
C05J C066 C084 108.1(12) . . ?
C032 C067 C05C 122.4(13) . . ?
C091 C068 C03L 109.3(11) . . ?
C04K C069 C090 118.6(16) . . ?
C07J C06A C07N 110.8(12) . . ?
C08X C06B C04N 122.4(17) . . ?
C06W C06C B09O 119.1(13) . . ?
C07O C06C C06W 116.8(16) . . ?
C07O C06C B09O 123.9(15) . . ?
C07M C06D C073 109.4(11) . . ?
C08M C06D C073 110.5(12) . . ?
C08M C06D C07M 111.2(15) . . ?
C06X C06E S1H 113.3(10) . . ?
C06X C06E C07W 109.7(12) . . ?
C06X C06E C0AA 108.8(12) . . ?
C07W C06E S1H 106.7(9) . . ?
C0AA C06E S1H 107.7(10) . . ?
C0AA C06E C07W 110.6(13) . . ?
C095 C06F C09M 120.0 . . ?
C095 C06F B09O 121.5(10) . . ?
C09M C06F B09O 118.5(10) . . ?
C06F C095 C0AH 120.0 . . ?
C08D C0AH C095 120.0 . . ?
C0AH C08D C0AB 120.0 . . ?
C09M C0AB C08D 120.0 . . ?
C0AB C09M C06F 120.0 . . ?
C093 C06H C02Y 109.1(12) . . ?
C06T C06J C029 110.1(10) . . ?
C08P C06K C06W 120.4(17) . . ?
C02M C06L C08L 121.3(19) . . ?
C096 C06M C062 111.3(14) . . ?
C033 C06N C05T 109.6(10) . . ?
C03P C06P C0A6 118(2) . . ?
C078 C06Q C09B 116.4(16) . . ?
C078 C06Q B0AW 120.9(15) . . ?
C09B C06Q B0AW 122.6(16) . . ?
C02H C06R C055 107.9(11) . . ?
C034 C06S C09E 119.0(14) . . ?
C06J C06T C02N 109.6(11) . . ?
C06J C06T C06Y 107.6(12) . . ?
C06Y C06T C02N 106.8(12) . . ?
C05V C06U C02X 123.5(12) . . ?
C05N C06V C02U 110.1(10) . . ?
C06K C06W C06C 123.0(16) . . ?
C06E C06X C062 110.2(12) . . ?
C055 C06Y C06T 111.5(11) . . ?
C0AX C06Z C035 119.2(15) . . ?
C041 C070 C08S 114.5(13) . . ?
C041 C070 B09O 126.2(13) . . ?
C08S C070 B09O 119.3(13) . . ?
C04R C071 C08J 108.6(13) . . ?
C05U C072 C09Z 121.6(13) . . ?
C06D C073 C04R 106.4(11) . . ?
C05Y C074 C0AG 110.7(13) . . ?
C02B C075 C0AJ 108.8(12) . . ?
C03X C077 C063 120.0(13) . . ?
C07X C078 C06Q 124.0(16) . . ?
C08U C079 C05K 119.0(18) . . ?
C04Z C07A C058 109.0(13) . . ?
C04Z C07A C07S 109.5(12) . . ?
C058 C07A C07S 108.4(11) . . ?
C03C C07B C09N 115.7(16) . . ?
C09Z C07C C085 122(2) . . ?
C03F C07D C084 108.4(10) . . ?
C03Y C07E C16 117.4(19) . . ?
C07T C07F C05I 108.8(11) . . ?
C089 C07F C05I 110.8(12) . . ?
C089 C07F C07T 108.6(12) . . ?
C07H C07G C05H 118.8(15) . . ?
C07G C07H C08S 118.5(15) . . ?
C05Q C07I C03R 110.1(10) . . ?
C06A C07J C04A 108.8(12) . . ?
C08T C07J C04A 108.6(13) . . ?
C08T C07J C06A 113.2(14) . . ?
C099 C07K C02P 109.1(12) . . ?
C09X C07K C02P 108.6(13) . . ?
C09X C07K C099 110.9(15) . . ?
C03L C07L C07N 109.6(12) . . ?
C05W C07M C06D 111.6(13) . . ?
C05P C07N C06A 108.8(15) . . ?
C05P C07N C07L 109.2(13) . . ?
C06A C07N C07L 106.5(13) . . ?
C06C C07O C0AC 121(2) . . ?
C05T C07Q C04W 110.7(11) . . ?
C02Q C07R C051 122.7(11) . . ?
C048 C07S C07A 108.5(10) . . ?
C07F C07T C084 108.4(11) . . ?
C09F C07U C05E 110.3(14) . . ?
C09F C07U C09W 108.9(15) . . ?
C09W C07U C05E 109.3(13) . . ?
C07Y C07V C05R 107.1(14) . . ?
C07Y C07V C08G 109.4(14) . . ?
C08G C07V C05R 106.7(14) . . ?
C096 C07W C06E 110.1(13) . . ?
C078 C07X C09K 122.3(18) . . ?
C09H C07Y C07V 112.4(14) . . ?
C08K C07Z C08X 121.6(16) . . ?
C02B C081 C0AG 110.5(13) . . ?
C09C C082 C042 120.6(14) . . ?
C07D C084 C066 109.8(11) . . ?
C07D C084 C07T 111.0(11) . . ?
C07T C084 C066 110.0(12) . . ?
C02G C085 C07C 117.6(16) . . ?
C0AP C086 C062 108.8(15) . . ?
C088 C087 C08E 121.5(15) . . ?
C087 C088 C054 120.8(14) . . ?
C07F C089 C05J 110.0(12) . . ?
C02Y C08A C09H 108.6(11) . . ?
C09A C08B P01M 122.0(5) . . ?
C09A C08B C076 120.0 . . ?
C076 C08B P01M 117.9(5) . . ?
C09V C09A C08B 120.0 . . ?
C07P C09V C09A 120.0 . . ?
C09V C07P C080 120.0 . . ?
C07P C080 C076 120.0 . . ?
C080 C076 C08B 120.0 . . ?
C09R C08C C065 107.4(13) . . ?
C09R C08C C09X 110.6(15) . . ?
C09X C08C C065 104.5(13) . . ?
C087 C08E C040 118.7(17) . . ?
C093 C08G C07V 112.0(14) . . ?
C0AJ C08H C05Y 108.8(15) . . ?
C071 C08J C08M 107.5(14) . . ?
C071 C08J C09P 107.2(14) . . ?
C08M C08J C09P 108.8(14) . . ?
C07Z C08K C09Q 124.4(17) . . ?
C09J C08L C06L 119.9(19) . . ?
C06D C08M C08J 110.0(13) . . ?
C04P C08O C09W 108.1(12) . . ?
C061 C08O C04P 110.5(12) . . ?
C061 C08O C09W 111.2(15) . . ?
C06K C08P C0AC 118(2) . . ?
C070 C08S C07H 124.7(14) . . ?
C07J C08T C091 109.4(14) . . ?
C079 C08U C0AO 119.9(19) . . ?
C09U C08W C04V 121.3(16) . . ?
C06B C08X C07Z 116.8(16) . . ?
C05Z C08Y C11 123(2) . . ?
C09K C08Z C09B 121(2) . . ?
C09N C090 C069 120.0(16) . . ?
C068 C091 C05P 108.7(13) . . ?
C068 C091 C08T 108.6(13) . . ?
C08T C091 C05P 107.9(15) . . ?
C04J C092 C099 107.3(12) . . ?
C09R C092 C04J 110.1(13) . . ?
C09R C092 C099 111.1(13) . . ?
C08G C093 C06H 108.7(14) . . ?
C08G C093 C0AF 111.2(15) . . ?
C0AF C093 C06H 109.3(14) . . ?
C06M C096 C0AE 106.6(16) . . ?
C07W C096 C06M 108.6(14) . . ?
C07W C096 C0AE 108.8(15) . . ?
C05K C097 C0AD 114.9(17) . . ?
C05K C097 B0AW 123.8(16) . . ?
C0AD C097 B0AW 120.8(17) . . ?
C07K C099 C092 108.4(12) . . ?
C06Q C09B C08Z 116.3(18) . . ?
C032 C09C C082 121.7(15) . . ?
C2AA C09D C03Y 117.0(19) . . ?
C05G C09E C06S 119.3(15) . . ?
C05A C09F C07U 110.0(15) . . ?
C40 C09G C13 120.0 . . ?
C40 C09G B0AW 119.7(11) . . ?
C13 C09G B0AW 120.3(11) . . ?
C25 C40 C09G 120.0 . . ?
C40 C25 C42 120.0 . . ?
C25 C42 C14 120.0 . . ?
C13 C14 C42 120.0 . . ?
C14 C13 C09G 120.0 . . ?
C07Y C09H C08A 108.6(13) . . ?
C07Y C09H C0AF 111.6(15) . . ?
C0AF C09H C08A 107.2(13) . . ?
C08L C09J C09S 120.3(18) . . ?
C08Z C09K C07X 119.5(19) . . ?
C090 C09N C07B 123.8(16) . . ?
C06C B09O C06F 110.6(13) . . ?
C06C B09O C070 110.2(13) . . ?
C06F B09O C070 104.0(11) . . ?
C09Q B09O C06C 108.3(12) . . ?
C09Q B09O C06F 112.0(13) . . ?
C09Q B09O C070 111.8(13) . . ?
C05W C09P C08J 110.1(14) . . ?
C04N C09Q C08K 111.5(14) . . ?
C04N C09Q B09O 125.8(13) . . ?
C08K C09Q B09O 122.7(14) . . ?
C08C C09R C092 111.0(14) . . ?
C09J C09S C037 120.5(15) . . ?
C08W C09U C05S 121.8(15) . . ?
C07U C09W C08O 110.0(13) . . ?
C07K C09X C08C 112.7(14) . . ?
C07C C09Z C072 118.4(17) . . ?
C0AX C0A1 C0A4 126.4(18) . . ?
C15 C0A3 C05Z 119(2) . . ?
C0A1 C0A4 C064 115.8(16) . . ?
C69 C0A6 C06P 118(2) . . ?
C06E C0AA C0AP 108.7(14) . . ?
C08P C0AC C07O 120(2) . . ?
C0AO C0AD C097 125(2) . . ?
C0AP C0AE C096 110.4(16) . . ?
C093 C0AF C09H 110.4(13) . . ?
C081 C0AG C074 107.8(14) . . ?
C0AT C0AG C074 109.7(17) . . ?
C0AT C0AG C081 110.4(15) . . ?
C0A8 C0AI C0AM 120.0 . . ?
C0A8 C0AI B0AW 120.8(10) . . ?
C0AM C0AI B0AW 119.0(10) . . ?
C0AK C0A8 C0AI 120.0 . . ?
C0A8 C0AK C133 120.0 . . ?
C86 C133 C0AK 120.0 . . ?
C133 C86 C0AM 120.0 . . ?
C86 C0AM C0AI 120.0 . . ?
C08H C0AJ C075 106.8(17) . . ?
C0AT C0AJ C075 109.4(16) . . ?
C0AT C0AJ C08H 110.7(15) . . ?
Cl01 C0AN Cl1N 113.2(12) . . ?
C0AD C0AO C08U 117(2) . . ?
C086 C0AP C0AA 107.4(16) . . ?
C0AE C0AP C086 113.6(18) . . ?
C0AE C0AP C0AA 110.3(17) . . ?
C69 C0AQ C04X 115(2) . . ?
C0AG C0AT C0AJ 111.8(17) . . ?
C06Q B0AW C097 103.5(13) . . ?
C06Q B0AW C09G 110.7(12) . . ?
C06Q B0AW C0AI 113.8(15) . . ?
C097 B0AW C09G 112.0(15) . . ?
C097 B0AW C0AI 109.5(12) . . ?
C09G B0AW C0AI 107.3(13) . . ?
C0A1 C0AX C06Z 118.1(18) . . ?
C0A6 C69 C0AQ 127(2) . . ?
Cl2 C72 Cl02 109.6(16) . . ?
Cl1P C94 Cl1 115.8(18) . . ?
Cl25 C76 Cl22 107.1(11) . . ?
Cl52 C49 Cl7 112.6(10) . . ?
C48 C30 C78 120.0 . . ?
C30 C48 C62 119.6(8) . . ?
C1AA C48 C30 120.0 . . ?
C1AA C48 C62 120.4(8) . . ?
C48 C1AA C79 120.0 . . ?
C1AA C79 C53 120.0 . . ?
C79 C53 C78 120.0 . . ?
C53 C78 C30 120.0 . . ?
C09D C2AA C26 120(2) . . ?
C26 C16 C07E 118(2) . . ?
C16 C26 C2AA 122(2) . . ?
C22 C11 C08Y 113(3) . . ?
C22 C15 C0A3 117(3) . . ?
C15 C22 C11 129(3) . . ?
Ag05 Ag1 Ag0P 52.51(13) . . ?
Ag0A Ag1 Ag05 52.36(13) . . ?
Ag0A Ag1 Ag0P 102.2(2) . . ?
Ag0C Ag1 Ag05 59.24(15) . . ?
Ag0C Ag1 Ag0A 58.05(15) . . ?
Ag0C Ag1 Ag0P 69.35(18) . . ?
S18 Ag1 Ag05 101.0(3) . . ?
S18 Ag1 Ag0A 49.96(16) . . ?
S18 Ag1 Ag0C 90.0(3) . . ?
S18 Ag1 Ag0P 152.0(3) . . ?
S1F Ag1 Ag05 87.3(3) . . ?
S1F Ag1 Ag0A 138.0(4) . . ?
S1F Ag1 Ag0C 114.8(3) . . ?
S1F Ag1 Ag0P 47.11(19) . . ?
S1F Ag1 S18 154.3(4) . . ?
Ag1 AG0Va Ag0C 92.0(7) . . ?
Ag1 AG0Va Ag0T 132.1(7) . . ?
Ag1 AG0Va S18 79.4(7) . . ?
Ag1 AG0Va S1F 53.8(7) . . ?
Ag1 AG0Va S1G 146.5(7) . . ?

loop_
_geom_bond_atom_site_label_1
_geom_bond_atom_site_label_2
_geom_bond_distance
_geom_bond_site_symmetry_2
_geom_bond_publ_flag
Pt01 Ag02 2.7391(7) . ?
Pt01 Ag03 2.7518(7) . ?
Pt01 Ag04 2.7280(7) . ?
Pt01 Ag05 2.7686(8) . ?
Pt01 Ag06 2.7412(7) . ?
Pt01 Ag07 2.7662(7) . ?
Pt01 Ag08 2.7653(8) . ?
Pt01 Ag09 2.7694(7) . ?
Pt01 Ag0A 2.7901(8) . ?
Pt01 Ag0B 2.8912(7) . ?
Pt01 Ag0C 2.7324(7) . ?
Pt01 Ag0E 2.7368(8) . ?
AG0Va S18 2.534(3) . ?
AG0Va S1F 2.411(3) . ?
AG0Va S1G 2.683(3) . ?
AG0Va Ag1 0.752(7) . ?
Ag02 Ag03 2.9597(9) . ?
Ag02 Ag04 2.8899(9) . ?
Ag02 Ag05 2.9018(9) . ?
Ag02 Ag06 2.9751(9) . ?
Ag02 Ag07 2.8333(9) . ?
Ag02 Ag0D 3.0250(9) . ?
Ag02 Ag0F 2.9584(10) . ?
Ag02 Ag0K 2.9273(10) . ?
Ag02 Cl0W 2.591(2) . ?
Ag03 Ag04 2.8807(9) . ?
Ag03 Ag06 2.8047(9) . ?
Ag03 Ag08 2.9255(9) . ?
Ag03 Ag0B 2.9481(10) . ?
Ag03 Ag0H 2.9957(9) . ?
Ag03 Ag0J 2.9663(10) . ?
Ag03 Ag0K 3.0942(10) . ?
Ag03 Cl0Y 2.571(2) . ?
Ag04 Ag07 3.0810(9) . ?
Ag04 Ag08 2.8448(9) . ?
Ag04 Ag09 2.8715(9) . ?
Ag04 Ag0D 2.9324(10) . ?
Ag04 Ag0I 2.9622(9) . ?
Ag04 Ag0J 3.1413(10) . ?
Ag04 Cl0X 2.537(2) . ?
Ag05 Ag06 2.7922(9) . ?
Ag05 Ag07 2.9721(9) . ?
Ag05 Ag0A 2.8238(10) . ?
Ag05 Ag0C 3.0419(10) . ?
Ag05 Ag0F 3.3433(10) . ?
Ag05 Ag0P 2.8620(9) . ?
Ag05 S17 2.531(2) . ?
Ag05 Ag1 3.212(8) . ?
Ag06 Ag0A 2.8800(10) . ?
Ag06 Ag0B 2.9398(10) . ?
Ag06 Ag0F 3.2034(10) . ?
Ag06 S10 2.401(2) . ?
Ag07 Ag09 2.8663(10) . ?
Ag07 Ag0C 2.8250(10) . ?
Ag07 Ag0I 2.9795(10) . ?
Ag07 Ag0P 3.1464(10) . ?
Ag07 S0A 2.493(2) . ?
Ag08 Ag09 3.0072(9) . ?
Ag08 Ag0B 2.9310(10) . ?
Ag08 Ag0E 2.8401(10) . ?
Ag08 Ag0H 3.1504(9) . ?
Ag08 Ag0S 3.2600(10) . ?
Ag08 S1C 2.484(3) . ?
Ag09 Ag0C 2.8107(10) . ?
Ag09 Ag0E 3.0537(10) . ?
Ag09 Ag0I 3.2288(10) . ?
Ag09 Ag0R 3.0877(11) . ?
Ag09 Ag0S 2.9225(11) . ?
Ag09 S1A 2.541(2) . ?
Ag0A Ag0B 2.9476(10) . ?
Ag0A Ag0C 2.9735(9) . ?
Ag0A Ag0E 2.8877(10) . ?
Ag0A S18 2.483(3) . ?
Ag0A Ag1 3.188(8) . ?
Ag0B Ag0E 2.8353(9) . ?
Ag0B S15 2.539(2) . ?
Ag0B Cl16 2.721(3) . ?
Ag0C Ag0E 2.9094(10) . ?
Ag0C Ag0R 3.0990(11) . ?
Ag0C Ag0V 2.7975(14) . ?
Ag0C S1G 2.560(3) . ?
Ag0C Ag1 2.922(8) . ?
Ag0D S00Z 2.388(2) . ?
Ag0D S11 2.394(2) . ?
Ag0E Ag0R 2.8605(10) . ?
Ag0E Cl19 2.491(2) . ?
Ag0F Ag0K 3.3791(10) . ?
Ag0F S12 2.395(2) . ?
Ag0F S17 2.415(2) . ?
Ag0G Ag0N 3.0333(10) . ?
Ag0G Cl0Y 2.873(2) . ?
Ag0G S10 2.582(2) . ?
Ag0G S15 2.532(2) . ?
Ag0G P01E 2.408(2) . ?
Ag0H S014 2.403(2) . ?
Ag0H S15 2.387(2) . ?
Ag0I S00Z 2.397(2) . ?
Ag0I S1A 2.402(3) . ?
Ag0J S11 2.399(2) . ?
Ag0J S014 2.398(2) . ?
Ag0K Ag0N 3.3082(10) . ?
Ag0K Cl0Y 2.787(2) . ?
Ag0K S11 2.488(2) . ?
Ag0K S12 2.449(3) . ?
Ag0L Ag0Q 2.9627(10) . ?
Ag0L Cl0W 2.791(2) . ?
Ag0L S00Z 2.528(2) . ?
Ag0L S0A 2.670(3) . ?
Ag0L P01D 2.396(3) . ?
Ag0M Ag0U 3.0181(11) . ?
Ag0M Cl0X 2.809(2) . ?
Ag0M S014 2.550(2) . ?
Ag0M S1C 2.608(3) . ?
Ag0M P01M 2.401(3) . ?
Ag0N S10 2.502(2) . ?
Ag0N S12 2.546(2) . ?
Ag0N P01I 2.386(3) . ?
Ag0O Ag0T 2.9092(10) . ?
Ag0O Cl16 2.542(3) . ?
Ag0O S18 2.685(3) . ?
Ag0O Cl19 2.741(3) . ?
Ag0O P01J 2.434(3) . ?
Ag0P Ag0Q 3.3139(13) . ?
Ag0P S0A 2.435(2) . ?
Ag0P S1F 2.392(3) . ?
Ag0P Ag1 3.257(8) . ?
Ag0Q Cl0W 2.877(2) . ?
Ag0Q S0A 2.794(3) . ?
Ag0Q S17 2.498(2) . ?
Ag0Q P01B 2.401(3) . ?
Ag0R Cl19 2.843(2) . ?
Ag0R S1G 2.495(3) . ?
Ag0R S1H 2.398(3) . ?
Ag0S Ag0U 3.3365(13) . ?
Ag0S S1C 2.408(3) . ?
Ag0S S1H 2.386(3) . ?
Ag0T Ag0V 3.2249(16) . ?
Ag0T S18 2.631(3) . ?
Ag0T S1G 2.500(3) . ?
Ag0T P01K 2.397(3) . ?
Ag0U Cl0X 2.707(2) . ?
Ag0U S1A 2.488(3) . ?
Ag0U P01L 2.405(3) . ?
S00Z C02L 1.836(10) . ?
S10 C01X 1.847(10) . ?
S11 C03B 1.859(11) . ?
S12 C02C 1.860(10) . ?
S0A C03L 1.856(10) . ?
S014 C02B 1.850(11) . ?
S15 C048 1.848(11) . ?
S17 C029 1.863(9) . ?
S18 C02Y 1.859(11) . ?
S18 Ag1 2.507(9) . ?
S1A C03H 1.868(10) . ?
P01B N01S 1.700(8) . ?
P01B C02G 1.812(12) . ?
P01B C032 1.838(10) . ?
S1C C04R 1.873(12) . ?
P01D N01S 1.691(9) . ?
P01D C02V 1.833(11) . ?
P01D C035 1.806(10) . ?
P01E N01U 1.694(9) . ?
P01E C031 1.824(12) . ?
P01E C034 1.841(11) . ?
S1F C03F 1.837(10) . ?
S1F Ag1 2.059(9) . ?
S1G C045 1.852(10) . ?
S1H C06E 1.851(14) . ?
P01I N01U 1.716(9) . ?
P01I C03C 1.817(14) . ?
P01I C05X 1.851(8) . ?
P01J N01Y 1.712(9) . ?
P01J C02A 1.815(12) . ?
P01J C03P 1.833(13) . ?
P01K N01Y 1.679(10) . ?
P01K C030 1.840(8) . ?
P01K C03A 1.825(12) . ?
P01L N01W 1.696(10) . ?
P01L C037 1.799(13) . ?
P01L C05Z 1.812(15) . ?
P01M N01W 1.727(10) . ?
P01M C03Y 1.826(14) . ?
P01M C08B 1.813(7) . ?
Cl1N C0AN 1.74(2) . ?
Cl1P C94 1.63(3) . ?
Cl01 C0AN 1.66(2) . ?
Cl1 C94 1.72(3) . ?
N01S C03J 1.471(15) . ?
N01U C02F 1.475(13) . ?
N01W C04D 1.482(16) . ?
C01X C024 1.520(16) . ?
C01X C038 1.515(14) . ?
C01X C059 1.552(15) . ?
N01Y C056 1.503(14) . ?
C01Z C023 1.390(14) . ?
C01Z C02K 1.406(15) . ?
C01Z B04U 1.643(16) . ?
C020 C03B 1.492(14) . ?
C020 C03W 1.545(17) . ?
C021 C025 1.383(15) . ?
C021 C02Z 1.402(16) . ?
C023 C039 1.419(16) . ?
C024 C04W 1.559(16) . ?
C025 C03X 1.387(16) . ?
C025 B04U 1.679(14) . ?
C026 C02X 1.387(16) . ?
C026 C04L 1.400(17) . ?
C027 C02U 1.506(16) . ?
C027 C03B 1.543(14) . ?
Cl02 C72 1.86(3) . ?
C029 C03Z 1.511(13) . ?
C029 C044 1.532(14) . ?
C029 C06J 1.533(15) . ?
C02A C03D 1.381(18) . ?
C02A C04S 1.386(15) . ?
C02B C03S 1.516(16) . ?
C02B C075 1.472(18) . ?
C02B C081 1.525(18) . ?
C02C C02J 1.549(14) . ?
C02C C03I 1.512(14) . ?
C02C C052 1.526(14) . ?
Cl2 C72 1.68(3) . ?
C02E C047 1.536(16) . ?
C02E C04C 1.524(17) . ?
C02G C05U 1.397(16) . ?
C02G C085 1.36(2) . ?
C02H C02N 1.490(19) . ?
C02H C03Z 1.552(15) . ?
C02H C06R 1.530(18) . ?
C02I C02V 1.407(16) . ?
C02I C05B 1.380(19) . ?
C02J C03Q 1.527(16) . ?
C02K C04M 1.352(18) . ?
C02L C03U 1.538(15) . ?
C02L C04F 1.543(14) . ?
C02L C05F 1.538(13) . ?
C02M C037 1.39(2) . ?
C02M C06L 1.33(2) . ?
C02N C06T 1.554(19) . ?
C02O C031 1.396(18) . ?
C02O C05S 1.381(19) . ?
C02P C045 1.544(16) . ?
C02P C07K 1.560(17) . ?
C02Q C03V 1.383(15) . ?
C02Q B04U 1.664(13) . ?
C02Q C07R 1.385(16) . ?
C02S C02V 1.388(15) . ?
C02S C036 1.373(18) . ?
C02T C03V 1.411(17) . ?
C02T C04I 1.383(17) . ?
C02U C046 1.545(18) . ?
C02U C06V 1.535(17) . ?
C02W C048 1.535(16) . ?
C02W C04Y 1.538(18) . ?
C02X B04U 1.662(15) . ?
C02X C06U 1.403(16) . ?
C02Y C05R 1.509(17) . ?
C02Y C06H 1.555(17) . ?
C02Y C08A 1.512(18) . ?
C02Z C063 1.371(19) . ?
C030 C08F 1.3900 . ?
C030 C09L 1.3900 . ?
C08F C0A0 1.3900 . ?
C0A0 C3AA 1.3900 . ?
C3AA C09T 1.3900 . ?
C09T C09L 1.3900 . ?
C031 C04V 1.392(17) . ?
C032 C067 1.332(19) . ?
C032 C09C 1.355(18) . ?
C033 C038 1.520(16) . ?
C033 C04B 1.530(19) . ?
C033 C06N 1.524(19) . ?
C034 C05M 1.389(18) . ?
C034 C06S 1.378(18) . ?
C035 C064 1.375(18) . ?
C035 C06Z 1.418(18) . ?
C036 C03M 1.407(19) . ?
C037 C09S 1.420(18) . ?
C039 C05L 1.386(17) . ?
C03A C040 1.393(19) . ?
C03A C054 1.391(17) . ?
C03B C03G 1.524(15) . ?
C03C C04K 1.381(19) . ?
C03C C07B 1.410(18) . ?
C03D C03K 1.392(18) . ?
C03F C04O 1.526(18) . ?
C03F C05I 1.524(18) . ?
C03F C07D 1.527(17) . ?
C03G C05N 1.537(17) . ?
C03H C03T 1.507(18) . ?
C03H C04P 1.555(16) . ?
C03H C05E 1.528(17) . ?
C03I C047 1.544(15) . ?
C03K C049 1.40(2) . ?
C03L C04A 1.546(15) . ?
C03L C068 1.538(17) . ?
C03L C07L 1.523(16) . ?
C03M C05B 1.394(19) . ?
C03N C048 1.530(15) . ?
C03N C05D 1.540(17) . ?
C03O C03Q 1.539(18) . ?
C03O C047 1.512(18) . ?
C03P C04X 1.33(2) . ?
C03P C06P 1.40(2) . ?
C03Q C04T 1.576(18) . ?
C03R C043 1.509(18) . ?
C03R C05F 1.515(16) . ?
C03R C07I 1.555(19) . ?
C03S C05Y 1.526(17) . ?
C03T C05A 1.562(18) . ?
C03U C05Q 1.520(17) . ?
C03W C046 1.507(19) . ?
C03W C050 1.503(19) . ?
C03X C077 1.395(17) . ?
C03Y C07E 1.34(2) . ?
C03Y C09D 1.40(2) . ?
C040 C08E 1.41(2) . ?
C041 C05H 1.40(2) . ?
C041 C070 1.354(19) . ?
C042 C05C 1.37(2) . ?
C042 C082 1.37(2) . ?
C043 C05O 1.505(18) . ?
C044 C055 1.549(17) . ?
C045 C04J 1.509(18) . ?
C045 C065 1.486(19) . ?
C048 C07S 1.518(16) . ?
C049 C04E 1.35(2) . ?
C04A C07J 1.557(17) . ?
C04B C04W 1.50(2) . ?
C04C C04T 1.490(19) . ?
C04C C052 1.555(15) . ?
C04E C04S 1.386(18) . ?
C04F C05O 1.533(15) . ?
C04G C04L 1.406(19) . ?
C04G C05V 1.391(19) . ?
C04H C04R 1.521(17) . ?
C04H C05W 1.569(19) . ?
C04I C051 1.369(18) . ?
C04J C092 1.499(18) . ?
C04K C069 1.38(2) . ?
C04M C05L 1.357(18) . ?
C04N C06B 1.42(2) . ?
C04N C09Q 1.41(2) . ?
C04O C05J 1.527(18) . ?
C04P C08O 1.547(17) . ?
C04R C071 1.483(19) . ?
C04R C073 1.557(17) . ?
C04V C08W 1.36(2) . ?
C04W C07Q 1.510(19) . ?
C04X C0AQ 1.43(2) . ?
C04Y C04Z 1.53(2) . ?
C04Y C060 1.51(2) . ?
C04Z C07A 1.50(2) . ?
C050 C05N 1.53(2) . ?
C051 C07R 1.410(17) . ?
C053 C05O 1.530(19) . ?
C053 C05Q 1.52(2) . ?
C054 C088 1.377(19) . ?
C055 C06R 1.553(19) . ?
C055 C06Y 1.49(2) . ?
C057 C05G 1.34(2) . ?
C057 C05M 1.40(2) . ?
C058 C05D 1.539(19) . ?
C058 C07A 1.52(2) . ?
C059 C05T 1.551(16) . ?
C05A C061 1.60(3) . ?
C05A C09F 1.51(3) . ?
C05C C067 1.41(2) . ?
C05D C060 1.53(2) . ?
C05E C07U 1.549(18) . ?
C05G C09E 1.39(2) . ?
C05H C07G 1.40(2) . ?
C05I C07F 1.535(18) . ?
C05J C066 1.51(2) . ?
C05J C089 1.52(2) . ?
C05K C079 1.40(2) . ?
C05K C097 1.38(2) . ?
C05N C06V 1.499(18) . ?
C05P C07N 1.47(3) . ?
C05P C091 1.56(3) . ?
C05Q C07I 1.50(2) . ?
C05R C07V 1.58(2) . ?
C05S C09U 1.43(2) . ?
C05T C06N 1.526(17) . ?
C05T C07Q 1.508(18) . ?
C05U C072 1.339(17) . ?
C05V C06U 1.365(18) . ?
C05W C07M 1.47(2) . ?
C05W C09P 1.46(2) . ?
C05X C08N 1.3900 . ?
C05X C08I 1.3900 . ?
C08N C24 1.3900 . ?
C24 C19 1.3900 . ?
C19 C6 1.3900 . ?
C6 C08I 1.3900 . ?
C05Y C074 1.51(2) . ?
C05Y C08H 1.54(2) . ?
C05Z C08Y 1.33(3) . ?
C05Z C0A3 1.42(3) . ?
C061 C08O 1.46(2) . ?
C062 C06M 1.56(2) . ?
C062 C06X 1.53(2) . ?
C062 C086 1.53(2) . ?
C063 C077 1.410(19) . ?
C064 C0A4 1.44(2) . ?
C065 C08C 1.589(19) . ?
C066 C084 1.54(2) . ?
C068 C091 1.515(19) . ?
C069 C090 1.42(2) . ?
C06A C07J 1.51(2) . ?
C06A C07N 1.53(2) . ?
C06B C08X 1.35(2) . ?
C06C C06W 1.41(2) . ?
C06C C07O 1.37(2) . ?
C06C B09O 1.65(2) . ?
C06D C073 1.548(18) . ?
C06D C07M 1.53(2) . ?
C06D C08M 1.44(2) . ?
C06E C06X 1.516(18) . ?
C06E C07W 1.53(2) . ?
C06E C0AA 1.52(2) . ?
C06F C095 1.3900 . ?
C06F C09M 1.3900 . ?
C06F B09O 1.678(18) . ?
C095 C0AH 1.3900 . ?
C0AH C08D 1.3900 . ?
C08D C0AB 1.3900 . ?
C0AB C09M 1.3900 . ?
C06H C093 1.51(2) . ?
C06J C06T 1.526(17) . ?
C06K C06W 1.39(2) . ?
C06K C08P 1.37(3) . ?
C06L C08L 1.38(3) . ?
C06M C096 1.53(2) . ?
C06P C0A6 1.43(3) . ?
C06Q C078 1.37(2) . ?
C06Q C09B 1.46(2) . ?
C06Q B0AW 1.64(2) . ?
C06S C09E 1.40(2) . ?
C06T C06Y 1.54(2) . ?
C06Z C0AX 1.38(2) . ?
C070 C08S 1.36(2) . ?
C070 B09O 1.69(2) . ?
C071 C08J 1.57(2) . ?
C072 C09Z 1.39(2) . ?
C074 C0AG 1.54(2) . ?
C075 C0AJ 1.60(2) . ?
C078 C07X 1.33(2) . ?
C079 C08U 1.36(3) . ?
C07A C07S 1.543(17) . ?
C07B C09N 1.46(3) . ?
C07C C085 1.42(3) . ?
C07C C09Z 1.34(3) . ?
C07D C084 1.528(17) . ?
C07E C16 1.47(3) . ?
C07F C07T 1.527(18) . ?
C07F C089 1.52(2) . ?
C07G C07H 1.35(2) . ?
C07H C08S 1.44(2) . ?
C07J C08T 1.49(2) . ?
C07K C099 1.52(2) . ?
C07K C09X 1.48(2) . ?
C07L C07N 1.556(19) . ?
C07O C0AC 1.44(3) . ?
C07T C084 1.526(18) . ?
C07U C09F 1.52(3) . ?
C07U C09W 1.53(2) . ?
C07V C07Y 1.50(2) . ?
C07V C08G 1.52(2) . ?
C07W C096 1.53(2) . ?
C07X C09K 1.37(2) . ?
C07Y C09H 1.47(2) . ?
C07Z C08K 1.38(2) . ?
C07Z C08X 1.39(2) . ?
C081 C0AG 1.54(2) . ?
C082 C09C 1.37(2) . ?
C086 C0AP 1.52(3) . ?
C087 C088 1.33(2) . ?
C087 C08E 1.39(2) . ?
C08A C09H 1.557(19) . ?
C08B C09A 1.3900 . ?
C08B C076 1.3900 . ?
C09A C09V 1.3900 . ?
C09V C07P 1.3900 . ?
C07P C080 1.3900 . ?
C080 C076 1.3900 . ?
C08C C09R 1.49(2) . ?
C08C C09X 1.54(2) . ?
C08G C093 1.47(2) . ?
C08H C0AJ 1.52(3) . ?
C08J C08M 1.58(2) . ?
C08J C09P 1.60(3) . ?
C08K C09Q 1.43(2) . ?
C08L C09J 1.34(3) . ?
C08O C09W 1.55(2) . ?
C08P C0AC 1.42(3) . ?
C08T C091 1.54(2) . ?
C08U C0AO 1.45(3) . ?
C08W C09U 1.37(3) . ?
C08Y C11 1.47(3) . ?
C08Z C09B 1.49(3) . ?
C08Z C09K 1.32(3) . ?
C090 C09N 1.29(3) . ?
C092 C099 1.56(2) . ?
C092 C09R 1.50(2) . ?
C093 C0AF 1.48(2) . ?
C096 C0AE 1.58(3) . ?
C097 C0AD 1.41(3) . ?
C097 B0AW 1.68(2) . ?
C09D C2AA 1.35(3) . ?
C09G C40 1.3900 . ?
C09G C13 1.3900 . ?
C09G B0AW 1.68(2) . ?
C40 C25 1.3900 . ?
C25 C42 1.3900 . ?
C42 C14 1.3900 . ?
C14 C13 1.3900 . ?
C09H C0AF 1.50(2) . ?
C09J C09S 1.38(2) . ?
B09O C09Q 1.57(3) . ?
C0A1 C0A4 1.40(3) . ?
C0A1 C0AX 1.34(3) . ?
C0A3 C15 1.41(3) . ?
C0A6 C69 1.25(3) . ?
C0AA C0AP 1.55(2) . ?
C0AD C0AO 1.36(3) . ?
C0AE C0AP 1.46(3) . ?
C0AG C0AT 1.39(3) . ?
C0AI C0A8 1.3900 . ?
C0AI C0AM 1.3900 . ?
C0AI B0AW 1.69(2) . ?
C0A8 C0AK 1.3900 . ?
C0AK C133 1.3900 . ?
C133 C86 1.3900 . ?
C86 C0AM 1.3900 . ?
C0AJ C0AT 1.51(3) . ?
C0AQ C69 1.39(3) . ?
Cl7 C49 1.714(10) . ?
Cl22 C76 1.707(10) . ?
Cl25 C76 1.702(10) . ?
Cl52 C49 1.701(10) . ?
C30 C48 1.3900 . ?
C30 C78 1.3900 . ?
C48 C1AA 1.3900 . ?
C48 C62 1.519(10) . ?
C1AA C79 1.3900 . ?
C79 C53 1.3900 . ?
C53 C78 1.3900 . ?
C2AA C26 1.42(3) . ?
C16 C26 1.30(3) . ?
C11 C22 1.32(4) . ?
C15 C22 1.31(3) . ?

loop_
_smtbx_masks_void_nr
_smtbx_masks_void_average_x
_smtbx_masks_void_average_y
_smtbx_masks_void_average_z
_smtbx_masks_void_volume
_smtbx_masks_void_count_electrons
_smtbx_masks_void_content
1 0.000 0.000 0.500 31.4 0.0 ?
2 0.500 0.000 0.000 1464.8 370.9 ?
3 0.236 0.843 0.358 56.5 2.6 ?
4 0.278 0.775 0.083 7.2 0.0 ?
5 0.463 0.975 0.528 7.2 0.0 ?
6 0.537 0.025 0.472 7.2 0.0 ?
7 0.764 0.157 0.642 56.5 4.6 ?
8 0.722 0.225 0.917 7.2 0.0 ?
